data_7023218
loop_
_publ_author_name
'Murahashi, Tetsuro'
'Takase, Kohei'
'Usui, Kentaro'
'Kimura, Seita'
'Fujimoto, Mayu'
'Uemura, Tomohito'
'Ogoshi, Sensuke'
'Yamamoto, Koji'

_publ_section_title
;
 Trinuclear palladium addition to unsaturated carbocycles.
;
_journal_issue 29
_journal_name_full 'Dalton transactions (Cambridge, England : 2003)'
_journal_page_first 10626
_journal_page_last 10632
_journal_paper_doi 10.1039/c3dt51018b
_journal_volume 42
_journal_year 2013
_chemical_formula_moiety 'C43 H24 N6 Pd3, C6 H6, 2(B F4), C H3 N O2 '
_chemical_formula_sum 'C50 H41 B2 F8 N7 O2 Pd3'
_chemical_formula_weight 1264.73
_space_group_IT_number 2
_symmetry_cell_setting triclinic
_symmetry_Int_Tables_number 2
_symmetry_space_group_name_Hall '-P 1'
_symmetry_space_group_name_H-M 'P -1'
_atom_sites_solution_hydrogens geom
_atom_sites_solution_primary direct
_atom_sites_solution_secondary difmap
_cell_angle_alpha 83.662(6)
_cell_angle_beta 65.457(4)
_cell_angle_gamma 70.420(6)
_cell_formula_units_Z 2
_cell_length_a 12.978(5)
_cell_length_b 14.106(5)
_cell_length_c 14.993(6)
_cell_measurement_reflns_used 1346
_cell_measurement_temperature 123
_cell_measurement_theta_max 27.47
_cell_measurement_theta_min 3.17
_cell_volume 2351.0(16)
_computing_cell_refinement 'RAPID AUTO'
_computing_data_collection 'RAPID AUTO (Rigaku, ????)'
_computing_data_reduction 'RAPID AUTO'
_computing_molecular_graphics 'CrystalStructure 4.0'
_computing_publication_material 'CrystalStructure 4.0 (Rigaku, 2010)'
_computing_structure_refinement 'CRYSTALS (Carruthers, et al., 1999)'
_computing_structure_solution 'DIRDIF99-PATTY (Gould, et al., 1999)'
_diffrn_ambient_temperature 123
_diffrn_detector_area_resol_mean 10.000
_diffrn_measured_fraction_theta_full 0.989
_diffrn_measured_fraction_theta_max 0.989
_diffrn_measurement_device_type 'Rigaku R-AXIS RAPID'
_diffrn_measurement_method \w
_diffrn_radiation_type 'Mo K\a'
_diffrn_radiation_wavelength 0.71075
_diffrn_reflns_av_R_equivalents 0.0801
_diffrn_reflns_limit_h_max 16
_diffrn_reflns_limit_h_min -16
_diffrn_reflns_limit_k_max 18
_diffrn_reflns_limit_k_min -17
_diffrn_reflns_limit_l_max 19
_diffrn_reflns_limit_l_min -19
_diffrn_reflns_number 23216
_diffrn_reflns_theta_full 27.50
_diffrn_reflns_theta_max 27.50
_diffrn_standards_number 0
_exptl_absorpt_coefficient_mu 1.218
_exptl_absorpt_correction_T_max 0.885
_exptl_absorpt_correction_T_min 0.550
_exptl_absorpt_correction_type multi-scan
_exptl_absorpt_process_details 'ABSCOR (Rigaku, 1995)'
_exptl_crystal_colour orange
_exptl_crystal_density_diffrn 1.786
_exptl_crystal_density_method 'not measured'
_exptl_crystal_description block
_exptl_crystal_F_000 1252.00
_exptl_crystal_size_max 0.200
_exptl_crystal_size_mid 0.100
_exptl_crystal_size_min 0.100
_refine_diff_density_max 1.260
_refine_diff_density_min -1.150
_refine_ls_extinction_method none
_refine_ls_goodness_of_fit_ref 0.739
_refine_ls_hydrogen_treatment constr
_refine_ls_number_parameters 667
_refine_ls_number_reflns 5576
_refine_ls_R_factor_gt 0.0503
_refine_ls_shift/su_max 0.000
_refine_ls_structure_factor_coef Fsqd
_refine_ls_weighting_details
;
Chebychev polynomial with 3 parameters (Carruthers & Watkin, 1979)
1986.6000 2772.2400 821.8180
;
_refine_ls_weighting_scheme calc
_refine_ls_wR_factor_ref 0.0992
_reflns_number_gt 5576
_reflns_number_total 10707
_reflns_threshold_expression F^2^>2.0\s(F^2^)
_cod_data_source_file c3dt51018b.txt
_cod_data_source_block usui17
_cod_original_cell_volume 2351.0(14)
_cod_database_code 7023218

loop_
_symmetry_equiv_pos_site_id
_symmetry_equiv_pos_as_xyz
1 +X,+Y,+Z
2 -X,-Y,-Z

loop_
_atom_site_label
_atom_site_type_symbol
_atom_site_fract_x
_atom_site_fract_y
_atom_site_fract_z
_atom_site_U_iso_or_equiv
_atom_site_adp_type
_atom_site_occupancy
_atom_site_symmetry_multiplicity
_atom_site_calc_flag
_atom_site_refinement_flags
Pd1 Pd 0.22767(4) 0.39659(4) 0.78024(4) 0.02852(15) Uani 1.0 2 d .
Pd2 Pd 0.45340(4) 0.29618(4) 0.72841(4) 0.02718(14) Uani 1.0 2 d .
Pd3 Pd 0.42778(12) 0.24131(9) 0.55775(9) 0.0256(4) Uiso 0.5000 2 d .
Pd4 Pd 0.39495(12) 0.25071(9) 0.56435(9) 0.0230(4) Uiso 0.5000 2 d .
F1 F 0.5210(9) 0.5880(5) 0.8943(4) 0.144(3) Uani 1.0 2 d .
F2 F 0.4563(4) 0.6491(4) 0.7770(4) 0.0719(18) Uani 1.0 2 d .
F3 F 0.6142(6) 0.6789(5) 0.7771(6) 0.099(3) Uani 1.0 2 d .
F4 F 0.6309(5) 0.5227(4) 0.7399(4) 0.0651(17) Uani 1.0 2 d .
F5 F 0.9642(4) 0.1514(4) 0.2693(4) 0.0617(16) Uani 1.0 2 d .
F6 F 0.8781(8) 0.1298(7) 0.4274(5) 0.151(4) Uani 1.0 2 d .
F7 F 0.8484(11) 0.2816(7) 0.3690(7) 0.222(4) Uani 1.0 2 d .
F8 F 1.0206(8) 0.1934(9) 0.3742(8) 0.191(5) Uani 1.0 2 d .
O1 O 0.4886(5) 0.7739(5) 1.0282(4) 0.0534(18) Uani 1.0 2 d .
O2 O 0.3067(6) 0.7788(6) 1.0736(6) 0.084(3) Uani 1.0 2 d .
N1 N 0.0420(5) 0.4151(4) 0.8278(4) 0.0323(16) Uani 1.0 2 d .
N2 N 0.1770(5) 0.3597(4) 0.9331(4) 0.0317(16) Uani 1.0 2 d .
N3 N 0.4203(5) 0.1657(4) 0.8080(4) 0.0293(15) Uani 1.0 2 d .
N4 N 0.6288(5) 0.2047(5) 0.7118(5) 0.0379(18) Uani 1.0 2 d .
N5 N 0.5536(13) 0.0994(9) 0.5605(9) 0.023(3) Uiso 0.5000 2 d .
N6 N 0.3108(12) 0.1558(10) 0.6337(9) 0.031(4) Uiso 0.5000 2 d .
N7 N 0.5098(12) 0.1024(9) 0.5721(9) 0.029(4) Uiso 0.5000 2 d .
N8 N 0.2647(12) 0.1765(8) 0.6389(8) 0.019(3) Uiso 0.5000 2 d .
N9 N 0.4086(7) 0.7363(5) 1.0674(5) 0.051(3) Uani 1.0 2 d .
C1 C 0.2787(6) 0.4576(5) 0.6442(5) 0.0310(18) Uani 1.0 2 d .
C2 C 0.3676(6) 0.4649(5) 0.6754(5) 0.0285(18) Uani 1.0 2 d .
C3 C 0.4937(6) 0.4110(5) 0.6386(5) 0.0316(19) Uani 1.0 2 d .
C4 C 0.5676(6) 0.3746(5) 0.5327(5) 0.0341(19) Uani 1.0 2 d .
C5 C 0.5188(7) 0.3356(5) 0.4757(5) 0.043(3) Uani 1.0 2 d .
C6 C 0.4074(7) 0.3715(5) 0.4715(5) 0.037(2) Uani 1.0 2 d .
C7 C 0.3035(6) 0.4001(5) 0.5577(5) 0.036(2) Uani 1.0 2 d .
C8 C -0.0258(6) 0.4411(6) 0.7770(6) 0.043(3) Uani 1.0 2 d .
C9 C -0.1474(7) 0.4465(7) 0.8187(7) 0.053(3) Uani 1.0 2 d .
C10 C -0.1986(7) 0.4250(6) 0.9136(7) 0.049(3) Uani 1.0 2 d .
C11 C -0.1326(7) 0.3976(6) 0.9718(6) 0.042(3) Uani 1.0 2 d .
C12 C -0.1816(7) 0.3757(6) 1.0735(6) 0.044(3) Uani 1.0 2 d .
C13 C -0.1144(7) 0.3513(6) 1.1257(6) 0.045(3) Uani 1.0 2 d .
C14 C 0.0100(6) 0.3467(5) 1.0806(5) 0.0339(19) Uani 1.0 2 d .
C15 C 0.0823(7) 0.3249(6) 1.1338(6) 0.043(3) Uani 1.0 2 d .
C16 C 0.1970(7) 0.3242(6) 1.0854(6) 0.044(3) Uani 1.0 2 d .
C17 C 0.2425(6) 0.3402(6) 0.9858(6) 0.038(2) Uani 1.0 2 d .
C18 C 0.0613(6) 0.3663(5) 0.9797(5) 0.0304(19) Uani 1.0 2 d .
C19 C -0.0112(6) 0.3928(5) 0.9243(5) 0.0332(19) Uani 1.0 2 d .
C20 C 0.3189(7) 0.1419(6) 0.8512(5) 0.037(2) Uani 1.0 2 d .
C21 C 0.3140(7) 0.0520(6) 0.8964(6) 0.042(3) Uani 1.0 2 d .
C22 C 0.4117(7) -0.0174(6) 0.9019(6) 0.049(3) Uani 1.0 2 d .
C23 C 0.5224(7) 0.0023(6) 0.8561(5) 0.040(2) Uani 1.0 2 d .
C24 C 0.6328(7) -0.0664(6) 0.8541(6) 0.050(3) Uani 1.0 2 d .
C25 C 0.7360(8) -0.0462(6) 0.8076(6) 0.051(3) Uani 1.0 2 d .
C26 C 0.7411(7) 0.0457(6) 0.7549(6) 0.048(3) Uani 1.0 2 d .
C27 C 0.8484(7) 0.0674(7) 0.7003(7) 0.057(3) Uani 1.0 2 d .
C28 C 0.8425(7) 0.1562(8) 0.6547(7) 0.062(3) Uani 1.0 2 d .
C29 C 0.7327(7) 0.2233(7) 0.6620(6) 0.049(3) Uani 1.0 2 d .
C30 C 0.6323(6) 0.1161(5) 0.7586(5) 0.035(2) Uani 1.0 2 d .
C31 C 0.5219(7) 0.0950(5) 0.8087(5) 0.035(2) Uani 1.0 2 d .
C32 C 0.6309(15) 0.0704(10) 0.5435(10) 0.024(3) Uiso 0.5000 2 d .
C33 C 0.7447(18) -0.0177(15) 0.5411(14) 0.056(5) Uiso 0.5000 2 d .
C34 C 0.6892(18) -0.0864(16) 0.5872(14) 0.051(5) Uiso 0.5000 2 d .
C35 C 0.5670(18) -0.0708(11) 0.6228(11) 0.031(4) Uiso 0.5000 2 d .
C36 C 0.4998(18) -0.1384(13) 0.6728(13) 0.051(5) Uiso 0.5000 2 d .
C37 C 0.3115(19) -0.0928(14) 0.7095(13) 0.054(5) Uiso 0.5000 2 d .
C38 C 0.1235(19) 0.0542(18) 0.7264(15) 0.057(6) Uiso 0.5000 2 d .
C39 C 0.243(2) 0.0106(12) 0.7019(12) 0.035(4) Uiso 0.5000 2 d .
C40 C 0.1217(15) 0.1202(14) 0.7158(12) 0.038(4) Uiso 0.5000 2 d .
C41 C 0.1817(16) 0.1882(12) 0.6681(11) 0.026(4) Uiso 0.5000 2 d .
C42 C 0.3704(17) 0.0590(10) 0.6442(10) 0.021(3) Uiso 0.5000 2 d .
C43 C 0.4983(15) 0.0296(10) 0.6085(10) 0.025(4) Uiso 0.5000 2 d .
C44 C 0.6743(16) 0.0797(13) 0.5269(12) 0.042(5) Uiso 0.5000 2 d .
C45 C 0.6942(15) -0.0273(14) 0.5602(13) 0.041(4) Uiso 0.5000 2 d .
C46 C 0.6381(18) -0.0970(11) 0.6049(11) 0.031(4) Uiso 0.5000 2 d .
C47 C 0.5069(15) -0.0615(11) 0.6373(11) 0.035(4) Uiso 0.5000 2 d .
C48 C 0.435(2) -0.1282(11) 0.6868(11) 0.031(4) Uiso 0.5000 2 d .
C49 C 0.3745(19) -0.1121(11) 0.7023(11) 0.029(4) Uiso 0.5000 2 d .
C50 C 0.3044(15) -0.0086(11) 0.6902(10) 0.030(4) Uiso 0.5000 2 d .
C51 C 0.176(3) 0.0252(13) 0.7220(13) 0.040(4) Uiso 0.5000 2 d .
C52 C 0.0719(18) 0.1513(15) 0.7137(14) 0.053(5) Uiso 0.5000 2 d .
C53 C 0.1486(19) 0.2208(18) 0.6677(16) 0.059(7) Uiso 0.5000 2 d .
C54 C 0.3181(15) 0.0767(11) 0.6514(10) 0.031(4) Uiso 0.5000 2 d .
C55 C 0.4443(16) 0.0385(9) 0.6206(9) 0.018(3) Uiso 0.5000 2 d .
C56 C 0.9052(15) 0.4623(13) 0.5458(13) 0.120(7) Uani 1.0 2 d .
C57 C 0.9998(13) 0.4019(11) 0.4770(8) 0.088(5) Uani 1.0 2 d .
C58 C 1.0970(12) 0.4372(14) 0.4258(9) 0.118(6) Uani 1.0 2 d .
C59 C 0.0744(8) 0.9027(8) 0.9995(7) 0.060(3) Uani 1.0 2 d .
C60 C 0.0656(7) 0.9777(7) 1.0544(6) 0.053(3) Uani 1.0 2 d .
C61 C -0.0079(7) 1.0761(7) 1.0545(7) 0.057(3) Uani 1.0 2 d .
C62 C 0.4342(8) 0.6370(7) 1.1094(6) 0.054(3) Uani 1.0 2 d .
B1 B 0.5567(11) 0.6102(8) 0.7972(8) 0.058(4) Uani 1.0 2 d .
B2 B 0.9209(9) 0.1939(9) 0.3604(9) 0.066(4) Uani 1.0 2 d .
H1 H 0.0089 0.4554 0.7111 0.0539 Uiso 1.0 2 calc R
H2 H -0.1910 0.4638 0.7800 0.0665 Uiso 1.0 2 calc R
H3 H -0.2791 0.4302 0.9412 0.0593 Uiso 1.0 2 calc R
H4 H -0.2610 0.3775 1.1031 0.0441 Uiso 1.0 2 calc R
H5 H -0.1486 0.3373 1.1916 0.0499 Uiso 1.0 2 calc R
H6 H 0.0518 0.3130 1.2006 0.0517 Uiso 1.0 2 calc R
H7 H 0.2472 0.3107 1.1182 0.0537 Uiso 1.0 2 calc R
H8 H 0.3219 0.3379 0.9533 0.0438 Uiso 1.0 2 calc R
H9 H 0.2488 0.1888 0.8508 0.0447 Uiso 1.0 2 calc R
H10 H 0.2419 0.0384 0.9228 0.0512 Uiso 1.0 2 calc R
H11 H 0.4076 -0.0762 0.9358 0.0553 Uiso 1.0 2 calc R
H12 H 0.6340 -0.1277 0.8845 0.0561 Uiso 1.0 2 calc R
H13 H 0.8067 -0.0913 0.8086 0.0608 Uiso 1.0 2 calc R
H14 H 0.9210 0.0218 0.6968 0.0642 Uiso 1.0 2 calc R
H15 H 0.9126 0.1714 0.6183 0.0724 Uiso 1.0 2 calc R
H16 H 0.7306 0.2841 0.6305 0.0572 Uiso 1.0 2 calc R
H17 H 0.8371 0.4428 0.5768 0.1643 Uiso 1.0 2 calc R
H18 H 1.0028 0.3381 0.4632 0.1088 Uiso 1.0 2 calc R
H19 H 1.1638 0.3994 0.3737 0.1277 Uiso 1.0 2 calc R
H20 H 0.1247 0.8375 0.9987 0.0692 Uiso 1.0 2 calc R
H21 H 0.1094 0.9633 1.0929 0.0596 Uiso 1.0 2 calc R
H22 H -0.0112 1.1262 1.0920 0.0628 Uiso 1.0 2 calc R
H23 H 0.5914 0.4301 0.4955 0.0392 Uiso 1.0 2 calc R
H24 H 0.6380 0.3206 0.5317 0.0391 Uiso 1.0 2 calc R
H25 H 0.2220 0.5248 0.6463 0.0372 Uiso 1.0 2 calc R
H26 H 0.3395 0.5104 0.7271 0.0339 Uiso 1.0 2 calc R
H27 H 0.5347 0.4440 0.6610 0.0418 Uiso 1.0 2 calc R
H28 H 0.5713 0.2778 0.4373 0.0467 Uiso 1.0 2 calc R
H29 H 0.4016 0.3775 0.4112 0.0470 Uiso 1.0 2 calc R
H30 H 0.2412 0.3789 0.5617 0.0468 Uiso 1.0 2 calc R
H31 H 0.4981 0.6265 1.1298 0.0737 Uiso 1.0 2 calc R
H32 H 0.3642 0.6322 1.1649 0.0738 Uiso 1.0 2 calc R
H33 H 0.4575 0.5866 1.0605 0.0738 Uiso 1.0 2 calc R

loop_
_atom_site_aniso_label
_atom_site_aniso_U_11
_atom_site_aniso_U_22
_atom_site_aniso_U_33
_atom_site_aniso_U_12
_atom_site_aniso_U_13
_atom_site_aniso_U_23
Pd1 0.0315(3) 0.0271(3) 0.0270(3) -0.0092(2) -0.0128(3) 0.0040(2)
Pd2 0.0322(3) 0.0223(3) 0.0257(3) -0.0084(2) -0.0119(3) 0.0060(2)
F1 0.297(11) 0.050(4) 0.046(4) -0.002(5) -0.076(5) 0.004(3)
F2 0.053(3) 0.077(4) 0.079(4) -0.027(3) -0.019(3) 0.012(3)
F3 0.101(5) 0.075(5) 0.154(6) -0.042(4) -0.071(5) -0.001(4)
F4 0.082(4) 0.061(4) 0.057(3) -0.014(3) -0.038(3) -0.004(3)
F5 0.061(3) 0.055(3) 0.063(4) -0.013(3) -0.025(3) 0.004(3)
F6 0.192(8) 0.170(9) 0.072(5) -0.099(7) -0.016(5) 0.052(5)
F7 0.228(10) 0.104(7) 0.123(7) 0.084(7) 0.021(7) 0.001(6)
F8 0.135(7) 0.246(13) 0.198(10) -0.033(8) -0.060(7) -0.134(9)
O1 0.070(4) 0.054(4) 0.051(4) -0.033(3) -0.033(3) 0.019(3)
O2 0.066(5) 0.073(5) 0.124(7) -0.015(4) -0.058(5) 0.015(5)
N1 0.032(3) 0.032(4) 0.033(4) -0.010(3) -0.012(3) -0.002(3)
N2 0.040(4) 0.028(4) 0.027(3) -0.010(3) -0.014(3) 0.004(3)
N3 0.031(3) 0.024(3) 0.026(3) -0.006(3) -0.008(3) 0.004(3)
N4 0.048(4) 0.030(4) 0.037(4) -0.009(3) -0.024(3) 0.011(3)
N9 0.072(5) 0.043(5) 0.055(5) -0.022(4) -0.041(4) 0.007(4)
C1 0.041(4) 0.017(4) 0.036(4) -0.007(3) -0.018(3) 0.002(3)
C2 0.039(4) 0.027(4) 0.019(4) -0.015(3) -0.009(3) 0.008(3)
C3 0.043(4) 0.025(4) 0.037(4) -0.023(3) -0.019(3) 0.011(3)
C4 0.041(4) 0.026(4) 0.031(4) -0.011(3) -0.013(3) 0.013(3)
C5 0.071(6) 0.015(4) 0.031(4) -0.015(4) -0.012(4) 0.015(3)
C6 0.061(5) 0.030(4) 0.027(4) -0.020(4) -0.022(4) 0.017(3)
C7 0.048(5) 0.027(4) 0.042(5) -0.018(3) -0.025(4) 0.015(4)
C8 0.037(4) 0.050(5) 0.048(5) -0.015(4) -0.021(4) 0.000(4)
C9 0.049(5) 0.054(6) 0.062(6) -0.011(4) -0.033(5) -0.002(5)
C10 0.039(5) 0.047(5) 0.063(6) -0.016(4) -0.019(4) -0.004(4)
C11 0.049(5) 0.024(4) 0.048(5) -0.009(3) -0.016(4) -0.007(4)
C12 0.032(4) 0.040(5) 0.039(5) -0.011(4) 0.010(4) -0.011(4)
C13 0.058(5) 0.030(5) 0.036(5) -0.010(4) -0.012(4) 0.001(4)
C14 0.039(4) 0.017(4) 0.039(4) -0.010(3) -0.008(4) 0.002(3)
C15 0.064(5) 0.033(5) 0.033(5) -0.017(4) -0.020(4) 0.008(4)
C16 0.052(5) 0.043(5) 0.040(5) -0.017(4) -0.022(4) 0.016(4)
C17 0.037(4) 0.033(4) 0.040(5) -0.003(3) -0.019(4) 0.001(4)
C18 0.035(4) 0.018(4) 0.038(4) -0.012(3) -0.011(3) 0.001(3)
C19 0.022(4) 0.027(4) 0.043(5) -0.009(3) -0.003(3) -0.009(4)
C20 0.051(5) 0.031(4) 0.031(4) -0.012(3) -0.019(4) 0.002(3)
C21 0.049(5) 0.037(5) 0.043(5) -0.021(4) -0.016(4) 0.009(4)
C22 0.063(6) 0.036(5) 0.039(5) -0.011(4) -0.018(4) 0.015(4)
C23 0.058(5) 0.028(4) 0.027(4) -0.006(4) -0.016(4) 0.002(3)
C24 0.057(5) 0.031(5) 0.053(5) -0.003(4) -0.025(4) 0.014(4)
C25 0.060(6) 0.029(5) 0.063(6) 0.003(4) -0.037(5) 0.002(4)
C26 0.054(5) 0.043(5) 0.042(5) 0.003(4) -0.031(4) 0.002(4)
C27 0.040(5) 0.054(6) 0.066(6) -0.002(4) -0.025(5) 0.011(5)
C28 0.039(5) 0.071(7) 0.071(7) -0.019(4) -0.022(5) 0.020(5)
C29 0.040(5) 0.060(6) 0.043(5) -0.020(4) -0.016(4) 0.023(4)
C30 0.043(4) 0.030(4) 0.028(4) -0.008(3) -0.016(3) 0.008(3)
C31 0.052(5) 0.023(4) 0.025(4) -0.005(3) -0.017(4) 0.004(3)
C56 0.158(16) 0.105(12) 0.148(15) -0.074(11) -0.099(13) 0.062(11)
C57 0.121(10) 0.101(10) 0.050(6) -0.060(8) -0.018(6) -0.020(7)
C58 0.097(10) 0.160(15) 0.062(8) 0.001(10) -0.040(7) 0.043(9)
C59 0.057(6) 0.059(7) 0.057(6) -0.016(5) -0.021(5) 0.009(5)
C60 0.057(6) 0.057(6) 0.035(5) -0.023(5) -0.005(4) -0.004(4)
C61 0.049(5) 0.050(6) 0.057(6) -0.023(4) 0.001(5) -0.012(5)
C62 0.078(6) 0.056(6) 0.050(5) -0.035(5) -0.041(5) 0.020(5)
B1 0.102(9) 0.039(6) 0.041(6) -0.017(6) -0.043(6) 0.015(5)
B2 0.036(5) 0.065(8) 0.068(8) -0.004(5) -0.005(5) 0.010(6)

loop_
_atom_type_symbol
_atom_type_description
_atom_type_scat_dispersion_real
_atom_type_scat_dispersion_imag
_atom_type_scat_source
C C 0.0033 0.0016
;
International Tables for Crystallography
(1992, Vol. C, Tables 4.2.6.8 and 6.1.1.4)
;
H H 0.0000 0.0000
;
International Tables for Crystallography
(1992, Vol. C, Table 6.1.1.4)
;
B B 0.0013 0.0007
;
International Tables for Crystallography
(1992, Vol. C, Tables 4.2.6.8 and 6.1.1.4)
;
F F 0.0171 0.0103
;
International Tables for Crystallography
(1992, Vol. C, Tables 4.2.6.8 and 6.1.1.4)
;
N N 0.0061 0.0033
;
International Tables for Crystallography
(1992, Vol. C, Tables 4.2.6.8 and 6.1.1.4)
;
Pd Pd -0.9988 1.0072
;
International Tables for Crystallography
(1992, Vol. C, Tables 4.2.6.8 and 6.1.1.4)
;
O O 0.0106 0.0060
;
International Tables for Crystallography
(1992, Vol. C, Tables 4.2.6.8 and 6.1.1.4)
;

loop_
_geom_angle_atom_site_label_1
_geom_angle_atom_site_label_2
_geom_angle_atom_site_label_3
_geom_angle
_geom_angle_publ_flag
_geom_angle_site_symmetry_1
_geom_angle_site_symmetry_3
Pd2 Pd1 N1 155.75(16) yes . .
Pd2 Pd1 N2 94.91(14) yes . .
Pd2 Pd1 C1 85.85(18) yes . .
Pd2 Pd1 C2 60.34(16) yes . .
N1 Pd1 N2 77.7(3) yes . .
N1 Pd1 C1 106.1(3) yes . .
N1 Pd1 C2 140.0(3) yes . .
N2 Pd1 C1 168.2(3) yes . .
N2 Pd1 C2 132.8(3) yes . .
C1 Pd1 C2 38.7(4) yes . .
Pd1 Pd2 N3 93.89(14) yes . .
Pd1 Pd2 N4 169.82(16) yes . .
Pd1 Pd2 C2 53.24(15) yes . .
Pd1 Pd2 C3 88.84(18) yes . .
N3 Pd2 N4 78.2(3) yes . .
N3 Pd2 C2 147.0(3) yes . .
N3 Pd2 C3 173.7(3) yes . .
N4 Pd2 C2 134.8(3) yes . .
N4 Pd2 C3 99.7(3) yes . .
C2 Pd2 C3 35.7(3) yes . .
N5 Pd3 N6 79.4(6) yes . .
N5 Pd3 N7 13.3(7) yes . .
N5 Pd3 N8 91.6(5) yes . .
N5 Pd3 C5 108.6(5) yes . .
N5 Pd3 C6 141.9(4) yes . .
N5 Pd3 C7 174.7(6) yes . .
N6 Pd3 N7 66.3(6) yes . .
N6 Pd3 N8 12.2(5) yes . .
N6 Pd3 C5 170.3(5) yes . .
N6 Pd3 C6 131.6(5) yes . .
N6 Pd3 C7 104.6(4) yes . .
N7 Pd3 N8 78.4(5) yes . .
N7 Pd3 C5 121.5(5) yes . .
N7 Pd3 C6 151.1(4) yes . .
N7 Pd3 C7 170.8(5) yes . .
N8 Pd3 C5 158.6(4) yes . .
N8 Pd3 C6 119.8(4) yes . .
N8 Pd3 C7 92.6(4) yes . .
C5 Pd3 C6 38.8(4) yes . .
C5 Pd3 C7 67.7(3) yes . .
C6 Pd3 C7 36.8(3) yes . .
N5 Pd4 N6 76.6(5) yes . .
N5 Pd4 N7 11.1(6) yes . .
N5 Pd4 N8 90.9(5) yes . .
N5 Pd4 C5 93.9(4) yes . .
N5 Pd4 C6 127.4(4) yes . .
N5 Pd4 C7 161.0(5) yes . .
N6 Pd4 N7 65.7(6) yes . .
N6 Pd4 N8 14.4(5) yes . .
N6 Pd4 C5 170.1(4) yes . .
N6 Pd4 C6 149.5(6) yes . .
N6 Pd4 C7 121.2(4) yes . .
N7 Pd4 N8 79.9(5) yes . .
N7 Pd4 C5 104.7(5) yes . .
N7 Pd4 C6 136.7(4) yes . .
N7 Pd4 C7 171.7(6) yes . .
N8 Pd4 C5 173.3(5) yes . .
N8 Pd4 C6 136.2(5) yes . .
N8 Pd4 C7 107.2(4) yes . .
C5 Pd4 C6 37.4(4) yes . .
C5 Pd4 C7 68.5(3) yes . .
C6 Pd4 C7 39.5(3) yes . .
Pd1 N1 C8 129.5(5) yes . .
Pd1 N1 C19 113.5(5) yes . .
C8 N1 C19 117.0(6) yes . .
Pd1 N2 C17 128.4(5) yes . .
Pd1 N2 C18 113.2(5) yes . .
C17 N2 C18 118.1(6) yes . .
Pd2 N3 C20 130.5(5) yes . .
Pd2 N3 C31 112.6(5) yes . .
C20 N3 C31 116.8(6) yes . .
Pd2 N4 C29 128.6(5) yes . .
Pd2 N4 C30 113.6(5) yes . .
C29 N4 C30 117.7(6) yes . .
Pd3 N5 N7 60.5(18) yes . .
Pd3 N5 C32 140.7(16) yes . .
Pd3 N5 C43 111.7(11) yes . .
Pd3 N5 C44 125.4(11) yes . .
Pd3 N5 C55 94.7(8) yes . .
Pd4 N5 N7 54.2(18) yes . .
Pd4 N5 C32 146.9(15) yes . .
Pd4 N5 C43 105.5(10) yes . .
Pd4 N5 C44 131.7(11) yes . .
Pd4 N5 C55 88.4(8) yes . .
N7 N5 C32 159(3) yes . .
N7 N5 C43 52.0(19) yes . .
N7 N5 C44 173(3) yes . .
C32 N5 C43 107.5(15) yes . .
C32 N5 C55 124.7(15) yes . .
C43 N5 C44 122.6(13) yes . .
C44 N5 C55 139.9(12) yes . .
Pd3 N6 N8 112(2) yes . .
Pd3 N6 C41 127.8(10) yes . .
Pd3 N6 C42 112.6(12) yes . .
Pd3 N6 C53 116.8(10) yes . .
Pd3 N6 C54 137.8(13) yes . .
Pd3 N6 C55 90.6(8) yes . .
Pd4 N6 N8 103(2) yes . .
Pd4 N6 C41 118.7(10) yes . .
Pd4 N6 C42 121.6(12) yes . .
Pd4 N6 C53 107.7(10) yes . .
Pd4 N6 C54 146.5(13) yes . .
Pd4 N6 C55 99.6(8) yes . .
N8 N6 C42 135(3) yes . .
N8 N6 C54 109(3) yes . .
N8 N6 C55 156(3) yes . .
C41 N6 C42 119.5(15) yes . .
C41 N6 C54 93.8(16) yes . .
C41 N6 C55 141.4(13) yes . .
C42 N6 C53 130.5(16) yes . .
C53 N6 C54 104.7(16) yes . .
C53 N6 C55 152.3(14) yes . .
C54 N6 C55 47.6(12) yes . .
Pd3 N7 N5 106(2) yes . .
Pd3 N7 C32 119.7(11) yes . .
Pd3 N7 C42 98.3(7) yes . .
Pd3 N7 C43 144.8(13) yes . .
Pd3 N7 C44 110.6(9) yes . .
Pd3 N7 C55 119.7(11) yes . .
Pd4 N7 N5 115(2) yes . .
Pd4 N7 C32 128.2(11) yes . .
Pd4 N7 C42 90.0(7) yes . .
Pd4 N7 C43 136.7(13) yes . .
Pd4 N7 C44 119.1(9) yes . .
Pd4 N7 C55 111.3(10) yes . .
N5 N7 C42 154(3) yes . .
N5 N7 C43 107(3) yes . .
N5 N7 C55 133(3) yes . .
C32 N7 C42 141.3(11) yes . .
C32 N7 C43 94.4(14) yes . .
C32 N7 C55 120.3(13) yes . .
C42 N7 C43 47.0(11) yes . .
C42 N7 C44 150.3(10) yes . .
C43 N7 C44 103.5(13) yes . .
C44 N7 C55 129.4(12) yes . .
Pd3 N8 N6 56.0(19) yes . .
Pd3 N8 C41 148.8(13) yes . .
Pd3 N8 C42 88.1(9) yes . .
Pd3 N8 C53 130.9(13) yes . .
Pd3 N8 C54 104.3(11) yes . .
Pd4 N8 N6 63(2) yes . .
Pd4 N8 C41 142.0(13) yes . .
Pd4 N8 C42 95.0(9) yes . .
Pd4 N8 C53 124.0(13) yes . .
Pd4 N8 C54 111.2(11) yes . .
N6 N8 C41 154(3) yes . .
N6 N8 C53 170(3) yes . .
N6 N8 C54 49(2) yes . .
C41 N8 C42 122.8(15) yes . .
C41 N8 C54 106.8(16) yes . .
C42 N8 C53 140.9(16) yes . .
C53 N8 C54 124.8(17) yes . .
O1 N9 O2 122.6(7) yes . .
O1 N9 C62 119.4(8) yes . .
O2 N9 C62 118.0(8) yes . .
Pd1 C1 C2 78.9(4) yes . .
Pd1 C1 C7 119.9(5) yes . .
C2 C1 C7 125.6(6) yes . .
Pd1 C2 Pd2 66.42(18) yes . .
Pd1 C2 C1 62.4(4) yes . .
Pd1 C2 C3 122.5(5) yes . .
Pd2 C2 C1 106.5(5) yes . .
Pd2 C2 C3 56.3(4) yes . .
C1 C2 C3 129.4(7) yes . .
Pd2 C3 C2 88.1(4) yes . .
Pd2 C3 C4 111.7(5) yes . .
C2 C3 C4 122.6(8) yes . .
C3 C4 C5 121.7(7) yes . .
Pd3 C5 C4 110.7(5) yes . .
Pd3 C5 C6 74.2(5) yes . .
Pd4 C5 C4 113.9(5) yes . .
Pd4 C5 C6 65.8(5) yes . .
C4 C5 C6 130.2(6) yes . .
Pd3 C6 C5 67.0(4) yes . .
Pd3 C6 C7 77.3(4) yes . .
Pd4 C6 C5 76.8(5) yes . .
Pd4 C6 C7 69.3(4) yes . .
C5 C6 C7 120.2(8) yes . .
Pd3 C7 C1 109.4(5) yes . .
Pd3 C7 C6 65.9(4) yes . .
Pd4 C7 C1 111.0(5) yes . .
Pd4 C7 C6 71.3(4) yes . .
C1 C7 C6 129.4(9) yes . .
N1 C8 C9 122.6(8) yes . .
C8 C9 C10 119.8(10) yes . .
C9 C10 C11 120.7(8) yes . .
C10 C11 C12 123.8(8) yes . .
C10 C11 C19 116.0(7) yes . .
C12 C11 C19 120.2(9) yes . .
C11 C12 C13 121.0(8) yes . .
C12 C13 C14 120.8(7) yes . .
C13 C14 C15 122.5(7) yes . .
C13 C14 C18 119.3(8) yes . .
C15 C14 C18 118.2(7) yes . .
C14 C15 C16 118.0(7) yes . .
C15 C16 C17 120.6(9) yes . .
N2 C17 C16 122.9(7) yes . .
N2 C18 C14 122.0(8) yes . .
N2 C18 C19 118.3(6) yes . .
C14 C18 C19 119.6(6) yes . .
N1 C19 C11 123.9(8) yes . .
N1 C19 C18 117.1(6) yes . .
C11 C19 C18 119.0(7) yes . .
N3 C20 C21 123.1(7) yes . .
C20 C21 C22 121.5(8) yes . .
C21 C22 C23 118.3(8) yes . .
C22 C23 C24 123.7(7) yes . .
C22 C23 C31 117.4(7) yes . .
C24 C23 C31 118.9(8) yes . .
C23 C24 C25 121.8(8) yes . .
C24 C25 C26 121.4(8) yes . .
C25 C26 C27 123.4(8) yes . .
C25 C26 C30 117.6(8) yes . .
C27 C26 C30 119.0(8) yes . .
C26 C27 C28 118.4(8) yes . .
C27 C28 C29 120.1(9) yes . .
N4 C29 C28 123.3(8) yes . .
N4 C30 C26 121.4(7) yes . .
N4 C30 C31 117.5(6) yes . .
C26 C30 C31 121.0(7) yes . .
N3 C31 C23 122.9(7) yes . .
N3 C31 C30 118.0(6) yes . .
C23 C31 C30 119.1(7) yes . .
N5 C32 C33 154.3(19) yes . .
N5 C32 C43 45.4(13) yes . .
N5 C32 C44 141(3) yes . .
N5 C32 C45 130(2) yes . .
N7 C32 C33 146.8(15) yes . .
N7 C32 C44 148(3) yes . .
N7 C32 C45 122.3(16) yes . .
C33 C32 C43 109.0(12) yes . .
C33 C32 C44 65(3) yes . .
C43 C32 C44 172(3) yes . .
C43 C32 C45 84.5(12) yes . .
C44 C32 C45 89(3) yes . .
C32 C33 C34 97.6(17) yes . .
C32 C33 C45 63(3) yes . .
C32 C33 C46 86.6(13) yes . .
C34 C33 C44 118.7(19) yes . .
C44 C33 C45 85(3) yes . .
C44 C33 C46 107.7(16) yes . .
C33 C34 C35 125.8(18) yes . .
C33 C34 C46 146(3) yes . .
C35 C34 C45 102(2) yes . .
C45 C34 C46 122(4) yes . .
C34 C35 C36 129.9(16) yes . .
C34 C35 C43 113.9(17) yes . .
C34 C35 C47 176(3) yes . .
C34 C35 C48 147.4(14) yes . .
C34 C35 C55 131.3(15) yes . .
C36 C35 C43 116.2(18) yes . .
C36 C35 C45 159.0(15) yes . .
C36 C35 C46 113.2(19) yes . .
C36 C35 C47 53.0(19) yes . .
C36 C35 C55 98.8(15) yes . .
C43 C35 C45 84.8(12) yes . .
C43 C35 C46 131(3) yes . .
C43 C35 C47 63.4(18) yes . .
C43 C35 C48 98.7(14) yes . .
C45 C35 C46 45.9(17) yes . .
C45 C35 C47 148(2) yes . .
C45 C35 C48 175.8(11) yes . .
C45 C35 C55 102.1(11) yes . .
C46 C35 C47 165(4) yes . .
C46 C35 C48 130.5(19) yes . .
C46 C35 C55 148(2) yes . .
C47 C35 C55 45.9(17) yes . .
C48 C35 C55 81.2(12) yes . .
C35 C36 C48 126(3) yes . .
C35 C36 C49 123.3(16) yes . .
C46 C36 C47 50.6(13) yes . .
C46 C36 C48 148(3) yes . .
C46 C36 C49 145.8(14) yes . .
C47 C36 C48 98(3) yes . .
C47 C36 C49 95.3(16) yes . .
C39 C37 C48 125(2) yes . .
C39 C37 C49 127(3) yes . .
C48 C37 C50 97(2) yes . .
C48 C37 C51 144.8(19) yes . .
C49 C37 C50 99(3) yes . .
C49 C37 C51 146(3) yes . .
C50 C37 C51 48.2(13) yes . .
C39 C38 C40 99(3) yes . .
C39 C38 C52 124(3) yes . .
C40 C38 C51 111(5) yes . .
C51 C38 C52 137(4) yes . .
C37 C39 C38 130(3) yes . .
C37 C39 C40 161.2(19) yes . .
C37 C39 C42 96.9(16) yes . .
C37 C39 C50 53.1(19) yes . .
C37 C39 C51 119(3) yes . .
C37 C39 C54 113.9(19) yes . .
C38 C39 C42 132.6(16) yes . .
C38 C39 C49 147.3(18) yes . .
C38 C39 C50 176(3) yes . .
C38 C39 C54 115.5(16) yes . .
C40 C39 C42 101.7(12) yes . .
C40 C39 C49 173.6(13) yes . .
C40 C39 C50 145(3) yes . .
C40 C39 C54 84.8(11) yes . .
C42 C39 C49 80.1(12) yes . .
C42 C39 C51 144(3) yes . .
C49 C39 C51 135(3) yes . .
C49 C39 C54 97.3(15) yes . .
C50 C39 C51 170(3) yes . .
C50 C39 C54 61(2) yes . .
C51 C39 C54 127(3) yes . .
C38 C40 C39 50.1(18) yes . .
C38 C40 C41 148.5(19) yes . .
C38 C40 C52 115(4) yes . .
C38 C40 C53 163.4(19) yes . .
C39 C40 C41 100.5(14) yes . .
C39 C40 C52 161(4) yes . .
C39 C40 C53 118.5(15) yes . .
C41 C40 C51 123.2(18) yes . .
C41 C40 C52 91(3) yes . .
C51 C40 C52 142(4) yes . .
C51 C40 C53 141.1(18) yes . .
C52 C40 C53 73(3) yes . .
N6 C41 C40 118.8(14) yes . .
N6 C41 C52 143.6(15) yes . .
N6 C41 C53 136(4) yes . .
N8 C41 C40 127.8(17) yes . .
N8 C41 C52 151.9(18) yes . .
N8 C41 C53 127(4) yes . .
C40 C41 C53 105(4) yes . .
C40 C41 C54 83.3(12) yes . .
C52 C41 C53 80(4) yes . .
C52 C41 C54 107.8(13) yes . .
C53 C41 C54 171(4) yes . .
N6 C42 N7 82.8(11) yes . .
N6 C42 C39 99.2(14) yes . .
N6 C42 C43 117.8(15) yes . .
N6 C42 C47 158.7(17) yes . .
N6 C42 C50 119.1(17) yes . .
N6 C42 C54 53(2) yes . .
N6 C42 C55 120.2(19) yes . .
N7 C42 N8 95.0(9) yes . .
N7 C42 C39 174.5(12) yes . .
N7 C42 C47 76.0(9) yes . .
N7 C42 C50 157.9(12) yes . .
N7 C42 C54 134(3) yes . .
N8 C42 C39 86.7(11) yes . .
N8 C42 C43 130.2(13) yes . .
N8 C42 C47 171.0(13) yes . .
N8 C42 C50 106.7(14) yes . .
N8 C42 C55 132.4(17) yes . .
C39 C42 C43 143.0(12) yes . .
C39 C42 C47 102.2(10) yes . .
C39 C42 C54 47(2) yes . .
C39 C42 C55 140.1(17) yes . .
C43 C42 C50 123.1(13) yes . .
C43 C42 C54 168(3) yes . .
C47 C42 C50 82.3(10) yes . .
C47 C42 C54 148(3) yes . .
C50 C42 C55 120.5(17) yes . .
C54 C42 C55 166(3) yes . .
N5 C43 C35 120.9(16) yes . .
N5 C43 C42 118.3(12) yes . .
N5 C43 C47 149.0(16) yes . .
N5 C43 C55 121(2) yes . .
N7 C43 C32 47.7(11) yes . .
N7 C43 C35 141.3(18) yes . .
N7 C43 C42 97.8(13) yes . .
N7 C43 C47 168.5(15) yes . .
N7 C43 C55 100(2) yes . .
C32 C43 C35 93.8(13) yes . .
C32 C43 C42 145.4(11) yes . .
C32 C43 C47 121.9(14) yes . .
C32 C43 C55 148(2) yes . .
C35 C43 C42 120.8(15) yes . .
C35 C43 C55 118(3) yes . .
C42 C43 C47 92.6(14) yes . .
C47 C43 C55 89(2) yes . .
N5 C44 C33 118.1(17) yes . .
N5 C44 C45 92.7(14) yes . .
N7 C44 C33 116.6(16) yes . .
N7 C44 C45 91.1(13) yes . .
C32 C44 C33 94(3) yes . .
C32 C44 C45 69(3) yes . .
C32 C45 C33 92(3) yes . .
C32 C45 C34 146(3) yes . .
C32 C45 C35 97.0(13) yes . .
C32 C45 C46 121.8(17) yes . .
C33 C45 C34 122(3) yes . .
C33 C45 C35 170(3) yes . .
C33 C45 C44 70(3) yes . .
C33 C45 C46 146(3) yes . .
C34 C45 C35 49.1(17) yes . .
C34 C45 C44 168(2) yes . .
C35 C45 C44 119.0(14) yes . .
C44 C45 C46 143.9(17) yes . .
C33 C46 C35 119.8(19) yes . .
C33 C46 C36 163.7(11) yes . .
C33 C46 C47 126.4(12) yes . .
C34 C46 C35 142(3) yes . .
C34 C46 C36 170(3) yes . .
C34 C46 C47 149(3) yes . .
C35 C46 C45 109.1(19) yes . .
C36 C46 C45 153.2(14) yes . .
C45 C46 C47 115.6(14) yes . .
C35 C47 C36 99(3) yes . .
C35 C47 C42 135(3) yes . .
C35 C47 C43 88(3) yes . .
C35 C47 C48 129(3) yes . .
C35 C47 C49 146(2) yes . .
C35 C47 C55 114(3) yes . .
C36 C47 C42 125.5(17) yes . .
C36 C47 C43 171.1(16) yes . .
C36 C47 C46 91.7(16) yes . .
C36 C47 C49 47.4(14) yes . .
C36 C47 C55 147(2) yes . .
C42 C47 C43 46.5(11) yes . .
C42 C47 C46 142.5(14) yes . .
C42 C47 C48 95.9(13) yes . .
C42 C47 C49 78.4(10) yes . .
C43 C47 C46 96.0(15) yes . .
C43 C47 C48 142.5(17) yes . .
C43 C47 C49 125.0(14) yes . .
C46 C47 C48 121.5(14) yes . .
C46 C47 C49 139.0(12) yes . .
C46 C47 C55 121.5(16) yes . .
C48 C47 C55 117.0(16) yes . .
C49 C47 C55 99.5(13) yes . .
C35 C48 C37 134.7(13) yes . .
C35 C48 C49 138(2) yes . .
C35 C48 C50 98.1(10) yes . .
C36 C48 C37 171(3) yes . .
C36 C48 C47 51.8(19) yes . .
C36 C48 C49 171(4) yes . .
C36 C48 C50 134(3) yes . .
C37 C48 C47 119.1(15) yes . .
C47 C48 C49 122(3) yes . .
C47 C48 C50 82.5(11) yes . .
C36 C49 C37 169(3) yes . .
C36 C49 C39 136.3(15) yes . .
C36 C49 C50 120.1(17) yes . .
C37 C49 C47 133(3) yes . .
C37 C49 C48 170(4) yes . .
C37 C49 C50 52(2) yes . .
C39 C49 C47 99.2(11) yes . .
C39 C49 C48 140(3) yes . .
C47 C49 C50 83.0(12) yes . .
C48 C49 C50 124(3) yes . .
C37 C50 C39 98(3) yes . .
C37 C50 C42 144.9(18) yes . .
C37 C50 C48 46.2(14) yes . .
C37 C50 C51 94.4(18) yes . .
C37 C50 C54 167.3(15) yes . .
C37 C50 C55 123.8(15) yes . .
C39 C50 C42 116(3) yes . .
C39 C50 C48 145(3) yes . .
C39 C50 C49 128(3) yes . .
C39 C50 C54 91(2) yes . .
C39 C50 C55 137(2) yes . .
C42 C50 C48 99.3(13) yes . .
C42 C50 C49 116.3(16) yes . .
C42 C50 C51 120.3(14) yes . .
C48 C50 C51 140.5(15) yes . .
C48 C50 C54 124.2(15) yes . .
C48 C50 C55 78.3(10) yes . .
C49 C50 C51 123.4(17) yes . .
C49 C50 C54 141.2(18) yes . .
C49 C50 C55 95.3(13) yes . .
C51 C50 C54 95.3(14) yes . .
C51 C50 C55 141.2(13) yes . .
C54 C50 C55 45.9(10) yes . .
C37 C51 C38 162(4) yes . .
C37 C51 C40 156(3) yes . .
C37 C51 C52 166.9(16) yes . .
C38 C51 C39 154(4) yes . .
C38 C51 C50 158(4) yes . .
C39 C51 C40 115(3) yes . .
C39 C51 C52 126(3) yes . .
C40 C51 C50 119(2) yes . .
C50 C51 C52 130.1(17) yes . .
C38 C52 C41 100.9(18) yes . .
C38 C52 C53 120(2) yes . .
C40 C52 C41 64(3) yes . .
C40 C52 C53 83(3) yes . .
C41 C52 C51 87.3(14) yes . .
C51 C52 C53 106.6(16) yes . .
N6 C53 C40 89.7(13) yes . .
N6 C53 C52 113.4(16) yes . .
N8 C53 C40 91.7(15) yes . .
N8 C53 C52 115.2(18) yes . .
C40 C53 C41 57(4) yes . .
C41 C53 C52 81(4) yes . .
N6 C54 C39 141.5(16) yes . .
N6 C54 C41 50.5(12) yes . .
N6 C54 C42 101(3) yes . .
N6 C54 C50 167.0(14) yes . .
N6 C54 C55 97.6(16) yes . .
N8 C54 C39 120.0(15) yes . .
N8 C54 C42 123(3) yes . .
N8 C54 C50 147.6(16) yes . .
N8 C54 C55 119.5(15) yes . .
C39 C54 C41 91.3(13) yes . .
C39 C54 C42 116(3) yes . .
C39 C54 C55 120.4(14) yes . .
C41 C54 C42 151(3) yes . .
C41 C54 C50 118.9(14) yes . .
C41 C54 C55 148.1(15) yes . .
C42 C54 C50 88(3) yes . .
C50 C54 C55 92.5(13) yes . .
N5 C55 N6 95.2(9) yes . .
N5 C55 C35 86.3(12) yes . .
N5 C55 C42 132.9(16) yes . .
N5 C55 C47 106.4(14) yes . .
N5 C55 C50 171.2(10) yes . .
N5 C55 C54 129.9(11) yes . .
N6 C55 N7 83.4(9) yes . .
N6 C55 C35 173.4(11) yes . .
N6 C55 C43 136(2) yes . .
N6 C55 C47 157.7(14) yes . .
N6 C55 C50 76.1(9) yes . .
N7 C55 C35 98.3(14) yes . .
N7 C55 C42 121.2(16) yes . .
N7 C55 C43 53.6(18) yes . .
N7 C55 C47 118.4(16) yes . .
N7 C55 C50 159.4(12) yes . .
N7 C55 C54 117.9(12) yes . .
C35 C55 C42 139.9(17) yes . .
C35 C55 C50 102.3(10) yes . .
C35 C55 C54 143.7(14) yes . .
C42 C55 C43 169(4) yes . .
C42 C55 C47 120.1(19) yes . .
C43 C55 C47 65.0(18) yes . .
C43 C55 C50 147(2) yes . .
C43 C55 C54 170(3) yes . .
C47 C55 C50 82.2(11) yes . .
C47 C55 C54 123.7(15) yes . .
C57 C56 C58 122.2(17) yes . 2_766
C56 C57 C58 117.2(16) yes . .
C56 C58 C57 120.4(11) yes 2_766 .
C60 C59 C61 119.0(9) yes . 2_577
C59 C60 C61 121.3(10) yes . .
C59 C61 C60 119.7(10) yes 2_577 .
F1 B1 F2 108.2(9) yes . .
F1 B1 F3 110.4(12) yes . .
F1 B1 F4 109.7(8) yes . .
F2 B1 F3 109.4(8) yes . .
F2 B1 F4 108.9(11) yes . .
F3 B1 F4 110.3(8) yes . .
F5 B2 F6 108.5(11) yes . .
F5 B2 F7 112.5(12) yes . .
F5 B2 F8 105.7(8) yes . .
F6 B2 F7 114.7(9) yes . .
F6 B2 F8 103.1(11) yes . .
F7 B2 F8 111.5(14) yes . .
Pd1 C1 H25 109.847 no . .
C2 C1 H25 109.569 no . .
C7 C1 H25 109.570 no . .
Pd1 C2 H26 84.631 no . .
Pd2 C2 H26 107.652 no . .
C1 C2 H26 115.786 no . .
C3 C2 H26 114.825 no . .
Pd2 C3 H27 110.871 no . .
C2 C3 H27 110.811 no . .
C4 C3 H27 110.585 no . .
C3 C4 H23 107.729 no . .
C3 C4 H24 106.376 no . .
C5 C4 H23 105.078 no . .
C5 C4 H24 106.117 no . .
H23 C4 H24 109.462 no . .
Pd3 C5 H28 84.101 no . .
Pd4 C5 H28 90.030 no . .
C4 C5 H28 114.600 no . .
C6 C5 H28 115.195 no . .
Pd3 C6 H29 128.453 no . .
Pd4 C6 H29 126.428 no . .
C5 C6 H29 120.115 no . .
C7 C6 H29 119.702 no . .
Pd3 C7 H30 94.390 no . .
Pd4 C7 H30 86.736 no . .
C1 C7 H30 114.848 no . .
C6 C7 H30 115.749 no . .
N1 C8 H1 118.309 no . .
C9 C8 H1 119.045 no . .
C8 C9 H2 119.676 no . .
C10 C9 H2 120.548 no . .
C9 C10 H3 119.549 no . .
C11 C10 H3 119.702 no . .
C11 C12 H4 119.055 no . .
C13 C12 H4 119.912 no . .
C12 C13 H5 119.194 no . .
C14 C13 H5 119.967 no . .
C14 C15 H6 121.164 no . .
C16 C15 H6 120.784 no . .
C15 C16 H7 120.514 no . .
C17 C16 H7 118.873 no . .
N2 C17 H8 117.551 no . .
C16 C17 H8 119.587 no . .
N3 C20 H9 118.114 no . .
C21 C20 H9 118.794 no . .
C20 C21 H10 119.306 no . .
C22 C21 H10 119.211 no . .
C21 C22 H11 121.529 no . .
C23 C22 H11 120.161 no . .
C23 C24 H12 119.416 no . .
C25 C24 H12 118.736 no . .
C24 C25 H13 120.472 no . .
C26 C25 H13 118.094 no . .
C26 C27 H14 120.220 no . .
C28 C27 H14 121.344 no . .
C27 C28 H15 119.359 no . .
C29 C28 H15 120.541 no . .
N4 C29 H16 118.031 no . .
C28 C29 H16 118.680 no . .
C57 C56 H17 118.649 no . .
C58 C56 H17 119.127 no 2_766 .
C56 C57 H18 121.801 no . .
C58 C57 H18 120.967 no . .
C56 C58 H19 118.917 no 2_766 .
C57 C58 H19 120.647 no . .
C60 C59 H20 120.954 no . .
C61 C59 H20 120.069 no 2_577 .
C59 C60 H21 119.450 no . .
C61 C60 H21 119.234 no . .
C59 C61 H22 120.824 no 2_577 .
C60 C61 H22 119.484 no . .
N9 C62 H31 109.571 no . .
N9 C62 H32 109.993 no . .
N9 C62 H33 108.941 no . .
H31 C62 H32 109.445 no . .
H31 C62 H33 109.445 no . .
H32 C62 H33 109.431 no . .

loop_
_geom_bond_atom_site_label_1
_geom_bond_atom_site_label_2
_geom_bond_distance
_geom_bond_publ_flag
_geom_bond_site_symmetry_2
Pd1 Pd2 2.6005(11) yes .
Pd1 N1 2.139(6) yes .
Pd1 N2 2.161(6) yes .
Pd1 C1 2.053(7) yes .
Pd1 C2 2.273(7) yes .
Pd2 N3 2.149(6) yes .
Pd2 N4 2.131(6) yes .
Pd2 C2 2.466(7) yes .
Pd2 C3 2.052(7) yes .
Pd3 N5 2.127(12) yes .
Pd3 N6 2.132(15) yes .
Pd3 N7 1.928(12) yes .
Pd3 N8 2.389(15) yes .
Pd3 C5 2.040(8) yes .
Pd3 C6 2.133(7) yes .
Pd3 C7 2.280(7) yes .
Pd4 N5 2.405(12) yes .
Pd4 N6 1.948(15) yes .
Pd4 N7 2.147(12) yes .
Pd4 N8 2.135(14) yes .
Pd4 C5 2.225(8) yes .
Pd4 C6 2.084(7) yes .
Pd4 C7 2.058(7) yes .
F1 B1 1.367(12) yes .
F2 B1 1.380(15) yes .
F3 B1 1.349(16) yes .
F4 B1 1.393(11) yes .
F5 B2 1.363(14) yes .
F6 B2 1.345(15) yes .
F7 B2 1.259(14) yes .
F8 B2 1.391(19) yes .
O1 N9 1.224(11) yes .
O2 N9 1.223(11) yes .
N1 C8 1.330(12) yes .
N1 C19 1.372(9) yes .
N2 C17 1.332(12) yes .
N2 C18 1.342(9) yes .
N3 C20 1.342(10) yes .
N3 C31 1.364(9) yes .
N4 C29 1.343(11) yes .
N4 C30 1.360(9) yes .
N5 N7 0.51(3) yes .
N5 C32 0.88(3) yes .
N5 C43 1.37(2) yes .
N5 C44 1.37(3) yes .
N5 C55 1.77(3) yes .
N6 N8 0.55(2) yes .
N6 C41 1.45(3) yes .
N6 C42 1.354(18) yes .
N6 C53 1.86(3) yes .
N6 C54 1.10(2) yes .
N6 C55 1.909(19) yes .
N7 C32 1.37(3) yes .
N7 C42 1.95(3) yes .
N7 C43 1.134(19) yes .
N7 C44 1.87(3) yes .
N7 C55 1.39(3) yes .
N8 C41 0.94(3) yes .
N8 C42 1.781(18) yes .
N8 C53 1.32(3) yes .
N8 C54 1.375(18) yes .
N9 C62 1.462(11) yes .
C1 C2 1.449(13) yes .
C1 C7 1.467(12) yes .
C2 C3 1.439(9) yes .
C3 C4 1.513(9) yes .
C4 C5 1.491(14) yes .
C5 C6 1.388(13) yes .
C6 C7 1.398(9) yes .
C8 C9 1.413(12) yes .
C9 C10 1.346(12) yes .
C10 C11 1.404(14) yes .
C11 C12 1.430(11) yes .
C11 C19 1.415(10) yes .
C12 C13 1.341(14) yes .
C13 C14 1.450(11) yes .
C14 C15 1.409(13) yes .
C14 C18 1.414(10) yes .
C15 C16 1.356(12) yes .
C16 C17 1.382(11) yes .
C18 C19 1.436(12) yes .
C20 C21 1.379(11) yes .
C21 C22 1.345(11) yes .
C22 C23 1.420(13) yes .
C23 C24 1.426(11) yes .
C23 C31 1.418(10) yes .
C24 C25 1.341(13) yes .
C25 C26 1.448(12) yes .
C26 C27 1.410(13) yes .
C26 C30 1.410(11) yes .
C27 C28 1.353(14) yes .
C28 C29 1.389(11) yes .
C30 C31 1.430(11) yes .
C32 C33 1.57(3) yes .
C32 C43 1.84(3) yes .
C32 C44 0.57(3) yes .
C32 C45 1.40(3) yes .
C33 C34 1.36(4) yes .
C33 C44 1.42(3) yes .
C33 C45 0.65(3) yes .
C33 C46 1.94(3) yes .
C34 C35 1.39(3) yes .
C34 C45 0.90(3) yes .
C34 C46 0.67(4) yes .
C35 C36 1.44(3) yes .
C35 C43 1.45(2) yes .
C35 C45 1.80(3) yes .
C35 C46 0.80(3) yes .
C35 C47 0.69(3) yes .
C35 C48 1.98(3) yes .
C35 C55 1.82(3) yes .
C36 C46 1.91(3) yes .
C36 C47 1.17(3) yes .
C36 C48 0.74(4) yes .
C36 C49 1.42(4) yes .
C37 C39 1.45(3) yes .
C37 C48 1.41(4) yes .
C37 C49 0.73(4) yes .
C37 C50 1.17(3) yes .
C37 C51 1.93(3) yes .
C38 C39 1.36(4) yes .
C38 C40 0.92(4) yes .
C38 C51 0.65(4) yes .
C38 C52 1.34(3) yes .
C39 C40 1.75(3) yes .
C39 C42 1.84(3) yes .
C39 C49 1.98(3) yes .
C39 C50 0.70(3) yes .
C39 C51 0.75(4) yes .
C39 C54 1.50(3) yes .
C40 C41 1.39(3) yes .
C40 C51 1.30(3) yes .
C40 C52 0.66(3) yes .
C40 C53 1.60(4) yes .
C41 C52 1.54(3) yes .
C41 C53 0.51(3) yes .
C41 C54 1.88(2) yes .
C42 C43 1.44(3) yes .
C42 C47 1.98(2) yes .
C42 C50 1.42(3) yes .
C42 C54 0.61(3) yes .
C42 C55 0.83(3) yes .
C43 C47 1.29(2) yes .
C43 C55 0.62(3) yes .
C44 C45 1.51(3) yes .
C45 C46 1.37(3) yes .
C46 C47 1.48(3) yes .
C47 C48 1.47(3) yes .
C47 C49 1.92(3) yes .
C47 C55 1.427(19) yes .
C48 C49 0.68(4) yes .
C48 C50 1.94(3) yes .
C49 C50 1.48(2) yes .
C50 C51 1.44(3) yes .
C50 C54 1.31(3) yes .
C50 C55 1.98(3) yes .
C51 C52 1.87(3) yes .
C52 C53 1.54(4) yes .
C54 C55 1.42(3) yes .
C56 C57 1.318(18) yes .
C56 C58 1.51(3) yes 2_766
C57 C58 1.40(3) yes .
C59 C60 1.359(15) yes .
C59 C61 1.357(16) yes 2_577
C60 C61 1.396(11) yes .
C1 H25 0.980 no .
C2 H26 0.930 no .
C3 H27 0.980 no .
C4 H23 0.970 no .
C4 H24 0.970 no .
C5 H28 0.930 no .
C6 H29 0.930 no .
C7 H30 0.930 no .
C8 H1 0.930 no .
C9 H2 0.930 no .
C10 H3 0.930 no .
C12 H4 0.930 no .
C13 H5 0.930 no .
C15 H6 0.930 no .
C16 H7 0.930 no .
C17 H8 0.930 no .
C20 H9 0.930 no .
C21 H10 0.930 no .
C22 H11 0.930 no .
C24 H12 0.930 no .
C25 H13 0.930 no .
C27 H14 0.930 no .
C28 H15 0.930 no .
C29 H16 0.930 no .
C56 H17 0.930 no .
C57 H18 0.930 no .
C58 H19 0.930 no .
C59 H20 0.930 no .
C60 H21 0.930 no .
C61 H22 0.930 no .
C62 H31 0.960 no .
C62 H32 0.960 no .
C62 H33 0.960 no .

loop_
_geom_contact_atom_site_label_1
_geom_contact_atom_site_label_2
_geom_contact_distance
_geom_contact_publ_flag
_geom_contact_site_symmetry_2
Pd1 Pd4 3.4732(16) no .
Pd1 C20 3.576(7) no .
Pd2 Pd3 2.928(2) no .
Pd2 Pd4 3.043(2) no .
Pd2 N5 3.484(13) no .
Pd2 N7 3.485(15) no .
Pd2 C5 3.545(8) no .
Pd3 C2 3.479(8) no .
Pd3 C3 3.288(9) no .
Pd4 C2 3.454(8) no .
Pd4 C3 3.418(9) no .
N1 C10 2.799(10) no .
N1 C53 3.37(3) no .
N2 N3 3.376(6) no .
N2 C15 2.795(9) no .
N2 C20 3.082(9) no .
N3 N5 3.463(13) no .
N3 N6 3.488(19) no .
N3 N7 3.354(15) no .
N3 C17 3.319(8) no .
N3 C22 2.814(10) no .
N3 C42 3.39(3) no .
N3 C43 3.333(17) no .
N3 C55 3.350(18) no .
N4 N5 3.444(19) no .
N4 C4 3.559(10) no .
N4 C27 2.805(10) no .
N4 C32 3.30(2) no .
N4 C44 3.19(3) no .
N5 C30 3.572(19) no .
N5 C31 3.566(16) no .
N5 C34 2.72(3) no .
N5 C46 2.735(19) no .
N6 C20 3.288(17) no .
N6 C32 3.59(3) no .
N6 C37 3.56(3) no .
N6 C38 3.00(3) no .
N6 C51 2.81(3) no .
N7 C34 2.95(3) no .
N7 C36 3.58(3) no .
N7 C46 2.858(19) no .
N8 C20 3.485(17) no .
N8 C38 2.77(3) no .
N8 C51 2.70(3) no .
C1 C4 3.241(9) no .
C1 C5 3.143(8) no .
C2 C5 3.173(9) no .
C2 C6 3.236(12) no .
C3 C6 3.302(14) no .
C3 C7 3.220(14) no .
C3 C29 3.456(10) no .
C4 C7 3.186(12) no .
C4 C29 3.518(12) no .
C7 C53 3.59(3) no .
C8 C11 2.765(11) no .
C8 C53 3.29(3) no .
C9 C19 2.714(14) no .
C11 C14 2.821(13) no .
C12 C18 2.830(10) no .
C13 C19 2.834(10) no .
C14 C17 2.722(10) no .
C16 C18 2.715(13) no .
C17 C20 3.256(11) no .
C20 C23 2.739(11) no .
C20 C42 3.162(18) no .
C20 C43 3.596(14) no .
C20 C50 3.48(2) no .
C20 C54 3.23(2) no .
C20 C55 3.403(15) no .
C21 C31 2.711(12) no .
C21 C39 3.56(3) no .
C21 C42 3.538(17) no .
C21 C49 3.58(2) no .
C21 C50 3.36(2) no .
C22 C36 3.57(3) no .
C22 C48 3.59(3) no .
C23 C26 2.848(12) no .
C23 C35 3.51(2) no .
C23 C47 3.60(3) no .
C24 C30 2.803(11) no .
C25 C31 2.820(11) no .
C26 C29 2.721(12) no .
C26 C33 3.40(3) no .
C26 C45 3.54(3) no .
C28 C30 2.738(12) no .
C29 C44 3.46(3) no .
C30 C32 3.37(2) no .
C30 C33 3.45(3) no .
C30 C44 3.36(2) no .
C30 C45 3.44(3) no .
C31 C35 3.57(2) no .
C31 C43 3.39(2) no .
C33 C55 3.39(3) no .
C36 C54 3.24(3) no .
C37 C43 3.21(3) no .
C42 C52 3.37(3) no .
C44 C47 3.26(3) no .
C50 C53 3.26(3) no .
C56 C56 2.77(3) no 2_766
C57 C57 2.93(3) no 2_766
C58 C58 2.767(17) no 2_766
C59 C59 2.775(13) no 2_577
C60 C60 2.707(15) no 2_577
C61 C61 2.742(15) no 2_577
Pd1 C13 3.561(8) no 2_567
Pd3 C36 3.53(2) no 2_656
Pd4 C36 3.575(19) no 2_656
F1 O1 3.287(11) no .
F1 O2 3.546(9) no .
F1 N9 3.040(10) no .
F1 C62 3.016(11) no .
F1 C62 3.030(11) no 2_667
F2 C6 3.392(9) no 2_666
F2 C12 3.447(9) no 2_567
F2 C36 3.33(2) no 1_565
F2 C48 3.250(16) no 1_565
F2 C49 3.389(16) no 1_565
F3 C36 3.13(2) no 1_565
F3 C48 3.49(2) no 1_565
F4 C3 3.551(12) no .
F4 C6 3.504(10) no 2_666
F4 C9 3.362(12) no 1_655
F4 C56 3.432(15) no .
F4 C58 3.564(16) no 2_766
F4 C62 3.076(10) no 2_667
F5 C13 3.491(10) no 1_654
F5 C15 3.360(10) no 1_654
F5 C25 3.384(10) no 2_756
F5 C27 3.351(10) no 2_756
F5 C38 3.44(3) no 2_656
F5 C51 3.51(3) no 2_656
F5 C61 3.341(12) no 1_644
F6 C27 3.594(10) no 2_756
F6 C28 3.290(14) no .
F6 C29 3.392(11) no .
F6 C32 3.30(2) no .
F6 C33 3.07(3) no .
F6 C44 2.73(3) no .
F7 C1 3.513(11) no 2_666
F7 C4 3.332(11) no .
F7 C13 3.547(13) no 1_654
F8 C25 3.380(11) no 2_756
F8 C27 3.579(15) no 2_756
F8 C57 3.35(2) no .
O1 F1 3.287(11) no .
O1 N3 3.422(11) no 2_667
O1 N4 3.553(9) no 2_667
O1 C16 3.525(9) no 2_667
O1 C17 3.243(10) no 2_667
O1 C22 3.409(10) no 1_565
O1 C24 3.586(10) no 1_565
O1 C30 3.223(9) no 2_667
O1 C31 3.159(11) no 2_667
O2 F1 3.546(9) no .
O2 C10 3.553(13) no 2_567
O2 C26 3.490(13) no 2_667
O2 C30 3.525(14) no 2_667
O2 C59 3.493(14) no .
O2 C60 3.525(11) no .
N1 C14 3.516(10) no 2_567
N1 C15 3.481(9) no 2_567
N3 O1 3.422(11) no 2_667
N4 O1 3.553(9) no 2_667
N4 N9 3.301(11) no 2_667
N4 C62 3.335(12) no 2_667
N5 C42 3.59(2) no 2_656
N5 C47 3.50(3) no 2_656
N5 C50 3.590(18) no 2_656
N5 C55 3.50(3) no 2_656
N6 C34 3.56(3) no 2_656
N6 C46 3.50(3) no 2_656
N7 C35 3.57(3) no 2_656
N7 C43 3.51(3) no 2_656
N7 C47 3.36(3) no 2_656
N7 C55 3.42(3) no 2_656
N8 C34 3.50(3) no 2_656
N8 C45 3.60(3) no 2_656
N8 C46 3.51(2) no 2_656
N9 F1 3.040(10) no .
N9 N4 3.301(11) no 2_667
N9 C30 3.277(12) no 2_667
C1 F7 3.513(11) no 2_666
C3 F4 3.551(12) no .
C4 F7 3.332(11) no .
C6 F2 3.392(9) no 2_666
C6 F4 3.504(10) no 2_666
C7 C56 3.58(3) no 2_666
C8 C15 3.430(12) no 2_567
C8 C16 3.595(11) no 2_567
C9 F4 3.362(12) no 1_455
C9 C16 3.436(13) no 2_567
C10 O2 3.553(13) no 2_567
C10 C16 3.546(13) no 2_567
C10 C17 3.564(13) no 2_567
C10 C62 3.600(16) no 2_567
C11 C17 3.515(10) no 2_567
C12 F2 3.447(9) no 2_567
C13 Pd1 3.561(8) no 2_567
C13 F5 3.491(10) no 1_456
C13 F7 3.547(13) no 1_456
C14 N1 3.516(10) no 2_567
C15 F5 3.360(10) no 1_456
C15 N1 3.481(9) no 2_567
C15 C8 3.430(12) no 2_567
C16 O1 3.525(9) no 2_667
C16 C8 3.595(11) no 2_567
C16 C9 3.436(13) no 2_567
C16 C10 3.546(13) no 2_567
C17 O1 3.243(10) no 2_667
C17 C10 3.564(13) no 2_567
C17 C11 3.515(10) no 2_567
C18 C18 3.580(9) no 2_567
C18 C19 3.587(11) no 2_567
C19 C18 3.587(11) no 2_567
C21 C60 3.532(12) no 1_545
C22 O1 3.409(10) no 1_545
C24 O1 3.586(10) no 1_545
C25 F5 3.384(10) no 2_756
C25 F8 3.380(11) no 2_756
C26 O2 3.490(13) no 2_667
C27 F5 3.351(10) no 2_756
C27 F6 3.594(10) no 2_756
C27 F8 3.579(15) no 2_756
C27 C52 3.56(3) no 1_655
C28 F6 3.290(14) no .
C28 C52 3.42(3) no 1_655
C29 F6 3.392(11) no .
C29 C62 3.577(11) no 2_667
C30 O1 3.223(9) no 2_667
C30 O2 3.525(14) no 2_667
C30 N9 3.277(12) no 2_667
C31 O1 3.159(11) no 2_667
C32 F6 3.30(2) no .
C32 C37 3.55(3) no 2_656
C32 C39 3.49(3) no 2_656
C32 C42 3.53(3) no 2_656
C32 C50 3.39(3) no 2_656
C32 C54 3.48(3) no 2_656
C33 F6 3.07(3) no .
C33 C39 3.57(3) no 2_656
C33 C54 3.55(4) no 2_656
C34 N6 3.56(3) no 2_656
C34 N8 3.50(3) no 2_656
C35 N7 3.57(3) no 2_656
C36 Pd3 3.53(2) no 2_656
C36 Pd4 3.575(19) no 2_656
C36 F2 3.33(2) no 1_545
C36 F3 3.13(2) no 1_545
C37 C32 3.55(3) no 2_656
C37 C44 3.46(3) no 2_656
C38 F5 3.44(3) no 2_656
C38 C60 3.28(2) no 2_567
C38 C61 3.58(3) no 2_567
C39 C32 3.49(3) no 2_656
C39 C33 3.57(3) no 2_656
C39 C44 3.39(3) no 2_656
C42 N5 3.59(2) no 2_656
C42 C32 3.53(3) no 2_656
C43 N7 3.51(3) no 2_656
C43 C43 3.43(3) no 2_656
C43 C55 3.38(3) no 2_656
C44 F6 2.73(3) no .
C44 C37 3.46(3) no 2_656
C44 C39 3.39(3) no 2_656
C44 C50 3.39(3) no 2_656
C45 N8 3.60(3) no 2_656
C45 C54 3.40(3) no 2_656
C46 N6 3.50(3) no 2_656
C46 N8 3.51(2) no 2_656
C47 N5 3.50(3) no 2_656
C47 N7 3.36(3) no 2_656
C48 F2 3.250(16) no 1_545
C48 F3 3.49(2) no 1_545
C49 F2 3.389(16) no 1_545
C50 N5 3.590(18) no 2_656
C50 C32 3.39(3) no 2_656
C50 C44 3.39(3) no 2_656
C51 F5 3.51(3) no 2_656
C51 C60 3.52(2) no 2_567
C52 C27 3.56(3) no 1_455
C52 C28 3.42(3) no 1_455
C54 C32 3.48(3) no 2_656
C54 C33 3.55(4) no 2_656
C54 C45 3.40(3) no 2_656
C55 N5 3.50(3) no 2_656
C55 N7 3.42(3) no 2_656
C55 C43 3.38(3) no 2_656
C55 C55 3.437(19) no 2_656
C56 F4 3.432(15) no .
C56 C7 3.58(3) no 2_666
C57 F8 3.35(2) no .
C58 F4 3.564(16) no 2_766
C59 O2 3.493(14) no .
C60 O2 3.525(11) no .
C60 C21 3.532(12) no 1_565
C60 C38 3.28(2) no 2_567
C60 C51 3.52(2) no 2_567
C61 F5 3.341(12) no 1_466
C61 C38 3.58(3) no 2_567
C62 F1 3.016(11) no .
C62 F1 3.030(11) no 2_667
C62 F4 3.076(10) no 2_667
C62 N4 3.335(12) no 2_667
C62 C10 3.600(16) no 2_567
C62 C29 3.577(11) no 2_667
C62 B1 3.594(14) no 2_667
B1 C62 3.594(14) no 2_667
Pd1 H1 3.2403 no .
Pd1 H8 3.2243 no .
Pd1 H9 2.9676 no .
Pd1 H30 3.2401 no .
Pd2 H8 3.1006 no .
Pd2 H9 3.2784 no .
Pd2 H16 3.2223 no .
Pd2 H24 3.0022 no .
Pd3 H24 3.1481 no .
Pd4 H24 3.4434 no .
O1 H31 2.4370 no .
O1 H32 3.0512 no .
O1 H33 2.7653 no .
O2 H31 3.0419 no .
O2 H32 2.4283 no .
O2 H33 2.7320 no .
N1 H2 3.2291 no .
N1 H9 3.5074 no .
N1 H25 3.3859 no .
N2 H7 3.2034 no .
N2 H9 2.5300 no .
N3 H8 3.0096 no .
N3 H10 3.2146 no .
N4 H15 3.2326 no .
N4 H24 2.9778 no .
N4 H27 3.3030 no .
N5 H24 3.5673 no .
N5 H28 2.9683 no .
N6 H9 3.0603 no .
N6 H30 3.1680 no .
N7 H28 3.1178 no .
N8 H9 3.1172 no .
N8 H30 2.9261 no .
C1 H1 3.2281 no .
C1 H27 3.3757 no .
C1 H29 3.3251 no .
C2 H23 2.9627 no .
C2 H24 3.3164 no .
C2 H30 3.3437 no .
C3 H16 2.9528 no .
C3 H25 3.3075 no .
C3 H28 3.3334 no .
C4 H16 2.9340 no .
C4 H26 3.3460 no .
C4 H29 3.3388 no .
C5 H27 3.4245 no .
C5 H30 3.1388 no .
C6 H23 2.9362 no .
C6 H24 3.3093 no .
C6 H25 3.1394 no .
C7 H1 3.4077 no .
C7 H26 3.3813 no .
C7 H28 3.1252 no .
C8 H3 3.2284 no .
C8 H25 3.5175 no .
C8 H30 3.5341 no .
C10 H1 3.2157 no .
C10 H4 2.6859 no .
C11 H2 3.2345 no .
C11 H5 3.2490 no .
C12 H3 2.6869 no .
C13 H6 2.7032 no .
C14 H4 3.2704 no .
C14 H7 3.2225 no .
C15 H5 2.6988 no .
C15 H8 3.2109 no .
C17 H6 3.2218 no .
C17 H9 3.0599 no .
C18 H5 3.3092 no .
C18 H6 3.2740 no .
C18 H8 3.1257 no .
C18 H9 3.0007 no .
C19 H1 3.1460 no .
C19 H3 3.2404 no .
C19 H4 3.2971 no .
C19 H9 3.4618 no .
C20 H8 3.3242 no .
C20 H11 3.2217 no .
C22 H9 3.2005 no .
C22 H12 2.6960 no .
C23 H10 3.2180 no .
C23 H13 3.2597 no .
C24 H11 2.7059 no .
C25 H14 2.7055 no .
C26 H12 3.2663 no .
C26 H15 3.2177 no .
C27 H13 2.6866 no .
C27 H16 3.2037 no .
C29 H14 3.2249 no .
C29 H24 2.7341 no .
C29 H27 3.3096 no .
C30 H13 3.2755 no .
C30 H14 3.2729 no .
C30 H16 3.1497 no .
C31 H9 3.1452 no .
C31 H11 3.2715 no .
C31 H12 3.2862 no .
C32 H24 3.5441 no .
C32 H28 3.1895 no .
C37 H10 3.5015 no .
C39 H9 3.5806 no .
C39 H10 3.3721 no .
C40 H9 3.4680 no .
C41 H9 3.2032 no .
C41 H30 3.1293 no .
C42 H9 3.2699 no .
C44 H24 3.2754 no .
C44 H28 3.0926 no .
C49 H10 3.5741 no .
C50 H9 3.5720 no .
C50 H10 3.3256 no .
C51 H10 3.4901 no .
C53 H1 3.1837 no .
C53 H9 3.4257 no .
C53 H30 2.8924 no .
C54 H9 3.1776 no .
C56 H18 3.3778 no 2_766
C56 H19 3.1657 no .
C57 H17 3.3507 no 2_766
C57 H19 3.2893 no 2_766
C58 H17 3.1657 no .
C58 H18 3.3339 no 2_766
C59 H21 3.2128 no 2_577
C59 H22 3.2306 no .
C60 H20 3.2238 no 2_577
C60 H22 3.1867 no 2_577
C61 H20 3.2450 no .
C61 H21 3.1782 no 2_577
H1 H2 2.3246 no .
H1 H25 2.9866 no .
H1 H30 2.8315 no .
H2 H3 2.2779 no .
H3 H4 2.5415 no .
H4 H5 2.2581 no .
H5 H6 2.5658 no .
H6 H7 2.3040 no .
H7 H8 2.2904 no .
H8 H9 3.3094 no .
H9 H10 2.2826 no .
H10 H11 2.2860 no .
H11 H12 2.5631 no .
H12 H13 2.2597 no .
H13 H14 2.5456 no .
H14 H15 2.2927 no .
H15 H16 2.3079 no .
H16 H23 3.3501 no .
H16 H24 2.1901 no .
H16 H27 2.6794 no .
H17 H18 2.2556 no .
H17 H19 2.4168 no 2_766
H18 H19 2.3541 no .
H20 H21 2.2943 no .
H20 H22 2.2991 no 2_577
H21 H22 2.3084 no .
H23 H27 2.2871 no .
H23 H28 2.5343 no .
H23 H29 3.4984 no .
H24 H27 2.3679 no .
H24 H28 2.1620 no .
H25 H26 2.2609 no .
H25 H30 2.4231 no .
H26 H27 2.1927 no .
H28 H29 2.3446 no .
H29 H30 2.3466 no .
Pd1 H5 3.5672 no 2_567
Pd2 H31 2.8621 no 2_667
F1 H2 3.3064 no 1_655
F1 H3 3.0786 no 1_655
F1 H3 3.1572 no 2_567
F1 H4 3.2269 no 2_567
F1 H31 3.5055 no .
F1 H31 3.1879 no 2_667
F1 H32 3.0096 no 2_667
F1 H33 2.2758 no .
F1 H33 2.4343 no 2_667
F2 H4 2.5488 no 2_567
F2 H26 3.1519 no .
F2 H27 3.1777 no .
F2 H28 3.3891 no 2_666
F2 H29 2.6359 no 2_666
F3 H2 3.2437 no 1_655
F3 H7 2.8800 no 2_667
F3 H12 3.4484 no 1_565
F3 H19 2.7640 no 2_766
F3 H29 3.1195 no 2_666
F4 H2 2.4809 no 1_655
F4 H16 3.4976 no .
F4 H17 2.7502 no .
F4 H19 2.9974 no 2_766
F4 H27 2.5755 no .
F4 H29 2.6422 no 2_666
F4 H31 3.1289 no 2_667
F4 H32 2.4721 no 2_667
F4 H33 3.1573 no 2_667
F5 H5 2.9235 no 1_654
F5 H6 2.7921 no 1_654
F5 H13 2.5621 no 2_756
F5 H14 2.5223 no 2_756
F5 H21 3.4121 no 1_644
F5 H22 2.5927 no 1_644
F6 H14 2.8196 no 2_756
F6 H15 3.2162 no .
F6 H16 3.3909 no .
F6 H24 3.2643 no .
F7 H5 2.6775 no 1_654
F7 H6 2.9229 no 1_654
F7 H16 3.5665 no .
F7 H18 3.2110 no .
F7 H23 3.1699 no .
F7 H24 2.7322 no .
F7 H25 2.5912 no 2_666
F7 H28 3.3230 no .
F8 H6 2.8980 no 1_654
F8 H13 2.8661 no 2_756
F8 H14 3.0704 no 2_756
F8 H15 3.3513 no .
F8 H18 2.4548 no .
O1 H7 3.0952 no 2_667
O1 H8 2.5466 no 2_667
O1 H11 2.5628 no 1_565
O1 H12 2.8017 no 1_565
O2 H3 3.1278 no 2_567
O2 H11 2.9636 no 1_565
O2 H20 2.8649 no .
O2 H21 2.9154 no .
N4 H31 3.0649 no 2_667
N4 H32 3.1532 no 2_667
N9 H3 3.3529 no 2_567
N9 H8 3.1854 no 2_667
N9 H11 3.1201 no 1_565
C1 H5 3.4818 no 2_567
C1 H23 2.8031 no 2_666
C2 H5 3.3226 no 2_567
C2 H23 2.7563 no 2_666
C3 H23 3.0794 no 2_666
C3 H29 3.5621 no 2_666
C3 H31 3.4948 no 2_667
C4 H23 2.9470 no 2_666
C4 H25 3.5127 no 2_666
C5 H23 3.1285 no 2_666
C5 H27 3.5607 no 2_666
C6 H23 2.9011 no 2_666
C6 H27 3.1962 no 2_666
C7 H17 3.4158 no 2_666
C7 H23 3.0157 no 2_666
C8 H6 3.4120 no 2_567
C8 H19 3.5932 no 2_666
C9 H7 3.3205 no 2_567
C9 H19 3.4504 no 2_666
C9 H32 3.2662 no 2_567
C10 H7 3.5783 no 2_567
C10 H32 3.1820 no 2_567
C10 H33 3.2768 no 2_567
C11 H20 3.2698 no 2_567
C12 H20 3.0551 no 2_567
C12 H22 3.5267 no 1_545
C12 H26 3.0788 no 2_567
C13 H20 3.4833 no 2_567
C13 H22 3.0126 no 1_545
C13 H25 3.5238 no 2_567
C13 H26 2.9970 no 2_567
C14 H22 3.1936 no 1_545
C15 H13 3.3014 no 2_657
C16 H12 3.0283 no 2_657
C16 H13 3.4951 no 2_657
C17 H31 3.2549 no 2_667
C21 H21 3.4940 no 1_545
C24 H7 3.3316 no 2_657
C25 H21 3.4728 no 2_667
C26 H21 3.5272 no 2_667
C27 H21 3.3258 no 2_667
C29 H31 3.5565 no 2_667
C29 H32 3.0365 no 2_667
C36 H28 3.2636 no 2_656
C36 H29 3.3628 no 2_656
C37 H28 3.1296 no 2_656
C38 H14 3.0214 no 1_455
C38 H15 3.5930 no 1_455
C38 H21 3.1760 no 2_567
C40 H14 3.4529 no 1_455
C40 H15 3.4315 no 1_455
C48 H28 3.0067 no 2_656
C48 H29 3.5462 no 2_656
C49 H28 3.0161 no 2_656
C51 H14 3.5027 no 1_455
C51 H21 3.5519 no 2_567
C52 H14 3.1861 no 1_455
C52 H15 2.8944 no 1_455
C52 H21 3.5220 no 2_567
C56 H1 3.2556 no 1_655
C56 H2 3.2012 no 1_655
C56 H30 3.1817 no 2_666
C57 H1 3.2978 no 2_666
C58 H1 2.9425 no 2_666
C58 H2 3.1657 no 2_666
C58 H30 3.1785 no 1_655
C59 H10 3.1538 no 1_565
C59 H10 3.5846 no 2_567
C60 H10 2.6559 no 1_565
C61 H10 2.9070 no 1_565
C62 H2 3.5868 no 2_567
C62 H3 2.8681 no 2_567
C62 H8 3.0394 no 2_667
B1 H2 3.1529 no 1_655
B1 H4 3.4398 no 2_567
B1 H19 3.4304 no 2_766
B1 H27 3.4264 no .
B1 H29 2.9368 no 2_666
B1 H32 3.2820 no 2_667
B1 H33 3.3169 no 2_667
B2 H5 3.2940 no 1_654
B2 H6 3.0153 no 1_654
B2 H13 3.3088 no 2_756
B2 H14 3.0223 no 2_756
B2 H18 3.3385 no .
B2 H24 3.4716 no .
H1 C56 3.2556 no 1_455
H1 C57 3.2978 no 2_666
H1 C58 2.9425 no 2_666
H1 H6 3.3779 no 2_567
H1 H19 3.0907 no 2_666
H2 F1 3.3064 no 1_455
H2 F3 3.2437 no 1_455
H2 F4 2.4809 no 1_455
H2 C56 3.2012 no 1_455
H2 C58 3.1657 no 2_666
H2 C62 3.5868 no 2_567
H2 B1 3.1529 no 1_455
H2 H7 3.4022 no 2_567
H2 H17 2.9507 no 1_455
H2 H19 2.8212 no 2_666
H2 H32 2.7959 no 2_567
H2 H33 3.5481 no 2_567
H3 F1 3.0786 no 1_455
H3 F1 3.1572 no 2_567
H3 O2 3.1278 no 2_567
H3 N9 3.3529 no 2_567
H3 C62 2.8681 no 2_567
H3 H8 3.5639 no 2_567
H3 H32 2.6351 no 2_567
H3 H33 3.2378 no 1_455
H3 H33 2.4155 no 2_567
H4 F1 3.2269 no 2_567
H4 F2 2.5488 no 2_567
H4 B1 3.4398 no 2_567
H4 H20 3.1372 no 2_567
H4 H26 2.7696 no 2_567
H5 Pd1 3.5672 no 2_567
H5 F5 2.9235 no 1_456
H5 F7 2.6775 no 1_456
H5 C1 3.4818 no 2_567
H5 C2 3.3226 no 2_567
H5 B2 3.2940 no 1_456
H5 H22 3.0811 no 1_545
H5 H25 2.9116 no 2_567
H5 H26 2.5954 no 2_567
H6 F5 2.7921 no 1_456
H6 F7 2.9229 no 1_456
H6 F8 2.8980 no 1_456
H6 C8 3.4120 no 2_567
H6 B2 3.0153 no 1_456
H6 H1 3.3779 no 2_567
H6 H13 3.0340 no 2_657
H6 H25 3.4741 no 2_567
H7 F3 2.8800 no 2_667
H7 O1 3.0952 no 2_667
H7 C9 3.3205 no 2_567
H7 C10 3.5783 no 2_567
H7 C24 3.3316 no 2_657
H7 H2 3.4022 no 2_567
H7 H12 2.5197 no 2_657
H7 H13 3.3677 no 2_657
H8 O1 2.5466 no 2_667
H8 N9 3.1854 no 2_667
H8 C62 3.0394 no 2_667
H8 H3 3.5639 no 2_567
H8 H31 2.3434 no 2_667
H8 H33 3.2978 no 2_667
H10 C59 3.1538 no 1_545
H10 C59 3.5846 no 2_567
H10 C60 2.6559 no 1_545
H10 C61 2.9070 no 1_545
H10 H20 3.5183 no 1_545
H10 H21 2.7509 no 1_545
H10 H22 3.1314 no 1_545
H11 O1 2.5628 no 1_545
H11 O2 2.9636 no 1_545
H11 N9 3.1201 no 1_545
H11 H21 3.4796 no 1_545
H12 F3 3.4484 no 1_545
H12 O1 2.8017 no 1_545
H12 C16 3.0283 no 2_657
H12 H7 2.5197 no 2_657
H13 F5 2.5621 no 2_756
H13 F8 2.8661 no 2_756
H13 C15 3.3014 no 2_657
H13 C16 3.4951 no 2_657
H13 B2 3.3088 no 2_756
H13 H6 3.0340 no 2_657
H13 H7 3.3677 no 2_657
H13 H21 3.1413 no 2_667
H13 H22 3.4286 no 2_667
H14 F5 2.5223 no 2_756
H14 F6 2.8196 no 2_756
H14 F8 3.0704 no 2_756
H14 C38 3.0214 no 1_655
H14 C40 3.4529 no 1_655
H14 C51 3.5027 no 1_655
H14 C52 3.1861 no 1_655
H14 B2 3.0223 no 2_756
H14 H21 3.0327 no 2_667
H15 F6 3.2162 no .
H15 F8 3.3513 no .
H15 C38 3.5930 no 1_655
H15 C40 3.4315 no 1_655
H15 C52 2.8944 no 1_655
H15 H18 3.2685 no .
H16 F4 3.4976 no .
H16 F6 3.3909 no .
H16 F7 3.5665 no .
H16 H17 2.8856 no .
H16 H31 3.5985 no 2_667
H16 H32 3.0022 no 2_667
H17 F4 2.7502 no .
H17 C7 3.4158 no 2_666
H17 H2 2.9507 no 1_655
H17 H16 2.8856 no .
H17 H27 3.5837 no .
H17 H29 3.2297 no 2_666
H17 H30 3.2495 no 2_666
H18 F7 3.2110 no .
H18 F8 2.4548 no .
H18 B2 3.3385 no .
H18 H15 3.2685 no .
H19 F3 2.7640 no 2_766
H19 F4 2.9974 no 2_766
H19 C8 3.5932 no 2_666
H19 C9 3.4504 no 2_666
H19 B1 3.4304 no 2_766
H19 H1 3.0907 no 2_666
H19 H2 2.8212 no 2_666
H19 H29 3.2707 no 1_655
H19 H30 3.3191 no 1_655
H20 O2 2.8649 no .
H20 C11 3.2698 no 2_567
H20 C12 3.0551 no 2_567
H20 C13 3.4833 no 2_567
H20 H4 3.1372 no 2_567
H20 H10 3.5183 no 1_565
H21 F5 3.4121 no 1_466
H21 O2 2.9154 no .
H21 C21 3.4940 no 1_565
H21 C25 3.4728 no 2_667
H21 C26 3.5272 no 2_667
H21 C27 3.3258 no 2_667
H21 C38 3.1760 no 2_567
H21 C51 3.5519 no 2_567
H21 C52 3.5220 no 2_567
H21 H10 2.7509 no 1_565
H21 H11 3.4796 no 1_565
H21 H13 3.1413 no 2_667
H21 H14 3.0327 no 2_667
H22 F5 2.5927 no 1_466
H22 C12 3.5267 no 1_565
H22 C13 3.0126 no 1_565
H22 C14 3.1936 no 1_565
H22 H5 3.0811 no 1_565
H22 H10 3.1314 no 1_565
H22 H13 3.4286 no 2_667
H23 F7 3.1699 no .
H23 C1 2.8031 no 2_666
H23 C2 2.7563 no 2_666
H23 C3 3.0794 no 2_666
H23 C4 2.9470 no 2_666
H23 C5 3.1285 no 2_666
H23 C6 2.9011 no 2_666
H23 C7 3.0157 no 2_666
H23 H23 2.4893 no 2_666
H23 H25 2.6919 no 2_666
H23 H26 3.1703 no 2_666
H23 H27 3.4158 no 2_666
H23 H29 3.2310 no 2_666
H24 F6 3.2643 no .
H24 F7 2.7322 no .
H24 B2 3.4716 no .
H24 H25 3.5394 no 2_666
H25 F7 2.5912 no 2_666
H25 C4 3.5127 no 2_666
H25 C13 3.5238 no 2_567
H25 H5 2.9116 no 2_567
H25 H6 3.4741 no 2_567
H25 H23 2.6919 no 2_666
H25 H24 3.5394 no 2_666
H26 F2 3.1519 no .
H26 C12 3.0788 no 2_567
H26 C13 2.9970 no 2_567
H26 H4 2.7696 no 2_567
H26 H5 2.5954 no 2_567
H26 H23 3.1703 no 2_666
H26 H31 3.5910 no 2_667
H27 F2 3.1777 no .
H27 F4 2.5755 no .
H27 C5 3.5607 no 2_666
H27 C6 3.1962 no 2_666
H27 B1 3.4264 no .
H27 H17 3.5837 no .
H27 H23 3.4158 no 2_666
H27 H29 2.8722 no 2_666
H27 H31 3.0815 no 2_667
H27 H32 3.3117 no 2_667
H28 F2 3.3891 no 2_666
H28 F7 3.3230 no .
H28 C36 3.2636 no 2_656
H28 C37 3.1296 no 2_656
H28 C48 3.0067 no 2_656
H28 C49 3.0161 no 2_656
H29 F2 2.6359 no 2_666
H29 F3 3.1195 no 2_666
H29 F4 2.6422 no 2_666
H29 C3 3.5621 no 2_666
H29 C36 3.3628 no 2_656
H29 C48 3.5462 no 2_656
H29 B1 2.9368 no 2_666
H29 H17 3.2297 no 2_666
H29 H19 3.2707 no 1_455
H29 H23 3.2310 no 2_666
H29 H27 2.8722 no 2_666
H30 C56 3.1817 no 2_666
H30 C58 3.1785 no 1_455
H30 H17 3.2495 no 2_666
H30 H19 3.3191 no 1_455
H31 Pd2 2.8621 no 2_667
H31 F1 3.5055 no .
H31 F1 3.1879 no 2_667
H31 F4 3.1289 no 2_667
H31 N4 3.0649 no 2_667
H31 C3 3.4948 no 2_667
H31 C17 3.2549 no 2_667
H31 C29 3.5565 no 2_667
H31 H8 2.3434 no 2_667
H31 H16 3.5985 no 2_667
H31 H26 3.5910 no 2_667
H31 H27 3.0815 no 2_667
H32 F1 3.0096 no 2_667
H32 F4 2.4721 no 2_667
H32 N4 3.1532 no 2_667
H32 C9 3.2662 no 2_567
H32 C10 3.1820 no 2_567
H32 C29 3.0365 no 2_667
H32 B1 3.2820 no 2_667
H32 H2 2.7959 no 2_567
H32 H3 2.6351 no 2_567
H32 H16 3.0022 no 2_667
H32 H27 3.3117 no 2_667
H33 F1 2.2758 no .
H33 F1 2.4343 no 2_667
H33 F4 3.1573 no 2_667
H33 C10 3.2768 no 2_567
H33 B1 3.3169 no 2_667
H33 H2 3.5481 no 2_567
H33 H3 3.2378 no 1_655
H33 H3 2.4155 no 2_567
H33 H8 3.2978 no 2_667
H33 H33 2.8244 no 2_667

loop_
_geom_torsion_atom_site_label_1
_geom_torsion_atom_site_label_2
_geom_torsion_atom_site_label_3
_geom_torsion_atom_site_label_4
_geom_torsion
_geom_torsion_publ_flag
_geom_torsion_site_symmetry_1
_geom_torsion_site_symmetry_3
_geom_torsion_site_symmetry_4
Pd2 Pd1 N1 C8 -104.6(5) no . . .
Pd2 Pd1 N1 C19 72.7(6) no . . .
N1 Pd1 Pd2 N3 -25.0(4) no . . .
N1 Pd1 Pd2 C2 151.8(4) no . . .
N1 Pd1 Pd2 C3 149.3(4) no . . .
Pd2 Pd1 N2 C17 29.2(5) no . . .
Pd2 Pd1 N2 C18 -156.7(4) no . . .
N2 Pd1 Pd2 N3 45.87(18) no . . .
N2 Pd1 Pd2 C2 -137.34(18) no . . .
N2 Pd1 Pd2 C3 -139.82(18) no . . .
Pd2 Pd1 C1 C2 -45.36(19) no . . .
Pd2 Pd1 C1 C7 79.5(4) no . . .
C1 Pd1 Pd2 N3 -146.0(3) no . . .
C1 Pd1 Pd2 C2 30.8(3) no . . .
C1 Pd1 Pd2 C3 28.3(3) no . . .
Pd2 Pd1 C2 Pd2 0.000(17) no . . .
Pd2 Pd1 C2 C1 125.2(3) no . . .
Pd2 Pd1 C2 C3 4.2(4) no . . .
C2 Pd1 Pd2 N3 -176.8(3) no . . .
C2 Pd1 Pd2 C2 0.0(3) no . . .
C2 Pd1 Pd2 C3 -2.5(3) no . . .
N1 Pd1 N2 C17 -174.2(5) no . . .
N1 Pd1 N2 C18 -0.1(4) no . . .
N2 Pd1 N1 C8 -179.0(6) no . . .
N2 Pd1 N1 C19 -1.7(4) no . . .
N1 Pd1 C1 C2 156.1(3) no . . .
N1 Pd1 C1 C7 -79.0(5) no . . .
C1 Pd1 N1 C8 12.5(6) no . . .
C1 Pd1 N1 C19 -170.2(4) no . . .
N1 Pd1 C2 Pd2 -162.4(3) no . . .
N1 Pd1 C2 C1 -37.2(5) no . . .
N1 Pd1 C2 C3 -158.2(4) no . . .
C2 Pd1 N1 C8 35.7(7) no . . .
C2 Pd1 N1 C19 -147.0(4) no . . .
N2 Pd1 C2 Pd2 66.9(3) no . . .
N2 Pd1 C2 C1 -167.86(19) no . . .
N2 Pd1 C2 C3 71.1(6) no . . .
C2 Pd1 N2 C17 -24.1(6) no . . .
C2 Pd1 N2 C18 150.0(4) no . . .
C1 Pd1 C2 Pd2 -125.2(4) no . . .
C1 Pd1 C2 C1 0.0(3) no . . .
C1 Pd1 C2 C3 -121.0(7) no . . .
C2 Pd1 C1 C2 0.0(3) no . . .
C2 Pd1 C1 C7 124.8(6) no . . .
Pd1 Pd2 N3 C20 11.2(5) no . . .
Pd1 Pd2 N3 C31 -172.8(4) no . . .
Pd1 Pd2 C2 Pd1 0.000(19) no . . .
Pd1 Pd2 C2 C1 -49.0(2) no . . .
Pd1 Pd2 C2 C3 -175.7(4) no . . .
Pd1 Pd2 C3 C2 3.4(4) no . . .
Pd1 Pd2 C3 C4 -121.2(5) no . . .
N3 Pd2 N4 C29 178.2(6) no . . .
N3 Pd2 N4 C30 -1.4(4) no . . .
N4 Pd2 N3 C20 -175.3(6) no . . .
N4 Pd2 N3 C31 0.7(4) no . . .
N3 Pd2 C2 Pd1 5.9(5) no . . .
N3 Pd2 C2 C1 -43.1(6) no . . .
N3 Pd2 C2 C3 -169.9(4) no . . .
C2 Pd2 N3 C20 6.4(8) no . . .
C2 Pd2 N3 C31 -177.6(4) no . . .
N4 Pd2 C2 Pd1 -171.7(3) no . . .
N4 Pd2 C2 C1 139.3(4) no . . .
N4 Pd2 C2 C3 12.6(5) no . . .
C2 Pd2 N4 C29 -3.1(8) no . . .
C2 Pd2 N4 C30 177.3(4) no . . .
N4 Pd2 C3 C2 -171.0(4) no . . .
N4 Pd2 C3 C4 64.4(5) no . . .
C3 Pd2 N4 C29 4.3(6) no . . .
C3 Pd2 N4 C30 -175.3(5) no . . .
C2 Pd2 C3 C2 0.0(4) no . . .
C2 Pd2 C3 C4 -124.6(8) no . . .
C3 Pd2 C2 Pd1 175.7(6) no . . .
C3 Pd2 C2 C1 126.7(6) no . . .
C3 Pd2 C2 C3 0.0(4) no . . .
N5 Pd3 N6 N8 -171.7(19) no . . .
N5 Pd3 N6 C41 -177.3(12) no . . .
N5 Pd3 N6 C42 -1.0(9) no . . .
N5 Pd3 N6 C53 -177.4(9) no . . .
N5 Pd3 N6 C54 -9.0(17) no . . .
N5 Pd3 N6 C55 -1.7(6) no . . .
N6 Pd3 N5 N7 7.9(16) no . . .
N6 Pd3 N5 C32 -177(2) no . . .
N6 Pd3 N5 C43 -1.0(9) no . . .
N6 Pd3 N5 C44 -175.7(12) no . . .
N6 Pd3 N5 C55 1.9(6) no . . .
N5 Pd3 N8 N6 8.2(15) no . . .
N5 Pd3 N8 C41 175(3) no . . .
N5 Pd3 N8 C42 1.7(6) no . . .
N5 Pd3 N8 C53 178.5(12) no . . .
N5 Pd3 N8 C54 -1.3(8) no . . .
N8 Pd3 N5 N7 6.1(16) no . . .
N8 Pd3 N5 C32 -178(2) no . . .
N8 Pd3 N5 C43 -2.7(9) no . . .
N8 Pd3 N5 C44 -177.4(11) no . . .
N8 Pd3 N5 C55 0.1(6) no . . .
N5 Pd3 C5 C4 -77.5(6) no . . .
N5 Pd3 C5 C6 154.9(5) no . . .
C5 Pd3 N5 N7 -166.6(15) no . . .
C5 Pd3 N5 C32 9(2) no . . .
C5 Pd3 N5 C43 -175.4(8) no . . .
C5 Pd3 N5 C44 9.9(12) no . . .
C5 Pd3 N5 C55 -172.6(5) no . . .
N5 Pd3 C6 C5 -40.7(10) no . . .
N5 Pd3 C6 C7 -171.6(8) no . . .
C6 Pd3 N5 N7 -141.0(12) no . . .
C6 Pd3 N5 C32 35(3) no . . .
C6 Pd3 N5 C43 -149.9(6) no . . .
C6 Pd3 N5 C44 35.4(17) no . . .
C6 Pd3 N5 C55 -147.0(6) no . . .
N6 Pd3 N7 N5 -172(2) no . . .
N6 Pd3 N7 C32 -173.6(13) no . . .
N6 Pd3 N7 C42 -0.6(6) no . . .
N6 Pd3 N7 C43 -9(2) no . . .
N6 Pd3 N7 C44 -173.8(10) no . . .
N6 Pd3 N7 C55 -0.4(9) no . . .
N7 Pd3 N6 N8 -170(2) no . . .
N7 Pd3 N6 C41 -175.3(14) no . . .
N7 Pd3 N6 C42 1.0(9) no . . .
N7 Pd3 N6 C53 -175.5(11) no . . .
N7 Pd3 N6 C54 -7.0(16) no . . .
N7 Pd3 N6 C55 0.2(6) no . . .
N6 Pd3 C6 C5 -177.9(5) no . . .
N6 Pd3 C6 C7 51.1(7) no . . .
C6 Pd3 N6 N8 -17(3) no . . .
C6 Pd3 N6 C41 -22.5(14) no . . .
C6 Pd3 N6 C42 153.8(7) no . . .
C6 Pd3 N6 C53 -22.7(11) no . . .
C6 Pd3 N6 C54 145.8(15) no . . .
C6 Pd3 N6 C55 153.0(4) no . . .
N6 Pd3 C7 C1 91.5(6) no . . .
N6 Pd3 C7 C6 -143.0(5) no . . .
C7 Pd3 N6 N8 12(2) no . . .
C7 Pd3 N6 C41 6.2(12) no . . .
C7 Pd3 N6 C42 -177.5(8) no . . .
C7 Pd3 N6 C53 6.1(9) no . . .
C7 Pd3 N6 C54 174.5(16) no . . .
C7 Pd3 N6 C55 -178.2(5) no . . .
N7 Pd3 N8 N6 9.6(15) no . . .
N7 Pd3 N8 C41 176(3) no . . .
N7 Pd3 N8 C42 3.1(6) no . . .
N7 Pd3 N8 C53 180.0(13) no . . .
N7 Pd3 N8 C54 0.1(8) no . . .
N8 Pd3 N7 N5 -173.7(19) no . . .
N8 Pd3 N7 C32 -175.8(11) no . . .
N8 Pd3 N7 C42 -2.9(6) no . . .
N8 Pd3 N7 C43 -11(2) no . . .
N8 Pd3 N7 C44 -176.0(8) no . . .
N8 Pd3 N7 C55 -2.6(10) no . . .
N7 Pd3 C5 C4 -81.1(7) no . . .
N7 Pd3 C5 C6 151.3(6) no . . .
C5 Pd3 N7 N5 15(2) no . . .
C5 Pd3 N7 C32 12.9(13) no . . .
C5 Pd3 N7 C42 -174.2(4) no . . .
C5 Pd3 N7 C43 177.5(19) no . . .
C5 Pd3 N7 C44 12.7(10) no . . .
C5 Pd3 N7 C55 -173.9(8) no . . .
N7 Pd3 C6 C5 -58.1(14) no . . .
N7 Pd3 C6 C7 171.0(12) no . . .
C6 Pd3 N7 N5 54(3) no . . .
C6 Pd3 N7 C32 51.5(19) no . . .
C6 Pd3 N7 C42 -135.6(9) no . . .
C6 Pd3 N7 C43 -144.0(14) no . . .
C6 Pd3 N7 C44 51.3(17) no . . .
C6 Pd3 N7 C55 -135.3(8) no . . .
N8 Pd3 C5 C4 122.8(11) no . . .
N8 Pd3 C5 C6 -4.8(12) no . . .
C5 Pd3 N8 N6 168.9(10) no . . .
C5 Pd3 N8 C41 -24(3) no . . .
C5 Pd3 N8 C42 162.4(8) no . . .
C5 Pd3 N8 C53 -20.7(19) no . . .
C5 Pd3 N8 C54 159.4(7) no . . .
N8 Pd3 C6 C5 178.0(4) no . . .
N8 Pd3 C6 C7 47.1(6) no . . .
C6 Pd3 N8 N6 165.5(13) no . . .
C6 Pd3 N8 C41 -28(3) no . . .
C6 Pd3 N8 C42 159.0(4) no . . .
C6 Pd3 N8 C53 -24.2(13) no . . .
C6 Pd3 N8 C54 156.0(6) no . . .
N8 Pd3 C7 C1 94.0(5) no . . .
N8 Pd3 C7 C6 -140.5(5) no . . .
C7 Pd3 N8 N6 -168.5(15) no . . .
C7 Pd3 N8 C41 -2(3) no . . .
C7 Pd3 N8 C42 -175.0(5) no . . .
C7 Pd3 N8 C53 1.8(11) no . . .
C7 Pd3 N8 C54 -178.0(7) no . . .
C5 Pd3 C6 C5 0.0(4) no . . .
C5 Pd3 C6 C7 -130.9(7) no . . .
C6 Pd3 C5 C4 127.6(6) no . . .
C6 Pd3 C5 C6 0.0(4) no . . .
C5 Pd3 C7 C1 -94.7(5) no . . .
C5 Pd3 C7 C6 30.8(4) no . . .
C7 Pd3 C5 C4 98.4(4) no . . .
C7 Pd3 C5 C6 -29.2(3) no . . .
C6 Pd3 C7 C1 -125.4(8) no . . .
C6 Pd3 C7 C6 0.0(5) no . . .
C7 Pd3 C6 C5 130.9(7) no . . .
C7 Pd3 C6 C7 0.0(4) no . . .
N5 Pd4 N6 N8 -172.5(18) no . . .
N5 Pd4 N6 C41 -177.6(11) no . . .
N5 Pd4 N6 C42 -2.4(10) no . . .
N5 Pd4 N6 C53 -177.9(9) no . . .
N5 Pd4 N6 C54 -13(3) no . . .
N5 Pd4 N6 C55 -2.6(6) no . . .
N6 Pd4 N5 N7 8.8(17) no . . .
N6 Pd4 N5 C32 -176(3) no . . .
N6 Pd4 N5 C43 0.3(8) no . . .
N6 Pd4 N5 C44 -175.1(13) no . . .
N6 Pd4 N5 C55 2.8(6) no . . .
N5 Pd4 N8 N6 7.3(14) no . . .
N5 Pd4 N8 C41 176.0(19) no . . .
N5 Pd4 N8 C42 0.9(6) no . . .
N5 Pd4 N8 C53 178.5(11) no . . .
N5 Pd4 N8 C54 -2.4(9) no . . .
N8 Pd4 N5 N7 6.9(17) no . . .
N8 Pd4 N5 C32 -178(3) no . . .
N8 Pd4 N5 C43 -1.6(9) no . . .
N8 Pd4 N5 C44 -177.0(12) no . . .
N8 Pd4 N5 C55 0.9(6) no . . .
N5 Pd4 C5 C4 -79.1(5) no . . .
N5 Pd4 C5 C6 155.8(5) no . . .
C5 Pd4 N5 N7 -168.4(17) no . . .
C5 Pd4 N5 C32 6(3) no . . .
C5 Pd4 N5 C43 -176.9(8) no . . .
C5 Pd4 N5 C44 7.7(12) no . . .
C5 Pd4 N5 C55 -174.4(5) no . . .
N5 Pd4 C6 C5 -31.0(7) no . . .
N5 Pd4 C6 C7 -160.8(6) no . . .
C6 Pd4 N5 N7 -150.1(15) no . . .
C6 Pd4 N5 C32 25(3) no . . .
C6 Pd4 N5 C43 -158.6(6) no . . .
C6 Pd4 N5 C44 26.0(15) no . . .
C6 Pd4 N5 C55 -156.1(4) no . . .
N6 Pd4 N7 N5 -171(3) no . . .
N6 Pd4 N7 C32 -173.0(14) no . . .
N6 Pd4 N7 C42 0.4(6) no . . .
N6 Pd4 N7 C43 -5.2(15) no . . .
N6 Pd4 N7 C44 -173.1(11) no . . .
N6 Pd4 N7 C55 1.2(9) no . . .
N7 Pd4 N6 N8 -170.6(19) no . . .
N7 Pd4 N6 C41 -175.8(12) no . . .
N7 Pd4 N6 C42 -0.6(10) no . . .
N7 Pd4 N6 C53 -176.1(10) no . . .
N7 Pd4 N6 C54 -12(2) no . . .
N7 Pd4 N6 C55 -0.8(6) no . . .
N6 Pd4 C6 C5 -167.3(7) no . . .
N6 Pd4 C6 C7 62.8(9) no . . .
C6 Pd4 N6 N8 -27(3) no . . .
C6 Pd4 N6 C41 -32.0(15) no . . .
C6 Pd4 N6 C42 143.2(8) no . . .
C6 Pd4 N6 C53 -32.3(13) no . . .
C6 Pd4 N6 C54 132.3(19) no . . .
C6 Pd4 N6 C55 143.0(6) no . . .
N6 Pd4 C7 C1 85.8(8) no . . .
N6 Pd4 C7 C6 -148.2(6) no . . .
C7 Pd4 N6 N8 15(2) no . . .
C7 Pd4 N6 C41 9.4(13) no . . .
C7 Pd4 N6 C42 -175.4(9) no . . .
C7 Pd4 N6 C53 9.1(10) no . . .
C7 Pd4 N6 C54 174(2) no . . .
C7 Pd4 N6 C55 -175.6(4) no . . .
N7 Pd4 N8 N6 8.7(14) no . . .
N7 Pd4 N8 C41 177(2) no . . .
N7 Pd4 N8 C42 2.2(6) no . . .
N7 Pd4 N8 C53 179.8(12) no . . .
N7 Pd4 N8 C54 -1.1(8) no . . .
N8 Pd4 N7 N5 -173(2) no . . .
N8 Pd4 N7 C32 -175.3(12) no . . .
N8 Pd4 N7 C42 -2.0(6) no . . .
N8 Pd4 N7 C43 -7.5(16) no . . .
N8 Pd4 N7 C44 -175.4(9) no . . .
N8 Pd4 N7 C55 -1.2(9) no . . .
N7 Pd4 C5 C4 -81.4(6) no . . .
N7 Pd4 C5 C6 153.5(5) no . . .
C5 Pd4 N7 N5 12(2) no . . .
C5 Pd4 N7 C32 9.6(12) no . . .
C5 Pd4 N7 C42 -177.0(5) no . . .
C5 Pd4 N7 C43 177.4(16) no . . .
C5 Pd4 N7 C44 9.5(9) no . . .
C5 Pd4 N7 C55 -176.2(8) no . . .
N7 Pd4 C6 C5 -39.0(9) no . . .
N7 Pd4 C6 C7 -168.8(7) no . . .
C6 Pd4 N7 N5 35(3) no . . .
C6 Pd4 N7 C32 32.9(16) no . . .
C6 Pd4 N7 C42 -153.8(5) no . . .
C6 Pd4 N7 C43 -159.3(12) no . . .
C6 Pd4 N7 C44 32.8(13) no . . .
C6 Pd4 N7 C55 -152.9(6) no . . .
N8 Pd4 C6 C5 -176.7(5) no . . .
N8 Pd4 C6 C7 53.5(7) no . . .
C6 Pd4 N8 N6 160.7(11) no . . .
C6 Pd4 N8 C41 -31(3) no . . .
C6 Pd4 N8 C42 154.2(4) no . . .
C6 Pd4 N8 C53 -28.1(13) no . . .
C6 Pd4 N8 C54 151.0(6) no . . .
N8 Pd4 C7 C1 89.6(6) no . . .
N8 Pd4 C7 C6 -144.4(5) no . . .
C7 Pd4 N8 N6 -167.0(13) no . . .
C7 Pd4 N8 C41 2(2) no . . .
C7 Pd4 N8 C42 -173.4(5) no . . .
C7 Pd4 N8 C53 4.2(12) no . . .
C7 Pd4 N8 C54 -176.7(7) no . . .
C5 Pd4 C6 C5 0.0(4) no . . .
C5 Pd4 C6 C7 -129.9(7) no . . .
C6 Pd4 C5 C4 125.1(6) no . . .
C6 Pd4 C5 C6 -0.0(4) no . . .
C5 Pd4 C7 C1 -95.9(6) no . . .
C5 Pd4 C7 C6 30.1(4) no . . .
C7 Pd4 C5 C4 93.5(5) no . . .
C7 Pd4 C5 C6 -31.6(4) no . . .
C6 Pd4 C7 C1 -126.0(8) no . . .
C6 Pd4 C7 C6 0.0(5) no . . .
C7 Pd4 C6 C5 129.9(8) no . . .
C7 Pd4 C6 C7 0.0(5) no . . .
Pd1 N1 C8 C9 177.6(4) no . . .
Pd1 N1 C19 C11 -178.8(5) no . . .
Pd1 N1 C19 C18 3.3(7) no . . .
C8 N1 C19 C11 -1.1(10) no . . .
C8 N1 C19 C18 -179.1(6) no . . .
C19 N1 C8 C9 0.3(11) no . . .
Pd1 N2 C17 C16 175.4(4) no . . .
Pd1 N2 C18 C14 -179.0(4) no . . .
Pd1 N2 C18 C19 1.8(7) no . . .
C17 N2 C18 C14 -4.2(10) no . . .
C17 N2 C18 C19 176.6(6) no . . .
C18 N2 C17 C16 1.5(10) no . . .
Pd2 N3 C20 C21 177.2(5) no . . .
Pd2 N3 C31 C23 -179.6(5) no . . .
Pd2 N3 C31 C30 0.1(8) no . . .
C20 N3 C31 C23 -3.0(11) no . . .
C20 N3 C31 C30 176.7(6) no . . .
C31 N3 C20 C21 1.4(11) no . . .
Pd2 N4 C29 C28 -178.5(5) no . . .
Pd2 N4 C30 C26 179.5(5) no . . .
Pd2 N4 C30 C31 1.9(9) no . . .
C29 N4 C30 C26 -0.2(12) no . . .
C29 N4 C30 C31 -177.8(7) no . . .
C30 N4 C29 C28 1.1(12) no . . .
Pd3 N5 N7 Pd3 0.00(5) no . . .
Pd3 N5 N7 Pd4 0.1(4) no . . .
Pd3 N5 N7 C42 -159(7) no . . .
Pd3 N5 N7 C43 -170(3) no . . .
Pd3 N5 N7 C55 -169(4) no . . .
Pd3 N5 C32 C33 170(3) no . . .
Pd3 N5 C32 C43 176(4) no . . .
Pd3 N5 C32 C44 3(6) no . . .
Pd3 N5 C32 C45 174.7(11) no . . .
Pd3 N5 C43 N7 9.8(12) no . . .
Pd3 N5 C43 C32 -177.1(19) no . . .
Pd3 N5 C43 C35 -177.1(10) no . . .
Pd3 N5 C43 C42 2.8(18) no . . .
Pd3 N5 C43 C47 178(3) no . . .
Pd3 N5 C43 C55 10(3) no . . .
Pd3 N5 C44 C32 -178(4) no . . .
Pd3 N5 C44 C33 175.3(10) no . . .
Pd3 N5 C44 C45 176.4(9) no . . .
Pd3 N5 C55 N6 -2.1(8) no . . .
Pd3 N5 C55 C35 -175.7(7) no . . .
Pd3 N5 C55 C42 -5(3) no . . .
Pd3 N5 C55 C43 -171.1(18) no . . .
Pd3 N5 C55 C47 -176.7(9) no . . .
Pd3 N5 C55 C54 1.3(16) no . . .
Pd4 N5 N7 Pd3 -0.1(4) no . . .
Pd4 N5 N7 Pd4 0.00(5) no . . .
Pd4 N5 N7 C42 -159(7) no . . .
Pd4 N5 N7 C43 -170(3) no . . .
Pd4 N5 N7 C55 -169(4) no . . .
Pd4 N5 C32 C33 171(3) no . . .
Pd4 N5 C32 C43 177(4) no . . .
Pd4 N5 C32 C44 4(7) no . . .
Pd4 N5 C32 C45 175.7(13) no . . .
Pd4 N5 C43 N7 8.7(12) no . . .
Pd4 N5 C43 C32 -178.1(18) no . . .
Pd4 N5 C43 C35 -178.2(10) no . . .
Pd4 N5 C43 C42 1.7(16) no . . .
Pd4 N5 C43 C47 177(3) no . . .
Pd4 N5 C43 C55 9(3) no . . .
Pd4 N5 C44 C32 -177(4) no . . .
Pd4 N5 C44 C33 175.9(9) no . . .
Pd4 N5 C44 C45 177.0(10) no . . .
Pd4 N5 C55 N6 -2.8(7) no . . .
Pd4 N5 C55 C35 -176.4(6) no . . .
Pd4 N5 C55 C42 -6(3) no . . .
Pd4 N5 C55 C43 -171.8(18) no . . .
Pd4 N5 C55 C47 -177.4(9) no . . .
Pd4 N5 C55 C54 0.6(15) no . . .
N7 N5 C32 C33 -21(12) no . . .
N7 N5 C32 C43 -15(8) no . . .
N7 N5 C32 C44 172(7) no . . .
N7 N5 C32 C45 -16(10) no . . .
C32 N5 N7 Pd3 -172(8) no . . .
C32 N5 N7 Pd4 -172(7) no . . .
C32 N5 N7 C42 28(13) no . . .
C32 N5 N7 C43 18(9) no . . .
C32 N5 N7 C55 18(11) no . . .
N7 N5 C43 N7 0(2) no . . .
N7 N5 C43 C32 173(4) no . . .
N7 N5 C43 C35 173(3) no . . .
N7 N5 C43 C42 -7(3) no . . .
N7 N5 C43 C47 168(4) no . . .
N7 N5 C43 C55 -0(4) no . . .
C43 N5 N7 Pd3 170(3) no . . .
C43 N5 N7 Pd4 170(3) no . . .
C43 N5 N7 C42 10(4) no . . .
C43 N5 N7 C43 0.0(9) no . . .
C43 N5 N7 C55 0.1(17) no . . .
N7 N5 C55 N6 -11(4) no . . .
N7 N5 C55 C35 175(4) no . . .
N7 N5 C55 C42 -15(4) no . . .
N7 N5 C55 C43 180(5) no . . .
N7 N5 C55 C47 174(4) no . . .
N7 N5 C55 C54 -8(4) no . . .
C55 N5 N7 Pd3 169(4) no . . .
C55 N5 N7 Pd4 169(5) no . . .
C55 N5 N7 C42 10(3) no . . .
C55 N5 N7 C43 -0.1(17) no . . .
C55 N5 N7 C55 0.0(9) no . . .
C32 N5 C43 N7 -173(3) no . . .
C32 N5 C43 C32 0.0(12) no . . .
C32 N5 C43 C35 -0(3) no . . .
C32 N5 C43 C42 179.8(18) no . . .
C32 N5 C43 C47 -5(4) no . . .
C32 N5 C43 C55 -173(3) no . . .
C43 N5 C32 C33 -6(6) no . . .
C43 N5 C32 C43 0.0(8) no . . .
C43 N5 C32 C44 -173(4) no . . .
C43 N5 C32 C45 -1(3) no . . .
C32 N5 C55 N6 177(2) no . . .
C32 N5 C55 C35 3(3) no . . .
C32 N5 C55 C42 173(3) no . . .
C32 N5 C55 C43 8(3) no . . .
C32 N5 C55 C47 2(3) no . . .
C32 N5 C55 C54 -180(2) no . . .
C55 N5 C32 C33 -8(6) no . . .
C55 N5 C32 C43 -2.4(8) no . . .
C55 N5 C32 C44 -175(4) no . . .
C55 N5 C32 C45 -3(4) no . . .
C43 N5 C44 C32 8(4) no . . .
C43 N5 C44 C33 1(3) no . . .
C43 N5 C44 C45 2(2) no . . .
C44 N5 C43 N7 -175(3) no . . .
C44 N5 C43 C32 -2.2(11) no . . .
C44 N5 C43 C35 -2(3) no . . .
C44 N5 C43 C42 177.7(15) no . . .
C44 N5 C43 C47 -7(4) no . . .
C44 N5 C43 C55 -176(2) no . . .
C44 N5 C55 N6 175(2) no . . .
C44 N5 C55 C35 1(3) no . . .
C44 N5 C55 C42 172(3) no . . .
C44 N5 C55 C43 6(3) no . . .
C44 N5 C55 C47 0(3) no . . .
C44 N5 C55 C54 178.2(19) no . . .
C55 N5 C44 C32 6(5) no . . .
C55 N5 C44 C33 -1(3) no . . .
C55 N5 C44 C45 0(3) no . . .
Pd3 N6 N8 Pd3 0.00(5) no . . .
Pd3 N6 N8 Pd4 -0.2(4) no . . .
Pd3 N6 N8 C41 -164(5) no . . .
Pd3 N6 N8 C42 168(4) no . . .
Pd3 N6 N8 C54 168(3) no . . .
Pd3 N6 C41 C40 179.6(10) no . . .
Pd3 N6 C41 C52 172.2(16) no . . .
Pd3 N6 C41 C53 -1(5) no . . .
Pd3 N6 C41 C54 172.1(19) no . . .
Pd3 N6 C42 N7 -0.9(10) no . . .
Pd3 N6 C42 C39 -175.7(7) no . . .
Pd3 N6 C42 C43 2.8(18) no . . .
Pd3 N6 C42 C47 5(4) no . . .
Pd3 N6 C42 C50 -177.6(10) no . . .
Pd3 N6 C42 C54 -167.7(16) no . . .
Pd3 N6 C42 C55 -2(3) no . . .
Pd3 N6 C53 C40 179.6(9) no . . .
Pd3 N6 C53 C41 179(4) no . . .
Pd3 N6 C53 C52 174.8(11) no . . .
Pd3 N6 C54 N8 -163(4) no . . .
Pd3 N6 C54 C39 -178.7(14) no . . .
Pd3 N6 C54 C41 -171(3) no . . .
Pd3 N6 C54 C42 17(4) no . . .
Pd3 N6 C54 C55 10(3) no . . .
Pd3 N6 C55 N5 2.1(8) no . . .
Pd3 N6 C55 N7 -0.3(8) no . . .
Pd3 N6 C55 C42 178.1(17) no . . .
Pd3 N6 C55 C43 13(3) no . . .
Pd3 N6 C55 C47 168(4) no . . .
Pd3 N6 C55 C50 -179.0(7) no . . .
Pd3 N6 C55 C54 -173.4(12) no . . .
Pd4 N6 N8 Pd3 0.2(4) no . . .
Pd4 N6 N8 Pd4 0.00(5) no . . .
Pd4 N6 N8 C41 -164(6) no . . .
Pd4 N6 N8 C42 168(4) no . . .
Pd4 N6 N8 C54 168(3) no . . .
Pd4 N6 C41 C40 178.8(10) no . . .
Pd4 N6 C41 C52 171.4(18) no . . .
Pd4 N6 C41 C53 -1(5) no . . .
Pd4 N6 C41 C54 171.3(17) no . . .
Pd4 N6 C42 N7 0.6(13) no . . .
Pd4 N6 C42 C39 -174.2(9) no . . .
Pd4 N6 C42 C43 4(2) no . . .
Pd4 N6 C42 C47 7(5) no . . .
Pd4 N6 C42 C50 -176.0(10) no . . .
Pd4 N6 C42 C54 -166.2(17) no . . .
Pd4 N6 C42 C55 -1(3) no . . .
Pd4 N6 C53 C40 178.8(10) no . . .
Pd4 N6 C53 C41 179(5) no . . .
Pd4 N6 C53 C52 174.0(13) no . . .
Pd4 N6 C54 N8 -158(5) no . . .
Pd4 N6 C54 C39 -174.2(14) no . . .
Pd4 N6 C54 C41 -166(4) no . . .
Pd4 N6 C54 C42 22(4) no . . .
Pd4 N6 C54 C55 14(4) no . . .
Pd4 N6 C55 N5 3.5(9) no . . .
Pd4 N6 C55 N7 1.1(9) no . . .
Pd4 N6 C55 C42 179.5(17) no . . .
Pd4 N6 C55 C43 14(3) no . . .
Pd4 N6 C55 C47 170(4) no . . .
Pd4 N6 C55 C50 -177.6(7) no . . .
Pd4 N6 C55 C54 -172.0(12) no . . .
N8 N6 C42 N7 167(4) no . . .
N8 N6 C42 C39 -8(4) no . . .
N8 N6 C42 C43 171(3) no . . .
N8 N6 C42 C47 173(4) no . . .
N8 N6 C42 C50 -10(4) no . . .
N8 N6 C42 C54 0(4) no . . .
N8 N6 C42 C55 166(4) no . . .
C42 N6 N8 Pd3 -168(4) no . . .
C42 N6 N8 Pd4 -168(4) no . . .
C42 N6 N8 C41 28(9) no . . .
C42 N6 N8 C42 0.0(9) no . . .
C42 N6 N8 C54 -0.1(16) no . . .
N8 N6 C54 N8 -0.0(14) no . . .
N8 N6 C54 C39 -16(4) no . . .
N8 N6 C54 C41 -7.7(18) no . . .
N8 N6 C54 C42 -180(3) no . . .
N8 N6 C54 C55 173(3) no . . .
C54 N6 N8 Pd3 -168(3) no . . .
C54 N6 N8 Pd4 -168(3) no . . .
C54 N6 N8 C41 28(7) no . . .
C54 N6 N8 C42 0.1(16) no . . .
C54 N6 N8 C54 0.0(9) no . . .
N8 N6 C55 N5 159(5) no . . .
N8 N6 C55 N7 157(5) no . . .
N8 N6 C55 C42 -25(5) no . . .
N8 N6 C55 C43 169(5) no . . .
N8 N6 C55 C47 -35(8) no . . .
N8 N6 C55 C50 -22(5) no . . .
N8 N6 C55 C54 -17(5) no . . .
C55 N6 N8 Pd3 -155(6) no . . .
C55 N6 N8 Pd4 -155(6) no . . .
C55 N6 N8 C41 41(10) no . . .
C55 N6 N8 C42 13(3) no . . .
C55 N6 N8 C54 13(4) no . . .
C41 N6 C42 N7 175.7(14) no . . .
C41 N6 C42 C39 1.0(18) no . . .
C41 N6 C42 C43 179.4(14) no . . .
C41 N6 C42 C47 -178(3) no . . .
C41 N6 C42 C50 -1(3) no . . .
C41 N6 C42 C54 9(2) no . . .
C41 N6 C42 C55 174.6(18) no . . .
C42 N6 C41 C40 3(3) no . . .
C42 N6 C41 C52 -4(4) no . . .
C42 N6 C41 C53 -177(4) no . . .
C42 N6 C41 C54 -3.9(10) no . . .
C41 N6 C54 N8 7.7(14) no . . .
C41 N6 C54 C39 -8(3) no . . .
C41 N6 C54 C41 0.0(8) no . . .
C41 N6 C54 C42 -172.2(19) no . . .
C41 N6 C54 C55 -179.4(12) no . . .
C54 N6 C41 C40 7(2) no . . .
C54 N6 C41 C52 0(3) no . . .
C54 N6 C41 C53 -173(4) no . . .
C54 N6 C41 C54 0.0(9) no . . .
C41 N6 C55 N5 176.4(19) no . . .
C41 N6 C55 N7 174.1(19) no . . .
C41 N6 C55 C42 -8(3) no . . .
C41 N6 C55 C43 -173(3) no . . .
C41 N6 C55 C47 -17(5) no . . .
C41 N6 C55 C50 -5(2) no . . .
C41 N6 C55 C54 1.0(18) no . . .
C55 N6 C41 C40 7(3) no . . .
C55 N6 C41 C52 -1(4) no . . .
C55 N6 C41 C53 -174(3) no . . .
C55 N6 C41 C54 -0.7(13) no . . .
C42 N6 C53 C40 4(3) no . . .
C42 N6 C53 C41 4(5) no . . .
C42 N6 C53 C52 -1(3) no . . .
C53 N6 C42 N7 174.9(17) no . . .
C53 N6 C42 C39 0(2) no . . .
C53 N6 C42 C43 178.6(15) no . . .
C53 N6 C42 C47 -179(3) no . . .
C53 N6 C42 C50 -2(3) no . . .
C53 N6 C42 C54 8(3) no . . .
C53 N6 C42 C55 173.8(19) no . . .
C42 N6 C54 N8 180(3) no . . .
C42 N6 C54 C39 164(5) no . . .
C42 N6 C54 C41 172(3) no . . .
C42 N6 C54 C42 0.0(15) no . . .
C42 N6 C54 C55 -7.2(18) no . . .
C54 N6 C42 N7 167(3) no . . .
C54 N6 C42 C39 -8(2) no . . .
C54 N6 C42 C43 170(3) no . . .
C54 N6 C42 C47 173(5) no . . .
C54 N6 C42 C50 -10(2) no . . .
C54 N6 C42 C54 0.0(19) no . . .
C54 N6 C42 C55 166(4) no . . .
C42 N6 C55 N5 -176(3) no . . .
C42 N6 C55 N7 -178(3) no . . .
C42 N6 C55 C42 0(2) no . . .
C42 N6 C55 C43 -166(5) no . . .
C42 N6 C55 C47 -10(4) no . . .
C42 N6 C55 C50 3(3) no . . .
C42 N6 C55 C54 8(3) no . . .
C55 N6 C42 N7 1(2) no . . .
C55 N6 C42 C39 -174(3) no . . .
C55 N6 C42 C43 4.8(16) no . . .
C55 N6 C42 C47 7(3) no . . .
C55 N6 C42 C50 -176(4) no . . .
C55 N6 C42 C54 -166(4) no . . .
C55 N6 C42 C55 0.0(14) no . . .
C53 N6 C54 N8 6.3(14) no . . .
C53 N6 C54 C39 -9(4) no . . .
C53 N6 C54 C41 -1.4(9) no . . .
C53 N6 C54 C42 -173.6(18) no . . .
C53 N6 C54 C55 179.2(12) no . . .
C54 N6 C53 C40 7.6(18) no . . .
C54 N6 C53 C41 7(5) no . . .
C54 N6 C53 C52 3(3) no . . .
C53 N6 C55 N5 174(3) no . . .
C53 N6 C55 N7 171(3) no . . .
C53 N6 C55 C42 -10(3) no . . .
C53 N6 C55 C43 -176(3) no . . .
C53 N6 C55 C47 -20(6) no . . .
C53 N6 C55 C50 -7(3) no . . .
C53 N6 C55 C54 -2(3) no . . .
C55 N6 C53 C40 9(4) no . . .
C55 N6 C53 C41 9(6) no . . .
C55 N6 C53 C52 4(4) no . . .
C54 N6 C55 N5 175.5(17) no . . .
C54 N6 C55 N7 173.1(18) no . . .
C54 N6 C55 C42 -8.5(15) no . . .
C54 N6 C55 C43 -174(4) no . . .
C54 N6 C55 C47 -18(4) no . . .
C54 N6 C55 C50 -5.6(13) no . . .
C54 N6 C55 C54 0.0(12) no . . .
C55 N6 C54 N8 -172.9(19) no . . .
C55 N6 C54 C39 171(4) no . . .
C55 N6 C54 C41 179.4(12) no . . .
C55 N6 C54 C42 7.2(11) no . . .
C55 N6 C54 C55 0.0(7) no . . .
Pd3 N7 C32 C33 172.3(19) no . . .
Pd3 N7 C32 C43 171.2(17) no . . .
Pd3 N7 C32 C44 -1(6) no . . .
Pd3 N7 C32 C45 174.1(10) no . . .
Pd3 N7 C42 N6 0.9(9) no . . .
Pd3 N7 C42 N8 3.8(9) no . . .
Pd3 N7 C42 C43 -173.4(13) no . . .
Pd3 N7 C42 C47 -176.7(7) no . . .
Pd3 N7 C42 C50 173(4) no . . .
Pd3 N7 C42 C54 16(3) no . . .
Pd3 N7 C42 C55 179.3(17) no . . .
Pd3 N7 C43 N5 -162(5) no . . .
Pd3 N7 C43 C32 -167(3) no . . .
Pd3 N7 C43 C35 -171.9(14) no . . .
Pd3 N7 C43 C42 11(3) no . . .
Pd3 N7 C43 C55 17(4) no . . .
Pd3 N7 C44 C32 179(4) no . . .
Pd3 N7 C44 C33 174.6(11) no . . .
Pd3 N7 C44 C45 175.2(9) no . . .
Pd3 N7 C55 N6 0.4(12) no . . .
Pd3 N7 C55 C35 -173.2(9) no . . .
Pd3 N7 C55 C42 -1(3) no . . .
Pd3 N7 C55 C43 -168.5(16) no . . .
Pd3 N7 C55 C47 -174.8(9) no . . .
Pd3 N7 C55 C50 4(5) no . . .
Pd3 N7 C55 C54 5(2) no . . .
Pd4 N7 C32 C33 172.8(17) no . . .
Pd4 N7 C32 C43 171.6(19) no . . .
Pd4 N7 C32 C44 -1(6) no . . .
Pd4 N7 C32 C45 174.6(10) no . . .
Pd4 N7 C42 N6 -0.5(8) no . . .
Pd4 N7 C42 N8 2.4(8) no . . .
Pd4 N7 C42 C43 -174.8(12) no . . .
Pd4 N7 C42 C47 -178.1(7) no . . .
Pd4 N7 C42 C50 172(4) no . . .
Pd4 N7 C42 C54 14(3) no . . .
Pd4 N7 C42 C55 177.9(17) no . . .
Pd4 N7 C43 N5 -166(4) no . . .
Pd4 N7 C43 C32 -170(3) no . . .
Pd4 N7 C43 C35 -175.7(14) no . . .
Pd4 N7 C43 C42 8(3) no . . .
Pd4 N7 C43 C55 14(3) no . . .
Pd4 N7 C44 C32 179(4) no . . .
Pd4 N7 C44 C33 175.0(10) no . . .
Pd4 N7 C44 C45 175.6(8) no . . .
Pd4 N7 C55 N6 -1.1(10) no . . .
Pd4 N7 C55 C35 -174.7(7) no . . .
Pd4 N7 C55 C42 -2(3) no . . .
Pd4 N7 C55 C43 -170.0(16) no . . .
Pd4 N7 C55 C47 -176.2(9) no . . .
Pd4 N7 C55 C50 3(5) no . . .
Pd4 N7 C55 C54 3.4(17) no . . .
N5 N7 C42 N6 161(6) no . . .
N5 N7 C42 N8 164(6) no . . .
N5 N7 C42 C43 -14(6) no . . .
N5 N7 C42 C47 -17(6) no . . .
N5 N7 C42 C50 -27(8) no . . .
N5 N7 C42 C54 175(6) no . . .
N5 N7 C42 C55 -21(6) no . . .
N5 N7 C43 N5 0.0(16) no . . .
N5 N7 C43 C32 -4(2) no . . .
N5 N7 C43 C35 -10(4) no . . .
N5 N7 C43 C42 174(3) no . . .
N5 N7 C43 C55 180(3) no . . .
N5 N7 C55 N6 169(4) no . . .
N5 N7 C55 C35 -5(4) no . . .
N5 N7 C55 C42 168(4) no . . .
N5 N7 C55 C43 -0(4) no . . .
N5 N7 C55 C47 -6(4) no . . .
N5 N7 C55 C50 172(4) no . . .
N5 N7 C55 C54 173(4) no . . .
C32 N7 C42 N6 171(2) no . . .
C32 N7 C42 N8 174.0(19) no . . .
C32 N7 C42 C43 -3.2(19) no . . .
C32 N7 C42 C47 -7(2) no . . .
C32 N7 C42 C50 -17(5) no . . .
C32 N7 C42 C54 -174(3) no . . .
C32 N7 C42 C55 -10(3) no . . .
C42 N7 C32 C33 4(4) no . . .
C42 N7 C32 C43 2.4(14) no . . .
C42 N7 C32 C44 -170(4) no . . .
C42 N7 C32 C45 5(3) no . . .
C32 N7 C43 N5 4.2(15) no . . .
C32 N7 C43 C32 0.0(8) no . . .
C32 N7 C43 C35 -5(3) no . . .
C32 N7 C43 C42 178.0(12) no . . .
C32 N7 C43 C55 -176.0(18) no . . .
C43 N7 C32 C33 1(3) no . . .
C43 N7 C32 C43 0.0(9) no . . .
C43 N7 C32 C44 -172(5) no . . .
C43 N7 C32 C45 3(2) no . . .
C32 N7 C55 N6 173.6(14) no . . .
C32 N7 C55 C35 -0.0(18) no . . .
C32 N7 C55 C42 172.4(18) no . . .
C32 N7 C55 C43 5(2) no . . .
C32 N7 C55 C47 -2(3) no . . .
C32 N7 C55 C50 177(3) no . . .
C32 N7 C55 C54 178.0(14) no . . .
C55 N7 C32 C33 -1(4) no . . .
C55 N7 C32 C43 -2.0(9) no . . .
C55 N7 C32 C44 -174(4) no . . .
C55 N7 C32 C45 1(3) no . . .
C42 N7 C43 N5 -174(2) no . . .
C42 N7 C43 C32 -178.0(12) no . . .
C42 N7 C43 C35 177(4) no . . .
C42 N7 C43 C42 0.0(7) no . . .
C42 N7 C43 C55 6.0(11) no . . .
C43 N7 C42 N6 174.3(18) no . . .
C43 N7 C42 N8 177.2(17) no . . .
C43 N7 C42 C43 0.0(12) no . . .
C43 N7 C42 C47 -3.4(13) no . . .
C43 N7 C42 C50 -13(4) no . . .
C43 N7 C42 C54 -171(4) no . . .
C43 N7 C42 C55 -7.3(15) no . . .
C42 N7 C44 C32 13(5) no . . .
C42 N7 C44 C33 8(3) no . . .
C42 N7 C44 C45 9(3) no . . .
C44 N7 C42 N6 168(3) no . . .
C44 N7 C42 N8 171(2) no . . .
C44 N7 C42 C43 -6(2) no . . .
C44 N7 C42 C47 -10(3) no . . .
C44 N7 C42 C50 -20(5) no . . .
C44 N7 C42 C54 -177(3) no . . .
C44 N7 C42 C55 -14(3) no . . .
C42 N7 C55 N6 1(2) no . . .
C42 N7 C55 C35 -172(3) no . . .
C42 N7 C55 C42 0.0(15) no . . .
C42 N7 C55 C43 -168(4) no . . .
C42 N7 C55 C47 -174(4) no . . .
C42 N7 C55 C50 5(3) no . . .
C42 N7 C55 C54 5.6(16) no . . .
C55 N7 C42 N6 -178(3) no . . .
C55 N7 C42 N8 -176(3) no . . .
C55 N7 C42 C43 7(3) no . . .
C55 N7 C42 C47 4(3) no . . .
C55 N7 C42 C50 -6(4) no . . .
C55 N7 C42 C54 -164(5) no . . .
C55 N7 C42 C55 0(2) no . . .
C43 N7 C44 C32 8(4) no . . .
C43 N7 C44 C33 4(2) no . . .
C43 N7 C44 C45 4.2(16) no . . .
C44 N7 C43 N5 3.0(15) no . . .
C44 N7 C43 C32 -1.3(7) no . . .
C44 N7 C43 C35 -7(3) no . . .
C44 N7 C43 C42 176.7(10) no . . .
C44 N7 C43 C55 -177.2(17) no . . .
C43 N7 C55 N6 169(3) no . . .
C43 N7 C55 C35 -5(2) no . . .
C43 N7 C55 C42 168(4) no . . .
C43 N7 C55 C43 0.0(18) no . . .
C43 N7 C55 C47 -6(2) no . . .
C43 N7 C55 C50 173(5) no . . .
C43 N7 C55 C54 173(3) no . . .
C55 N7 C43 N5 -180(3) no . . .
C55 N7 C43 C32 176(3) no . . .
C55 N7 C43 C35 171(5) no . . .
C55 N7 C43 C42 -6.0(17) no . . .
C55 N7 C43 C55 0.0(15) no . . .
C44 N7 C55 N6 172.4(14) no . . .
C44 N7 C55 C35 -1.2(18) no . . .
C44 N7 C55 C42 171.3(17) no . . .
C44 N7 C55 C43 3(2) no . . .
C44 N7 C55 C47 -3(3) no . . .
C44 N7 C55 C50 176(3) no . . .
C44 N7 C55 C54 176.8(13) no . . .
C55 N7 C44 C32 6(5) no . . .
C55 N7 C44 C33 2(3) no . . .
C55 N7 C44 C45 2.6(19) no . . .
Pd3 N8 C41 C40 -175.5(14) no . . .
Pd3 N8 C41 C52 171.6(18) no . . .
Pd3 N8 C41 C53 9(6) no . . .
Pd3 N8 C41 C54 -176(4) no . . .
Pd3 N8 C42 N7 -3.0(7) no . . .
Pd3 N8 C42 C39 -177.8(6) no . . .
Pd3 N8 C42 C43 -0.9(15) no . . .
Pd3 N8 C42 C50 -178.9(9) no . . .
Pd3 N8 C42 C54 -169.8(19) no . . .
Pd3 N8 C42 C55 -7(3) no . . .
Pd3 N8 C53 C40 -176.9(10) no . . .
Pd3 N8 C53 C41 -174(4) no . . .
Pd3 N8 C53 C52 177.2(10) no . . .
Pd3 N8 C54 N6 10.4(11) no . . .
Pd3 N8 C54 C39 179.2(11) no . . .
Pd3 N8 C54 C41 177.9(16) no . . .
Pd3 N8 C54 C42 11(3) no . . .
Pd3 N8 C54 C50 173(3) no . . .
Pd3 N8 C54 C55 2.3(16) no . . .
Pd4 N8 C41 C40 -177.8(12) no . . .
Pd4 N8 C41 C52 169(3) no . . .
Pd4 N8 C41 C53 7(6) no . . .
Pd4 N8 C41 C54 -178(4) no . . .
Pd4 N8 C42 N7 -2.4(8) no . . .
Pd4 N8 C42 C39 -177.2(7) no . . .
Pd4 N8 C42 C43 -0.3(16) no . . .
Pd4 N8 C42 C50 -178.2(9) no . . .
Pd4 N8 C42 C54 -169.2(19) no . . .
Pd4 N8 C42 C55 -6(3) no . . .
Pd4 N8 C53 C40 -178.1(9) no . . .
Pd4 N8 C53 C41 -175(4) no . . .
Pd4 N8 C53 C52 176.0(11) no . . .
Pd4 N8 C54 N6 11.5(11) no . . .
Pd4 N8 C54 C39 -179.8(10) no . . .
Pd4 N8 C54 C41 179.0(18) no . . .
Pd4 N8 C54 C42 12(3) no . . .
Pd4 N8 C54 C50 174(3) no . . .
Pd4 N8 C54 C55 3.3(18) no . . .
N6 N8 C41 C40 -21(8) no . . .
N6 N8 C41 C52 -34(10) no . . .
N6 N8 C41 C53 163(6) no . . .
N6 N8 C41 C54 -22(6) no . . .
N6 N8 C42 N7 -13(4) no . . .
N6 N8 C42 C39 172(4) no . . .
N6 N8 C42 C43 -11(4) no . . .
N6 N8 C42 C50 171(4) no . . .
N6 N8 C42 C54 -180(5) no . . .
N6 N8 C42 C55 -17(4) no . . .
N6 N8 C54 N6 -0.0(19) no . . .
N6 N8 C54 C39 169(3) no . . .
N6 N8 C54 C41 168(3) no . . .
N6 N8 C54 C42 0(3) no . . .
N6 N8 C54 C50 162(4) no . . .
N6 N8 C54 C55 -8(3) no . . .
C41 N8 C42 N7 -178.8(19) no . . .
C41 N8 C42 C39 6(2) no . . .
C41 N8 C42 C43 -177(2) no . . .
C41 N8 C42 C50 5(3) no . . .
C41 N8 C42 C54 14(3) no . . .
C41 N8 C42 C55 178(3) no . . .
C42 N8 C41 C40 -4(4) no . . .
C42 N8 C41 C52 -16(5) no . . .
C42 N8 C41 C53 -179(3) no . . .
C42 N8 C41 C54 -4.2(9) no . . .
C41 N8 C54 N6 -168(3) no . . .
C41 N8 C54 C39 1(3) no . . .
C41 N8 C54 C41 -0.0(12) no . . .
C41 N8 C54 C42 -167(3) no . . .
C41 N8 C54 C50 -5(4) no . . .
C41 N8 C54 C55 -175.6(18) no . . .
C54 N8 C41 C40 1(3) no . . .
C54 N8 C41 C52 -12(5) no . . .
C54 N8 C41 C53 -175(4) no . . .
C54 N8 C41 C54 -0.0(8) no . . .
C42 N8 C53 C40 -2(3) no . . .
C42 N8 C53 C41 1(6) no . . .
C42 N8 C53 C52 -8(4) no . . .
C53 N8 C42 N7 -179(3) no . . .
C53 N8 C42 C39 6(3) no . . .
C53 N8 C42 C43 -177(3) no . . .
C53 N8 C42 C50 5(3) no . . .
C53 N8 C42 C54 14(4) no . . .
C53 N8 C42 C55 177(3) no . . .
C53 N8 C54 N6 -169(3) no . . .
C53 N8 C54 C39 -1(3) no . . .
C53 N8 C54 C41 -1.9(15) no . . .
C53 N8 C54 C42 -169(3) no . . .
C53 N8 C54 C50 -7(4) no . . .
C53 N8 C54 C55 -177.6(18) no . . .
C54 N8 C53 C40 3(3) no . . .
C54 N8 C53 C41 6(5) no . . .
C54 N8 C53 C52 -3(3) no . . .
Pd1 C1 C2 Pd1 0.000(14) no . . .
Pd1 C1 C2 Pd2 51.3(3) no . . .
Pd1 C1 C2 C3 110.9(6) no . . .
Pd1 C1 C7 Pd3 -48.7(7) no . . .
Pd1 C1 C7 Pd4 -40.4(7) no . . .
Pd1 C1 C7 C6 -122.9(6) no . . .
C2 C1 C7 Pd3 49.3(8) no . . .
C2 C1 C7 Pd4 57.5(8) no . . .
C2 C1 C7 C6 -25.0(11) no . . .
C7 C1 C2 Pd1 -119.0(7) no . . .
C7 C1 C2 Pd2 -67.7(7) no . . .
C7 C1 C2 C3 -8.1(11) no . . .
Pd1 C2 C3 Pd2 -4.6(7) no . . .
Pd1 C2 C3 C4 110.1(6) no . . .
Pd2 C2 C3 Pd2 0.000(19) no . . .
Pd2 C2 C3 C4 114.7(7) no . . .
C1 C2 C3 Pd2 -83.8(7) no . . .
C1 C2 C3 C4 30.9(11) no . . .
Pd2 C3 C4 C5 65.3(7) no . . .
C2 C3 C4 C5 -37.0(10) no . . .
C3 C4 C5 Pd3 -43.9(7) no . . .
C3 C4 C5 Pd4 -35.1(8) no . . .
C3 C4 C5 C6 42.6(10) no . . .
Pd3 C5 C6 Pd3 0.00(4) no . . .
Pd3 C5 C6 Pd4 2.36(9) no . . .
Pd3 C5 C6 C7 58.5(6) no . . .
Pd4 C5 C6 Pd3 -2.36(9) no . . .
Pd4 C5 C6 Pd4 0.00(4) no . . .
Pd4 C5 C6 C7 56.2(6) no . . .
C4 C5 C6 Pd3 -104.0(8) no . . .
C4 C5 C6 Pd4 -101.7(8) no . . .
C4 C5 C6 C7 -45.5(11) no . . .
Pd3 C6 C7 Pd3 0.00(5) no . . .
Pd3 C6 C7 Pd4 -6.27(10) no . . .
Pd3 C6 C7 C1 95.9(7) no . . .
Pd4 C6 C7 Pd3 6.27(10) no . . .
Pd4 C6 C7 Pd4 0.00(6) no . . .
Pd4 C6 C7 C1 102.2(7) no . . .
C5 C6 C7 Pd3 -53.6(7) no . . .
C5 C6 C7 Pd4 -59.8(7) no . . .
C5 C6 C7 C1 42.3(11) no . . .
N1 C8 C9 C10 0.1(13) no . . .
C8 C9 C10 C11 0.3(13) no . . .
C9 C10 C11 C12 178.7(7) no . . .
C9 C10 C11 C19 -1.0(12) no . . .
C10 C11 C12 C13 -179.1(7) no . . .
C10 C11 C19 N1 1.5(11) no . . .
C10 C11 C19 C18 179.4(6) no . . .
C12 C11 C19 N1 -178.2(6) no . . .
C12 C11 C19 C18 -0.3(10) no . . .
C19 C11 C12 C13 0.6(11) no . . .
C11 C12 C13 C14 0.2(11) no . . .
C12 C13 C14 C15 177.7(7) no . . .
C12 C13 C14 C18 -1.3(11) no . . .
C13 C14 C15 C16 -178.7(6) no . . .
C13 C14 C18 N2 -177.6(6) no . . .
C13 C14 C18 C19 1.5(10) no . . .
C15 C14 C18 N2 3.3(10) no . . .
C15 C14 C18 C19 -177.5(6) no . . .
C18 C14 C15 C16 0.3(10) no . . .
C14 C15 C16 C17 -2.8(11) no . . .
C15 C16 C17 N2 2.1(12) no . . .
N2 C18 C19 N1 -3.5(9) no . . .
N2 C18 C19 C11 178.5(6) no . . .
C14 C18 C19 N1 177.3(6) no . . .
C14 C18 C19 C11 -0.7(10) no . . .
N3 C20 C21 C22 1.4(13) no . . .
C20 C21 C22 C23 -2.5(13) no . . .
C21 C22 C23 C24 -178.0(8) no . . .
C21 C22 C23 C31 0.9(12) no . . .
C22 C23 C24 C25 178.0(8) no . . .
C22 C23 C31 N3 1.9(12) no . . .
C22 C23 C31 C30 -177.7(7) no . . .
C24 C23 C31 N3 -179.1(7) no . . .
C24 C23 C31 C30 1.2(12) no . . .
C31 C23 C24 C25 -0.9(13) no . . .
C23 C24 C25 C26 -1.5(14) no . . .
C24 C25 C26 C27 -176.2(9) no . . .
C24 C25 C26 C30 3.4(14) no . . .
C25 C26 C27 C28 -179.3(9) no . . .
C25 C26 C30 N4 179.5(8) no . . .
C25 C26 C30 C31 -3.0(12) no . . .
C27 C26 C30 N4 -0.9(13) no . . .
C27 C26 C30 C31 176.6(8) no . . .
C30 C26 C27 C28 1.1(14) no . . .
C26 C27 C28 C29 -0.3(16) no . . .
C27 C28 C29 N4 -0.8(16) no . . .
N4 C30 C31 N3 -1.3(11) no . . .
N4 C30 C31 C23 178.4(7) no . . .
C26 C30 C31 N3 -178.9(7) no . . .
C26 C30 C31 C23 0.7(12) no . . .
N5 C32 C33 C34 6(6) no . . .
N5 C32 C33 C44 -171(7) no . . .
N5 C32 C33 C45 9(6) no . . .
N5 C32 C33 C46 8(6) no . . .
N5 C32 C43 N5 0.0(14) no . . .
N5 C32 C43 N7 3.3(15) no . . .
N5 C32 C43 C35 180(2) no . . .
N5 C32 C43 C42 -0(3) no . . .
N5 C32 C43 C47 177(3) no . . .
N5 C32 C43 C55 11(4) no . . .
N5 C32 C44 N5 0.0(15) no . . .
N5 C32 C44 N7 -2.0(17) no . . .
N5 C32 C44 C33 174(5) no . . .
N5 C32 C44 C45 174(6) no . . .
N5 C32 C45 C33 -175(3) no . . .
N5 C32 C45 C34 -1(6) no . . .
N5 C32 C45 C35 1(3) no . . .
N5 C32 C45 C44 -175(4) no . . .
N5 C32 C45 C46 4(4) no . . .
N7 C32 C33 C34 1(4) no . . .
N7 C32 C33 C44 -176(4) no . . .
N7 C32 C33 C45 4(4) no . . .
N7 C32 C33 C46 3(4) no . . .
N7 C32 C43 N5 -3.3(12) no . . .
N7 C32 C43 N7 0.0(10) no . . .
N7 C32 C43 C35 176.7(18) no . . .
N7 C32 C43 C42 -4(2) no . . .
N7 C32 C43 C47 174(2) no . . .
N7 C32 C43 C55 7(4) no . . .
N7 C32 C44 N5 2.0(15) no . . .
N7 C32 C44 N7 0.0(12) no . . .
N7 C32 C44 C33 176(5) no . . .
N7 C32 C44 C45 176(6) no . . .
N7 C32 C45 C33 -178(2) no . . .
N7 C32 C45 C34 -4(5) no . . .
N7 C32 C45 C35 -1(2) no . . .
N7 C32 C45 C44 -177(3) no . . .
N7 C32 C45 C46 1(3) no . . .
C33 C32 C43 N5 177(3) no . . .
C33 C32 C43 N7 -179.3(17) no . . .
C33 C32 C43 C35 -2.6(16) no . . .
C33 C32 C43 C42 177(2) no . . .
C33 C32 C43 C47 -6(2) no . . .
C33 C32 C43 C55 -172(4) no . . .
C43 C32 C33 C34 2.1(17) no . . .
C43 C32 C33 C44 -175(3) no . . .
C43 C32 C33 C45 4(3) no . . .
C43 C32 C33 C46 3.6(13) no . . .
C33 C32 C44 N5 -174(4) no . . .
C33 C32 C44 N7 -176(5) no . . .
C33 C32 C44 C33 0.0(9) no . . .
C33 C32 C44 C45 -0.1(15) no . . .
C44 C32 C33 C34 178(3) no . . .
C44 C32 C33 C44 0(3) no . . .
C44 C32 C33 C45 180(4) no . . .
C44 C32 C33 C46 179(3) no . . .
C33 C32 C45 C33 0(2) no . . .
C33 C32 C45 C34 174(6) no . . .
C33 C32 C45 C35 177(4) no . . .
C33 C32 C45 C44 0(4) no . . .
C33 C32 C45 C46 179(4) no . . .
C45 C32 C33 C34 -2(3) no . . .
C45 C32 C33 C44 -180(4) no . . .
C45 C32 C33 C45 0(2) no . . .
C45 C32 C33 C46 -1(3) no . . .
C43 C32 C45 C33 -176(2) no . . .
C43 C32 C45 C34 -2(4) no . . .
C43 C32 C45 C35 0.7(11) no . . .
C43 C32 C45 C44 -176(3) no . . .
C43 C32 C45 C46 2.9(18) no . . .
C45 C32 C43 N5 179(2) no . . .
C45 C32 C43 N7 -177.5(16) no . . .
C45 C32 C43 C35 -0.8(13) no . . .
C45 C32 C43 C42 179(3) no . . .
C45 C32 C43 C47 -3.8(18) no . . .
C45 C32 C43 C55 -170(4) no . . .
C44 C32 C45 C33 -0(4) no . . .
C44 C32 C45 C34 174(5) no . . .
C44 C32 C45 C35 176(3) no . . .
C44 C32 C45 C44 0(2) no . . .
C44 C32 C45 C46 179(3) no . . .
C45 C32 C44 N5 -174(6) no . . .
C45 C32 C44 N7 -176(6) no . . .
C45 C32 C44 C33 0.1(15) no . . .
C45 C32 C44 C45 0.0(8) no . . .
C32 C33 C34 C35 -1(3) no . . .
C32 C33 C34 C45 4(2) no . . .
C32 C33 C34 C46 8(6) no . . .
C32 C33 C44 N5 2.8(19) no . . .
C32 C33 C44 N7 2(2) no . . .
C32 C33 C44 C32 0.0(17) no . . .
C32 C33 C44 C45 0(4) no . . .
C32 C33 C45 C32 0.0(7) no . . .
C32 C33 C45 C34 -176(4) no . . .
C32 C33 C45 C44 -0.1(13) no . . .
C32 C33 C45 C46 -178(6) no . . .
C32 C33 C46 C34 -172(4) no . . .
C32 C33 C46 C35 -6(3) no . . .
C32 C33 C46 C47 -3.1(19) no . . .
C34 C33 C44 N5 -0(3) no . . .
C34 C33 C44 N7 -1(3) no . . .
C34 C33 C44 C32 -3(4) no . . .
C34 C33 C44 C45 -2.6(13) no . . .
C44 C33 C34 C35 0(4) no . . .
C44 C33 C34 C45 5(3) no . . .
C44 C33 C34 C46 9(6) no . . .
C34 C33 C45 C32 176(4) no . . .
C34 C33 C45 C34 0.0(17) no . . .
C34 C33 C45 C44 176(4) no . . .
C34 C33 C45 C46 -2(3) no . . .
C45 C33 C34 C35 -4(5) no . . .
C45 C33 C34 C45 0(3) no . . .
C45 C33 C34 C46 4(6) no . . .
C44 C33 C45 C32 0.1(14) no . . .
C44 C33 C45 C34 -176(3) no . . .
C44 C33 C45 C44 0.0(8) no . . .
C44 C33 C45 C46 -178(5) no . . .
C45 C33 C44 N5 3(4) no . . .
C45 C33 C44 N7 1(4) no . . .
C45 C33 C44 C32 -0(4) no . . .
C45 C33 C44 C45 0.0(18) no . . .
C44 C33 C46 C34 -172(4) no . . .
C44 C33 C46 C35 -6(3) no . . .
C44 C33 C46 C47 -3(3) no . . .
C46 C33 C44 N5 2(3) no . . .
C46 C33 C44 N7 1(2) no . . .
C46 C33 C44 C32 -1(3) no . . .
C46 C33 C44 C45 -0.8(12) no . . .
C45 C33 C46 C34 -174(8) no . . .
C45 C33 C46 C35 -8(6) no . . .
C45 C33 C46 C47 -5(6) no . . .
C46 C33 C45 C32 178(6) no . . .
C46 C33 C45 C34 2(3) no . . .
C46 C33 C45 C44 178(5) no . . .
C46 C33 C45 C46 0.0(14) no . . .
C33 C34 C35 C36 -179.7(19) no . . .
C33 C34 C35 C43 -1(3) no . . .
C33 C34 C35 C45 1.9(13) no . . .
C33 C34 C35 C48 177(2) no . . .
C33 C34 C35 C55 1(4) no . . .
C33 C34 C45 C32 -173(8) no . . .
C33 C34 C45 C33 0(3) no . . .
C33 C34 C45 C35 -176(4) no . . .
C33 C34 C45 C46 177(4) no . . .
C33 C34 C46 C33 0.0(17) no . . .
C33 C34 C46 C35 -20(10) no . . .
C33 C34 C46 C45 -2(3) no . . .
C33 C34 C46 C47 -17(10) no . . .
C35 C34 C45 C32 3(6) no . . .
C35 C34 C45 C33 176(3) no . . .
C35 C34 C45 C35 0.0(8) no . . .
C35 C34 C45 C46 -6(2) no . . .
C45 C34 C35 C36 178(3) no . . .
C45 C34 C35 C43 -3(3) no . . .
C45 C34 C35 C45 0.0(14) no . . .
C45 C34 C35 C48 175(3) no . . .
C45 C34 C35 C55 -1(4) no . . .
C35 C34 C46 C33 20(10) no . . .
C35 C34 C46 C35 0(2) no . . .
C35 C34 C46 C45 18(8) no . . .
C35 C34 C46 C47 3(3) no . . .
C46 C34 C35 C36 14(6) no . . .
C46 C34 C35 C43 -167(6) no . . .
C46 C34 C35 C45 -164(7) no . . .
C46 C34 C35 C48 11(7) no . . .
C46 C34 C35 C55 -166(6) no . . .
C45 C34 C46 C33 2(3) no . . .
C45 C34 C46 C35 -18(8) no . . .
C45 C34 C46 C45 0.0(15) no . . .
C45 C34 C46 C47 -15(8) no . . .
C46 C34 C45 C32 10(7) no . . .
C46 C34 C45 C33 -177(4) no . . .
C46 C34 C45 C35 6(3) no . . .
C46 C34 C45 C46 0.0(18) no . . .
C34 C35 C36 C46 -4.4(13) no . . .
C34 C35 C36 C47 -176(4) no . . .
C34 C35 C36 C48 -174(3) no . . .
C34 C35 C36 C49 -177.9(19) no . . .
C34 C35 C43 N5 2(3) no . . .
C34 C35 C43 N7 6(4) no . . .
C34 C35 C43 C32 2.1(18) no . . .
C34 C35 C43 C42 -177.8(16) no . . .
C34 C35 C43 C47 177(3) no . . .
C34 C35 C43 C55 176(3) no . . .
C34 C35 C45 C32 -178(3) no . . .
C34 C35 C45 C34 -0(2) no . . .
C34 C35 C45 C44 -177(3) no . . .
C34 C35 C45 C46 6(3) no . . .
C34 C35 C48 C36 8(4) no . . .
C34 C35 C48 C37 -175(3) no . . .
C34 C35 C48 C49 179(4) no . . .
C34 C35 C48 C50 180(3) no . . .
C34 C35 C55 N5 -1(3) no . . .
C34 C35 C55 N7 0(3) no . . .
C34 C35 C55 C42 -170(3) no . . .
C34 C35 C55 C43 -5(3) no . . .
C34 C35 C55 C47 176(4) no . . .
C34 C35 C55 C50 -179.0(19) no . . .
C34 C35 C55 C54 -177(2) no . . .
C36 C35 C43 N5 -179.1(15) no . . .
C36 C35 C43 N7 -175(3) no . . .
C36 C35 C43 C32 -179.1(15) no . . .
C36 C35 C43 C42 1(3) no . . .
C36 C35 C43 C47 -4.4(12) no . . .
C36 C35 C43 C55 -6(3) no . . .
C43 C35 C36 C46 177(4) no . . .
C43 C35 C36 C47 4.9(13) no . . .
C43 C35 C36 C48 7(4) no . . .
C43 C35 C36 C49 3(3) no . . .
C36 C35 C45 C32 178(5) no . . .
C36 C35 C45 C34 -3(5) no . . .
C36 C35 C45 C44 -180(4) no . . .
C36 C35 C45 C46 3(4) no . . .
C45 C35 C36 C46 -2(4) no . . .
C45 C35 C36 C47 -174(6) no . . .
C45 C35 C36 C48 -172(4) no . . .
C45 C35 C36 C49 -176(4) no . . .
C36 C35 C46 C33 -177.3(14) no . . .
C36 C35 C46 C34 -168(4) no . . .
C36 C35 C46 C36 0.0(10) no . . .
C36 C35 C46 C45 -178.9(15) no . . .
C46 C35 C36 C46 0.0(15) no . . .
C46 C35 C36 C47 -172(4) no . . .
C46 C35 C36 C48 -170(3) no . . .
C46 C35 C36 C49 -173(3) no . . .
C36 C35 C47 C36 0.0(11) no . . .
C36 C35 C47 C42 170(4) no . . .
C36 C35 C47 C43 175(2) no . . .
C36 C35 C47 C48 -1.1(17) no . . .
C36 C35 C47 C49 2(3) no . . .
C36 C35 C47 C55 176(3) no . . .
C47 C35 C36 C46 172(4) no . . .
C47 C35 C36 C47 0.0(19) no . . .
C47 C35 C36 C48 2(4) no . . .
C47 C35 C36 C49 -1(3) no . . .
C36 C35 C55 N5 179.3(13) no . . .
C36 C35 C55 N7 -179.7(13) no . . .
C36 C35 C55 C42 10(4) no . . .
C36 C35 C55 C43 175(3) no . . .
C36 C35 C55 C47 -3.6(13) no . . .
C36 C35 C55 C50 1.3(15) no . . .
C36 C35 C55 C54 3(3) no . . .
C55 C35 C36 C46 175(3) no . . .
C55 C35 C36 C47 3.3(11) no . . .
C55 C35 C36 C48 5(3) no . . .
C55 C35 C36 C49 2(2) no . . .
C43 C35 C45 C32 -0.8(14) no . . .
C43 C35 C45 C34 177.3(19) no . . .
C43 C35 C45 C44 0.7(17) no . . .
C43 C35 C45 C46 -176(3) no . . .
C45 C35 C43 N5 0.7(17) no . . .
C45 C35 C43 N7 5(3) no . . .
C45 C35 C43 C32 0.6(10) no . . .
C45 C35 C43 C42 -179.2(14) no . . .
C45 C35 C43 C47 175(2) no . . .
C45 C35 C43 C55 174(3) no . . .
C43 C35 C46 C33 6(4) no . . .
C43 C35 C46 C34 15(7) no . . .
C43 C35 C46 C36 -176(4) no . . .
C43 C35 C46 C45 5(4) no . . .
C46 C35 C43 N5 -3(4) no . . .
C46 C35 C43 N7 1(5) no . . .
C46 C35 C43 C32 -3(4) no . . .
C46 C35 C43 C42 177(3) no . . .
C46 C35 C43 C47 172(5) no . . .
C46 C35 C43 C55 171(3) no . . .
C43 C35 C47 C36 -175(2) no . . .
C43 C35 C47 C42 -5(3) no . . .
C43 C35 C47 C43 0.0(7) no . . .
C43 C35 C47 C48 -176(3) no . . .
C43 C35 C47 C49 -173(5) no . . .
C43 C35 C47 C55 0.5(12) no . . .
C47 C35 C43 N5 -175(3) no . . .
C47 C35 C43 N7 -171(3) no . . .
C47 C35 C43 C32 -175(3) no . . .
C47 C35 C43 C42 5(3) no . . .
C47 C35 C43 C47 0.0(16) no . . .
C47 C35 C43 C55 -1(3) no . . .
C43 C35 C48 C36 -174(3) no . . .
C43 C35 C48 C37 4(3) no . . .
C43 C35 C48 C49 -3(4) no . . .
C43 C35 C48 C50 -1.9(13) no . . .
C48 C35 C43 N5 -176.9(13) no . . .
C48 C35 C43 N7 -173(3) no . . .
C48 C35 C43 C32 -176.9(10) no . . .
C48 C35 C43 C42 3.2(18) no . . .
C48 C35 C43 C47 -2.3(10) no . . .
C48 C35 C43 C55 -3(3) no . . .
C45 C35 C46 C33 1.6(10) no . . .
C45 C35 C46 C34 10(4) no . . .
C45 C35 C46 C36 178.9(15) no . . .
C45 C35 C46 C45 0.0(10) no . . .
C46 C35 C45 C32 176(3) no . . .
C46 C35 C45 C34 -6(2) no . . .
C46 C35 C45 C44 177(3) no . . .
C46 C35 C45 C46 0.0(19) no . . .
C45 C35 C47 C36 176(4) no . . .
C45 C35 C47 C42 -14(7) no . . .
C45 C35 C47 C43 -9(5) no . . .
C45 C35 C47 C48 175(3) no . . .
C45 C35 C47 C49 177.8(19) no . . .
C45 C35 C47 C55 -8(6) no . . .
C47 C35 C45 C32 7(5) no . . .
C47 C35 C45 C34 -175(5) no . . .
C47 C35 C45 C44 9(6) no . . .
C47 C35 C45 C46 -169(6) no . . .
C45 C35 C55 N5 -1.6(12) no . . .
C45 C35 C55 N7 -0.6(14) no . . .
C45 C35 C55 C42 -171(3) no . . .
C45 C35 C55 C43 -5.9(18) no . . .
C45 C35 C55 C47 175(3) no . . .
C45 C35 C55 C50 -179.6(10) no . . .
C45 C35 C55 C54 -177.6(19) no . . .
C55 C35 C45 C32 0.9(15) no . . .
C55 C35 C45 C34 179.0(17) no . . .
C55 C35 C45 C44 2.5(18) no . . .
C55 C35 C45 C46 -175(2) no . . .
C46 C35 C48 C36 12(4) no . . .
C46 C35 C48 C37 -170(3) no . . .
C46 C35 C48 C49 -177(4) no . . .
C46 C35 C48 C50 -176(3) no . . .
C48 C35 C46 C33 178.8(14) no . . .
C48 C35 C46 C34 -172(4) no . . .
C48 C35 C46 C36 -4.0(11) no . . .
C48 C35 C46 C45 177.2(16) no . . .
C46 C35 C55 N5 -9(5) no . . .
C46 C35 C55 N7 -8(5) no . . .
C46 C35 C55 C42 -178(5) no . . .
C46 C35 C55 C43 -13(5) no . . .
C46 C35 C55 C47 168(6) no . . .
C46 C35 C55 C50 173(5) no . . .
C46 C35 C55 C54 175(4) no . . .
C55 C35 C46 C33 11(6) no . . .
C55 C35 C46 C34 20(8) no . . .
C55 C35 C46 C36 -171(6) no . . .
C55 C35 C46 C45 10(6) no . . .
C47 C35 C48 C36 -177(5) no . . .
C47 C35 C48 C37 0(4) no . . .
C47 C35 C48 C49 -6(4) no . . .
C47 C35 C48 C50 -5(4) no . . .
C48 C35 C47 C36 1.1(17) no . . .
C48 C35 C47 C42 171(5) no . . .
C48 C35 C47 C43 176(4) no . . .
C48 C35 C47 C48 0.0(10) no . . .
C48 C35 C47 C49 2.7(18) no . . .
C48 C35 C47 C55 177(4) no . . .
C47 C35 C55 N5 -177(3) no . . .
C47 C35 C55 N7 -176(3) no . . .
C47 C35 C55 C42 14(4) no . . .
C47 C35 C55 C43 179(4) no . . .
C47 C35 C55 C47 0(2) no . . .
C47 C35 C55 C50 5(3) no . . .
C47 C35 C55 C54 7(4) no . . .
C55 C35 C47 C36 -176(3) no . . .
C55 C35 C47 C42 -5.3(13) no . . .
C55 C35 C47 C43 -0.5(12) no . . .
C55 C35 C47 C48 -177(4) no . . .
C55 C35 C47 C49 -174(6) no . . .
C55 C35 C47 C55 0.0(7) no . . .
C48 C35 C55 N5 -179.1(9) no . . .
C48 C35 C55 N7 -178.1(11) no . . .
C48 C35 C55 C42 12(3) no . . .
C48 C35 C55 C43 177(2) no . . .
C48 C35 C55 C47 -2.0(13) no . . .
C48 C35 C55 C50 2.9(10) no . . .
C48 C35 C55 C54 5(3) no . . .
C55 C35 C48 C36 -175(3) no . . .
C55 C35 C48 C37 2.8(19) no . . .
C55 C35 C48 C49 -4(4) no . . .
C55 C35 C48 C50 -3.0(10) no . . .
C35 C36 C46 C35 0(2) no . . .
C35 C36 C46 C45 2(4) no . . .
C35 C36 C46 C47 -5(3) no . . .
C35 C36 C47 C35 0.0(15) no . . .
C35 C36 C47 C42 -172(4) no . . .
C35 C36 C47 C46 4.0(18) no . . .
C35 C36 C47 C48 178(3) no . . .
C35 C36 C47 C49 -179(3) no . . .
C35 C36 C47 C55 -173(5) no . . .
C35 C36 C48 C35 0.0(9) no . . .
C35 C36 C48 C47 -1.0(15) no . . .
C35 C36 C48 C50 -11(5) no . . .
C35 C36 C49 C39 -5(4) no . . .
C35 C36 C49 C47 0.7(11) no . . .
C35 C36 C49 C50 -6(3) no . . .
C46 C36 C47 C35 -4.0(12) no . . .
C46 C36 C47 C42 -175(3) no . . .
C46 C36 C47 C46 0.0(8) no . . .
C46 C36 C47 C48 174(2) no . . .
C46 C36 C47 C49 177.2(14) no . . .
C46 C36 C47 C55 -176(4) no . . .
C47 C36 C46 C35 4.8(15) no . . .
C47 C36 C46 C45 7(4) no . . .
C47 C36 C46 C47 0.0(12) no . . .
C46 C36 C48 C35 -7(3) no . . .
C46 C36 C48 C47 -8(4) no . . .
C46 C36 C48 C50 -19(7) no . . .
C48 C36 C46 C35 16(5) no . . .
C48 C36 C46 C45 18(7) no . . .
C48 C36 C46 C47 11(5) no . . .
C46 C36 C49 C39 -10(5) no . . .
C46 C36 C49 C47 -3.8(19) no . . .
C46 C36 C49 C50 -10(4) no . . .
C49 C36 C46 C35 10(3) no . . .
C49 C36 C46 C45 12(6) no . . .
C49 C36 C46 C47 5(3) no . . .
C47 C36 C48 C35 1.0(15) no . . .
C47 C36 C48 C47 0.0(9) no . . .
C47 C36 C48 C50 -10(4) no . . .
C48 C36 C47 C35 -178(3) no . . .
C48 C36 C47 C42 10(4) no . . .
C48 C36 C47 C46 -174(3) no . . .
C48 C36 C47 C48 0.0(14) no . . .
C48 C36 C47 C49 2.9(16) no . . .
C48 C36 C47 C55 9(5) no . . .
C47 C36 C49 C39 -6(3) no . . .
C47 C36 C49 C47 -0.0(9) no . . .
C47 C36 C49 C50 -6(3) no . . .
C49 C36 C47 C35 178.8(19) no . . .
C49 C36 C47 C42 7(3) no . . .
C49 C36 C47 C46 -177.2(14) no . . .
C49 C36 C47 C48 -2.9(11) no . . .
C49 C36 C47 C49 0.0(8) no . . .
C49 C36 C47 C55 6(4) no . . .
C39 C37 C48 C35 -10(4) no . . .
C39 C37 C48 C47 -10(3) no . . .
C39 C37 C48 C50 -0.6(11) no . . .
C48 C37 C39 C38 -176.0(18) no . . .
C48 C37 C39 C42 6(3) no . . .
C48 C37 C39 C50 1(3) no . . .
C48 C37 C39 C51 -171(3) no . . .
C48 C37 C39 C54 10(3) no . . .
C39 C37 C49 C39 0.0(9) no . . .
C39 C37 C49 C47 -20(5) no . . .
C39 C37 C49 C50 -3.4(15) no . . .
C49 C37 C39 C38 -170(3) no . . .
C49 C37 C39 C42 12(4) no . . .
C49 C37 C39 C50 7(3) no . . .
C49 C37 C39 C51 -165(3) no . . .
C49 C37 C39 C54 15(4) no . . .
C39 C37 C50 C39 0.0(16) no . . .
C39 C37 C50 C42 -168(5) no . . .
C39 C37 C50 C48 179(3) no . . .
C39 C37 C50 C49 174(3) no . . .
C39 C37 C50 C51 3.4(18) no . . .
C39 C37 C50 C55 -170(4) no . . .
C50 C37 C39 C38 -177(4) no . . .
C50 C37 C39 C42 5.2(19) no . . .
C50 C37 C39 C50 0.0(17) no . . .
C50 C37 C39 C51 -172(4) no . . .
C50 C37 C39 C54 8(2) no . . .
C48 C37 C50 C39 -179.0(18) no . . .
C48 C37 C50 C42 13(4) no . . .
C48 C37 C50 C48 0.0(8) no . . .
C48 C37 C50 C49 -4.6(11) no . . .
C48 C37 C50 C51 -175.5(13) no . . .
C48 C37 C50 C55 11(3) no . . .
C50 C37 C48 C35 -10(3) no . . .
C50 C37 C48 C47 -9(3) no . . .
C50 C37 C48 C50 0.0(8) no . . .
C48 C37 C51 C39 13(4) no . . .
C48 C37 C51 C40 6(6) no . . .
C48 C37 C51 C50 8(3) no . . .
C51 C37 C48 C35 -15(4) no . . .
C51 C37 C48 C47 -15(4) no . . .
C51 C37 C48 C50 -5.8(18) no . . .
C49 C37 C50 C39 -174(3) no . . .
C49 C37 C50 C42 17(5) no . . .
C49 C37 C50 C48 4.6(15) no . . .
C49 C37 C50 C49 0.0(13) no . . .
C49 C37 C50 C51 -171(3) no . . .
C49 C37 C50 C55 16(3) no . . .
C50 C37 C49 C39 3.4(14) no . . .
C50 C37 C49 C47 -16(4) no . . .
C50 C37 C49 C50 0.0(8) no . . .
C49 C37 C51 C39 21(5) no . . .
C49 C37 C51 C40 15(7) no . . .
C49 C37 C51 C50 16(4) no . . .
C51 C37 C49 C39 -8.8(18) no . . .
C51 C37 C49 C47 -29(6) no . . .
C51 C37 C49 C50 -12(3) no . . .
C50 C37 C51 C39 4.9(17) no . . .
C50 C37 C51 C40 -1(4) no . . .
C50 C37 C51 C50 0.0(11) no . . .
C51 C37 C50 C39 -3.4(12) no . . .
C51 C37 C50 C42 -172(4) no . . .
C51 C37 C50 C48 175.5(14) no . . .
C51 C37 C50 C49 171(2) no . . .
C51 C37 C50 C51 0.0(9) no . . .
C51 C37 C50 C55 -173(3) no . . .
C39 C38 C40 C39 0.0(9) no . . .
C39 C38 C40 C41 25(6) no . . .
C39 C38 C40 C51 -6.8(17) no . . .
C39 C38 C40 C52 165(3) no . . .
C40 C38 C39 C37 173(3) no . . .
C40 C38 C39 C40 0.0(12) no . . .
C40 C38 C39 C42 -10(4) no . . .
C40 C38 C39 C49 168(3) no . . .
C40 C38 C39 C54 -12(3) no . . .
C39 C38 C52 C40 -17(3) no . . .
C39 C38 C52 C41 0(3) no . . .
C39 C38 C52 C53 1(4) no . . .
C52 C38 C39 C37 -179(2) no . . .
C52 C38 C39 C40 7.8(13) no . . .
C52 C38 C39 C42 -2(4) no . . .
C52 C38 C39 C49 176(3) no . . .
C52 C38 C39 C54 -4(4) no . . .
C40 C38 C51 C39 -29(11) no . . .
C40 C38 C51 C40 0.0(12) no . . .
C40 C38 C51 C50 -25(12) no . . .
C40 C38 C51 C52 -5(3) no . . .
C51 C38 C40 C39 7(3) no . . .
C51 C38 C40 C41 32(7) no . . .
C51 C38 C40 C51 0.0(18) no . . .
C51 C38 C40 C52 172(4) no . . .
C40 C38 C52 C40 0(3) no . . .
C40 C38 C52 C41 18(3) no . . .
C40 C38 C52 C53 18(3) no . . .
C52 C38 C40 C39 -165(3) no . . .
C52 C38 C40 C41 -141(7) no . . .
C52 C38 C40 C51 -172(4) no . . .
C52 C38 C40 C52 0.0(18) no . . .
C51 C38 C52 C40 -11(5) no . . .
C51 C38 C52 C41 7(6) no . . .
C51 C38 C52 C53 8(6) no . . .
C52 C38 C51 C39 -24(13) no . . .
C52 C38 C51 C40 5(3) no . . .
C52 C38 C51 C50 -20(13) no . . .
C52 C38 C51 C52 0.0(13) no . . .
C37 C39 C42 N6 178.9(14) no . . .
C37 C39 C42 N8 177.1(14) no . . .
C37 C39 C42 C43 1(3) no . . .
C37 C39 C42 C47 -1.5(15) no . . .
C37 C39 C42 C54 170(3) no . . .
C37 C39 C42 C55 7(4) no . . .
C37 C39 C50 C37 0.0(11) no . . .
C37 C39 C50 C42 173(3) no . . .
C37 C39 C50 C48 -1(3) no . . .
C37 C39 C50 C49 -3.5(17) no . . .
C37 C39 C50 C54 171(2) no . . .
C37 C39 C50 C55 167(4) no . . .
C37 C39 C51 C37 0.0(10) no . . .
C37 C39 C51 C38 -162(8) no . . .
C37 C39 C51 C40 177.2(18) no . . .
C37 C39 C51 C52 -176.2(17) no . . .
C37 C39 C54 N6 -173(3) no . . .
C37 C39 C54 N8 179.8(16) no . . .
C37 C39 C54 C41 -179.6(16) no . . .
C37 C39 C54 C42 -11(3) no . . .
C37 C39 C54 C50 -7.6(12) no . . .
C37 C39 C54 C55 -3(3) no . . .
C38 C39 C40 C38 0.0(19) no . . .
C38 C39 C40 C41 -167(3) no . . .
C38 C39 C40 C51 8(3) no . . .
C38 C39 C40 C53 -165(3) no . . .
C38 C39 C42 N6 1(3) no . . .
C38 C39 C42 N8 -0(3) no . . .
C38 C39 C42 C43 -176(2) no . . .
C38 C39 C42 C47 -179(2) no . . .
C38 C39 C42 C54 -7(3) no . . .
C38 C39 C42 C55 -170(3) no . . .
C38 C39 C49 C36 -177(3) no . . .
C38 C39 C49 C37 14(4) no . . .
C38 C39 C49 C47 179(3) no . . .
C38 C39 C49 C48 179(4) no . . .
C38 C39 C54 N6 11(4) no . . .
C38 C39 C54 N8 5(3) no . . .
C38 C39 C54 C41 5(2) no . . .
C38 C39 C54 C42 174(3) no . . .
C38 C39 C54 C50 177(3) no . . .
C38 C39 C54 C55 -178.6(17) no . . .
C40 C39 C42 N6 -3.8(15) no . . .
C40 C39 C42 N8 -5.6(12) no . . .
C40 C39 C42 C43 178.4(19) no . . .
C40 C39 C42 C47 175.8(11) no . . .
C40 C39 C42 C54 -12.6(19) no . . .
C40 C39 C42 C55 -175(3) no . . .
C42 C39 C40 C38 172.6(17) no . . .
C42 C39 C40 C41 5.4(16) no . . .
C42 C39 C40 C51 -179(3) no . . .
C42 C39 C40 C53 7.4(19) no . . .
C40 C39 C50 C37 173(4) no . . .
C40 C39 C50 C42 -15(6) no . . .
C40 C39 C50 C48 171.3(18) no . . .
C40 C39 C50 C49 169(3) no . . .
C40 C39 C50 C54 -16(5) no . . .
C40 C39 C50 C55 -20(7) no . . .
C50 C39 C40 C38 -177(5) no . . .
C50 C39 C40 C41 16(5) no . . .
C50 C39 C40 C51 -169(6) no . . .
C50 C39 C40 C53 18(5) no . . .
C40 C39 C51 C37 -177.2(17) no . . .
C40 C39 C51 C38 21(7) no . . .
C40 C39 C51 C40 0.0(10) no . . .
C40 C39 C51 C52 6.5(11) no . . .
C51 C39 C40 C38 -8(3) no . . .
C51 C39 C40 C41 -175(4) no . . .
C51 C39 C40 C51 0(3) no . . .
C51 C39 C40 C53 -173(4) no . . .
C40 C39 C54 N6 5(3) no . . .
C40 C39 C54 N8 -1.9(18) no . . .
C40 C39 C54 C41 -1.3(11) no . . .
C40 C39 C54 C42 168(3) no . . .
C40 C39 C54 C50 171(3) no . . .
C40 C39 C54 C55 175.0(15) no . . .
C54 C39 C40 C38 168.9(18) no . . .
C54 C39 C40 C41 1.7(15) no . . .
C54 C39 C40 C51 177(3) no . . .
C54 C39 C40 C53 3.7(18) no . . .
C42 C39 C49 C36 1(2) no . . .
C42 C39 C49 C37 -168(2) no . . .
C42 C39 C49 C47 -2.1(10) no . . .
C42 C39 C49 C48 -3(4) no . . .
C49 C39 C42 N6 -177.5(11) no . . .
C49 C39 C42 N8 -179.2(10) no . . .
C49 C39 C42 C43 5(3) no . . .
C49 C39 C42 C47 2.1(10) no . . .
C49 C39 C42 C54 174(2) no . . .
C49 C39 C42 C55 11(3) no . . .
C42 C39 C50 C37 -173(3) no . . .
C42 C39 C50 C42 0.0(8) no . . .
C42 C39 C50 C48 -174(5) no . . .
C42 C39 C50 C49 -176(4) no . . .
C42 C39 C50 C54 -1.3(13) no . . .
C42 C39 C50 C55 -5.2(15) no . . .
C50 C39 C42 N6 -175(3) no . . .
C50 C39 C42 N8 -177(3) no . . .
C50 C39 C42 C43 7(4) no . . .
C50 C39 C42 C47 4(3) no . . .
C50 C39 C42 C54 176(4) no . . .
C50 C39 C42 C55 13(4) no . . .
C42 C39 C51 C37 -176(7) no . . .
C42 C39 C51 C38 22(13) no . . .
C42 C39 C51 C40 1(6) no . . .
C42 C39 C51 C52 8(7) no . . .
C51 C39 C42 N6 -5(5) no . . .
C51 C39 C42 N8 -7(5) no . . .
C51 C39 C42 C43 177(5) no . . .
C51 C39 C42 C47 175(5) no . . .
C51 C39 C42 C54 -14(5) no . . .
C51 C39 C42 C55 -176(5) no . . .
C49 C39 C50 C37 3.5(16) no . . .
C49 C39 C50 C42 176(4) no . . .
C49 C39 C50 C48 2.2(16) no . . .
C49 C39 C50 C49 0.0(9) no . . .
C49 C39 C50 C54 175(3) no . . .
C49 C39 C50 C55 171(5) no . . .
C50 C39 C49 C36 -1(4) no . . .
C50 C39 C49 C37 -170(4) no . . .
C50 C39 C49 C47 -5(3) no . . .
C50 C39 C49 C48 -6(5) no . . .
C49 C39 C51 C37 -6.1(14) no . . .
C49 C39 C51 C38 -168(7) no . . .
C49 C39 C51 C40 171(2) no . . .
C49 C39 C51 C52 177.7(16) no . . .
C51 C39 C49 C36 -173(4) no . . .
C51 C39 C49 C37 18(4) no . . .
C51 C39 C49 C47 -176(4) no . . .
C51 C39 C49 C48 -177(5) no . . .
C49 C39 C54 N6 -169(3) no . . .
C49 C39 C54 N8 -175.7(13) no . . .
C49 C39 C54 C41 -175.1(10) no . . .
C49 C39 C54 C42 -6(3) no . . .
C49 C39 C54 C50 -3.1(11) no . . .
C49 C39 C54 C55 1.2(18) no . . .
C54 C39 C49 C36 3(3) no . . .
C54 C39 C49 C37 -166(3) no . . .
C54 C39 C49 C47 -0.3(14) no . . .
C54 C39 C49 C48 -1(4) no . . .
C50 C39 C54 N6 -166(4) no . . .
C50 C39 C54 N8 -173(3) no . . .
C50 C39 C54 C41 -172(3) no . . .
C50 C39 C54 C42 -3(3) no . . .
C50 C39 C54 C50 0.0(16) no . . .
C50 C39 C54 C55 4(3) no . . .
C54 C39 C50 C37 -171.3(19) no . . .
C54 C39 C50 C42 1.3(13) no . . .
C54 C39 C50 C48 -173(5) no . . .
C54 C39 C50 C49 -175(3) no . . .
C54 C39 C50 C54 0.0(8) no . . .
C54 C39 C50 C55 -4(3) no . . .
C51 C39 C54 N6 7(6) no . . .
C51 C39 C54 N8 1(5) no . . .
C51 C39 C54 C41 1(4) no . . .
C51 C39 C54 C42 170(4) no . . .
C51 C39 C54 C50 173(5) no . . .
C51 C39 C54 C55 177(4) no . . .
C54 C39 C51 C37 179(5) no . . .
C54 C39 C51 C38 17(11) no . . .
C54 C39 C51 C40 -4(5) no . . .
C54 C39 C51 C52 3(5) no . . .
C38 C40 C41 N6 -25(6) no . . .
C38 C40 C41 N8 -21(7) no . . .
C38 C40 C41 C52 145(7) no . . .
C38 C40 C41 C53 155(5) no . . .
C38 C40 C41 C54 -20(6) no . . .
C38 C40 C51 C37 171(6) no . . .
C38 C40 C51 C38 0(3) no . . .
C38 C40 C51 C39 166(5) no . . .
C38 C40 C51 C50 170(5) no . . .
C38 C40 C52 C38 0.0(14) no . . .
C38 C40 C52 C41 -161(3) no . . .
C38 C40 C52 C51 -6(3) no . . .
C38 C40 C52 C53 -164(3) no . . .
C39 C40 C41 N6 -6(2) no . . .
C39 C40 C41 N8 -2(3) no . . .
C39 C40 C41 C52 164(3) no . . .
C39 C40 C41 C53 174(3) no . . .
C39 C40 C41 C54 -1.4(12) no . . .
C39 C40 C51 C37 4(3) no . . .
C39 C40 C51 C38 -166(5) no . . .
C39 C40 C51 C39 0.0(18) no . . .
C39 C40 C51 C50 4(2) no . . .
C39 C40 C53 N6 -6(2) no . . .
C39 C40 C53 N8 -4(3) no . . .
C39 C40 C53 C41 -6(4) no . . .
C39 C40 C53 C52 163(3) no . . .
C41 C40 C51 C37 10(6) no . . .
C41 C40 C51 C38 -161(3) no . . .
C41 C40 C51 C39 5(4) no . . .
C41 C40 C51 C50 9(4) no . . .
C51 C40 C41 N6 -8(3) no . . .
C51 C40 C41 N8 -4(4) no . . .
C51 C40 C41 C52 162(4) no . . .
C51 C40 C41 C53 172(3) no . . .
C51 C40 C41 C54 -4(3) no . . .
C41 C40 C52 C38 161(3) no . . .
C41 C40 C52 C41 0.0(8) no . . .
C41 C40 C52 C51 155(5) no . . .
C41 C40 C52 C53 -3.4(11) no . . .
C52 C40 C41 N6 -170(3) no . . .
C52 C40 C41 N8 -166(3) no . . .
C52 C40 C41 C52 0.0(19) no . . .
C52 C40 C41 C53 10(4) no . . .
C52 C40 C41 C54 -165(3) no . . .
C51 C40 C52 C38 6(3) no . . .
C51 C40 C52 C41 -155(5) no . . .
C51 C40 C52 C51 0.0(13) no . . .
C51 C40 C52 C53 -158(4) no . . .
C52 C40 C51 C37 159(5) no . . .
C52 C40 C51 C38 -11(5) no . . .
C52 C40 C51 C39 155(5) no . . .
C52 C40 C51 C50 158(4) no . . .
C51 C40 C53 N6 -10(4) no . . .
C51 C40 C53 N8 -8(4) no . . .
C51 C40 C53 C41 -10(5) no . . .
C51 C40 C53 C52 159(5) no . . .
C53 C40 C51 C37 14(7) no . . .
C53 C40 C51 C38 -157(4) no . . .
C53 C40 C51 C39 9(5) no . . .
C53 C40 C51 C50 13(5) no . . .
C52 C40 C53 N6 -169(3) no . . .
C52 C40 C53 N8 -167(3) no . . .
C52 C40 C53 C41 -169(5) no . . .
C52 C40 C53 C52 -0.0(19) no . . .
C53 C40 C52 C38 164(3) no . . .
C53 C40 C52 C41 3.4(13) no . . .
C53 C40 C52 C51 158(4) no . . .
C53 C40 C52 C53 0.0(10) no . . .
N6 C41 C52 C38 3(4) no . . .
N6 C41 C52 C40 15(4) no . . .
N6 C41 C52 C51 5(3) no . . .
N6 C41 C53 N6 0.0(9) no . . .
N6 C41 C53 N8 3.9(12) no . . .
N6 C41 C53 C40 -180(6) no . . .
N6 C41 C53 C52 176(5) no . . .
N6 C41 C54 N6 0.0(10) no . . .
N6 C41 C54 N8 -6.1(12) no . . .
N6 C41 C54 C39 175.0(18) no . . .
N6 C41 C54 C42 16(4) no . . .
N6 C41 C54 C50 171(3) no . . .
N6 C41 C54 C55 1(3) no . . .
N8 C41 C52 C38 12(5) no . . .
N8 C41 C52 C40 24(5) no . . .
N8 C41 C52 C51 14(5) no . . .
N8 C41 C53 N6 -3.9(14) no . . .
N8 C41 C53 N8 0.0(11) no . . .
N8 C41 C53 C40 176(6) no . . .
N8 C41 C53 C52 172(4) no . . .
N8 C41 C54 N6 6.1(14) no . . .
N8 C41 C54 N8 0.0(13) no . . .
N8 C41 C54 C39 -179(2) no . . .
N8 C41 C54 C42 22(4) no . . .
N8 C41 C54 C50 177(3) no . . .
N8 C41 C54 C55 7(3) no . . .
C40 C41 C52 C38 -12(2) no . . .
C40 C41 C52 C40 0.0(18) no . . .
C40 C41 C52 C51 -10(2) no . . .
C40 C41 C53 N6 180(6) no . . .
C40 C41 C53 N8 -176(6) no . . .
C40 C41 C53 C40 0.0(9) no . . .
C40 C41 C53 C52 -4.5(19) no . . .
C40 C41 C54 N6 -173.4(17) no . . .
C40 C41 C54 N8 -180(2) no . . .
C40 C41 C54 C39 1.6(13) no . . .
C40 C41 C54 C42 -158(4) no . . .
C40 C41 C54 C50 -2.7(18) no . . .
C40 C41 C54 C55 -172(3) no . . .
C52 C41 C53 N6 -176(5) no . . .
C52 C41 C53 N8 -172(4) no . . .
C52 C41 C53 C40 4.5(19) no . . .
C52 C41 C53 C52 -0.0(9) no . . .
C53 C41 C52 C38 178(4) no . . .
C53 C41 C52 C40 -170(4) no . . .
C53 C41 C52 C51 180(4) no . . .
C52 C41 C54 N6 -180.0(17) no . . .
C52 C41 C54 N8 174(3) no . . .
C52 C41 C54 C39 -4.9(16) no . . .
C52 C41 C54 C42 -164(4) no . . .
C52 C41 C54 C50 -9(2) no . . .
C52 C41 C54 C55 -179(3) no . . .
C54 C41 C52 C38 3.2(18) no . . .
C54 C41 C52 C40 15(2) no . . .
C54 C41 C52 C51 4.8(13) no . . .
N6 C42 C43 N5 -4(3) no . . .
N6 C42 C43 N7 -6(2) no . . .
N6 C42 C43 C32 -4(4) no . . .
N6 C42 C43 C35 176.0(14) no . . .
N6 C42 C43 C47 178.6(14) no . . .
N6 C42 C47 C35 3(6) no . . .
N6 C42 C47 C36 171(4) no . . .
N6 C42 C47 C43 -3(4) no . . .
N6 C42 C47 C46 -1(6) no . . .
N6 C42 C47 C48 176(4) no . . .
N6 C42 C47 C49 177(4) no . . .
N6 C42 C47 C55 -10(4) no . . .
N6 C42 C50 C37 173(3) no . . .
N6 C42 C50 C39 5(3) no . . .
N6 C42 C50 C48 -178.2(14) no . . .
N6 C42 C50 C49 -178.0(14) no . . .
N6 C42 C50 C51 2(3) no . . .
N6 C42 C50 C54 8.5(10) no . . .
N6 C42 C50 C55 176(4) no . . .
N6 C42 C54 N6 0.0(8) no . . .
N6 C42 C54 N8 -0.0(12) no . . .
N6 C42 C54 C39 -169(3) no . . .
N6 C42 C54 C41 -12(4) no . . .
N6 C42 C54 C50 -171(2) no . . .
N6 C42 C55 N5 5(4) no . . .
N6 C42 C55 N6 0.0(8) no . . .
N6 C42 C55 N7 2(4) no . . .
N6 C42 C55 C35 170.2(18) no . . .
N6 C42 C55 C47 175.7(14) no . . .
N6 C42 C55 C50 -175(4) no . . .
N7 C42 C43 N5 2.5(9) no . . .
N7 C42 C43 N7 0.0(8) no . . .
N7 C42 C43 C32 2.6(15) no . . .
N7 C42 C43 C35 -178(3) no . . .
N7 C42 C43 C47 -175.0(19) no . . .
N7 C42 C47 C35 10(3) no . . .
N7 C42 C47 C36 177.7(17) no . . .
N7 C42 C47 C43 3.0(7) no . . .
N7 C42 C47 C46 5(2) no . . .
N7 C42 C47 C48 -177.2(11) no . . .
N7 C42 C47 C49 -176.8(9) no . . .
N7 C42 C47 C55 -3.8(12) no . . .
N7 C42 C50 C37 2(7) no . . .
N7 C42 C50 C39 -166(4) no . . .
N7 C42 C50 C48 11(5) no . . .
N7 C42 C50 C49 11(5) no . . .
N7 C42 C50 C51 -169(4) no . . .
N7 C42 C50 C54 -163(5) no . . .
N7 C42 C50 C55 4(3) no . . .
N7 C42 C54 N6 -18(4) no . . .
N7 C42 C54 N8 -18(5) no . . .
N7 C42 C54 C39 172.5(16) no . . .
N7 C42 C54 C41 -31(7) no . . .
N7 C42 C54 C50 171(3) no . . .
N7 C42 C55 N5 3.5(9) no . . .
N7 C42 C55 N6 -2(4) no . . .
N7 C42 C55 N7 0.0(8) no . . .
N7 C42 C55 C35 168(5) no . . .
N7 C42 C55 C47 174(4) no . . .
N7 C42 C55 C50 -177.3(14) no . . .
N8 C42 C43 N5 -1(3) no . . .
N8 C42 C43 N7 -4(3) no . . .
N8 C42 C43 C32 -1(4) no . . .
N8 C42 C43 C35 178.7(13) no . . .
N8 C42 C43 C47 -178.7(14) no . . .
N8 C42 C50 C37 170(3) no . . .
N8 C42 C50 C39 3(3) no . . .
N8 C42 C50 C48 179.6(9) no . . .
N8 C42 C50 C49 179.8(11) no . . .
N8 C42 C50 C51 -0.2(19) no . . .
N8 C42 C50 C54 6.3(9) no . . .
N8 C42 C50 C55 173(3) no . . .
N8 C42 C54 N6 0.0(11) no . . .
N8 C42 C54 N8 -0.0(7) no . . .
N8 C42 C54 C39 -169(4) no . . .
N8 C42 C54 C41 -12(3) no . . .
N8 C42 C54 C50 -171(3) no . . .
N8 C42 C55 N5 10(5) no . . .
N8 C42 C55 N6 4.2(9) no . . .
N8 C42 C55 N7 6(4) no . . .
N8 C42 C55 C35 174.4(15) no . . .
N8 C42 C55 C47 179.9(14) no . . .
N8 C42 C55 C50 -171(4) no . . .
C39 C42 C43 N5 173.6(18) no . . .
C39 C42 C43 N7 171(2) no . . .
C39 C42 C43 C32 173.8(17) no . . .
C39 C42 C43 C35 -6(4) no . . .
C39 C42 C43 C47 -4(3) no . . .
C39 C42 C47 C35 -176(3) no . . .
C39 C42 C47 C36 -8(2) no . . .
C39 C42 C47 C43 177.6(14) no . . .
C39 C42 C47 C46 179.8(18) no . . .
C39 C42 C47 C48 -2.5(13) no . . .
C39 C42 C47 C49 -2.2(10) no . . .
C39 C42 C47 C55 171(3) no . . .
C39 C42 C54 N6 169(3) no . . .
C39 C42 C54 N8 169(4) no . . .
C39 C42 C54 C39 0.0(9) no . . .
C39 C42 C54 C41 157(6) no . . .
C39 C42 C54 C50 -1.5(14) no . . .
C39 C42 C55 N5 175.6(16) no . . .
C39 C42 C55 N6 170(5) no . . .
C39 C42 C55 N7 172.0(19) no . . .
C39 C42 C55 C35 -20(6) no . . .
C39 C42 C55 C47 -14(5) no . . .
C39 C42 C55 C50 -5.3(15) no . . .
C43 C42 C47 C35 7(3) no . . .
C43 C42 C47 C36 175(3) no . . .
C43 C42 C47 C43 0.0(10) no . . .
C43 C42 C47 C46 2.2(19) no . . .
C43 C42 C47 C48 179.8(18) no . . .
C43 C42 C47 C49 -179.8(16) no . . .
C43 C42 C47 C55 -6.8(14) no . . .
C47 C42 C43 N5 178(2) no . . .
C47 C42 C43 N7 175.0(19) no . . .
C47 C42 C43 C32 178(3) no . . .
C47 C42 C43 C35 -2.6(10) no . . .
C47 C42 C43 C47 0.0(8) no . . .
C43 C42 C50 C37 -8(4) no . . .
C43 C42 C50 C39 -175.0(19) no . . .
C43 C42 C50 C48 1.5(19) no . . .
C43 C42 C50 C49 2(3) no . . .
C43 C42 C50 C51 -178.3(14) no . . .
C43 C42 C50 C54 -172(3) no . . .
C43 C42 C50 C55 -4.9(10) no . . .
C50 C42 C43 N5 176.5(14) no . . .
C50 C42 C43 N7 174.0(15) no . . .
C50 C42 C43 C32 176.6(17) no . . .
C50 C42 C43 C35 -4(3) no . . .
C50 C42 C43 C47 -1(2) no . . .
C47 C42 C50 C37 -8(3) no . . .
C47 C42 C50 C39 -176(2) no . . .
C47 C42 C50 C48 0.8(9) no . . .
C47 C42 C50 C49 0.9(14) no . . .
C47 C42 C50 C51 -179.0(14) no . . .
C47 C42 C50 C54 -172.5(19) no . . .
C47 C42 C50 C55 -5.5(16) no . . .
C50 C42 C47 C35 -174(3) no . . .
C50 C42 C47 C36 -6.1(19) no . . .
C50 C42 C47 C43 179.1(15) no . . .
C50 C42 C47 C46 -179(2) no . . .
C50 C42 C47 C48 -1.0(12) no . . .
C50 C42 C47 C49 -0.7(10) no . . .
C50 C42 C47 C55 172(3) no . . .
C47 C42 C54 N6 -175(4) no . . .
C47 C42 C54 N8 -175(3) no . . .
C47 C42 C54 C39 16(6) no . . .
C47 C42 C54 C41 172.4(17) no . . .
C47 C42 C54 C50 14(5) no . . .
C54 C42 C47 C35 172(5) no . . .
C54 C42 C47 C36 -19(6) no . . .
C54 C42 C47 C43 166(5) no . . .
C54 C42 C47 C46 168(4) no . . .
C54 C42 C47 C48 -14(5) no . . .
C54 C42 C47 C49 -14(5) no . . .
C54 C42 C47 C55 159(6) no . . .
C47 C42 C55 N5 -170(4) no . . .
C47 C42 C55 N6 -175.7(15) no . . .
C47 C42 C55 N7 -174(4) no . . .
C47 C42 C55 C35 -5.5(14) no . . .
C47 C42 C55 C47 -0.0(9) no . . .
C47 C42 C55 C50 9(4) no . . .
C55 C42 C47 C35 13(4) no . . .
C55 C42 C47 C36 -178(3) no . . .
C55 C42 C47 C43 7(2) no . . .
C55 C42 C47 C46 9(3) no . . .
C55 C42 C47 C48 -173(3) no . . .
C55 C42 C47 C49 -173(3) no . . .
C55 C42 C47 C55 0.0(19) no . . .
C50 C42 C54 N6 171(2) no . . .
C50 C42 C54 N8 171(3) no . . .
C50 C42 C54 C39 1.5(14) no . . .
C50 C42 C54 C41 158(5) no . . .
C50 C42 C54 C50 0.0(7) no . . .
C54 C42 C50 C37 164(4) no . . .
C54 C42 C50 C39 -3(3) no . . .
C54 C42 C50 C48 173(3) no . . .
C54 C42 C50 C49 173(3) no . . .
C54 C42 C50 C51 -6(3) no . . .
C54 C42 C50 C54 0.0(17) no . . .
C54 C42 C50 C55 167(4) no . . .
C50 C42 C55 N5 -179.2(15) no . . .
C50 C42 C55 N6 175(4) no . . .
C50 C42 C55 N7 177.3(15) no . . .
C50 C42 C55 C35 -14(5) no . . .
C50 C42 C55 C47 -9(4) no . . .
C50 C42 C55 C50 0.0(9) no . . .
C55 C42 C50 C37 -3(5) no . . .
C55 C42 C50 C39 -170(3) no . . .
C55 C42 C50 C48 6(3) no . . .
C55 C42 C50 C49 6(3) no . . .
C55 C42 C50 C51 -173(3) no . . .
C55 C42 C50 C54 -167(4) no . . .
C55 C42 C50 C55 -0.0(14) no . . .
N5 C43 C47 C35 9(4) no . . .
N5 C43 C47 C42 -176(4) no . . .
N5 C43 C47 C46 6(4) no . . .
N5 C43 C47 C48 -176(3) no . . .
N5 C43 C47 C49 -176(3) no . . .
N5 C43 C47 C55 -170(5) no . . .
N5 C43 C55 N5 0.0(7) no . . .
N5 C43 C55 N6 -16(5) no . . .
N5 C43 C55 N7 0.1(11) no . . .
N5 C43 C55 C35 174(4) no . . .
N5 C43 C55 C47 174(3) no . . .
N5 C43 C55 C50 -175(3) no . . .
N7 C43 C55 N5 -0.1(11) no . . .
N7 C43 C55 N6 -16(4) no . . .
N7 C43 C55 N7 0.0(8) no . . .
N7 C43 C55 C35 173(3) no . . .
N7 C43 C55 C47 174.0(19) no . . .
N7 C43 C55 C50 -175(3) no . . .
C32 C43 C47 C35 6(3) no . . .
C32 C43 C47 C42 -178(2) no . . .
C32 C43 C47 C46 2.9(19) no . . .
C32 C43 C47 C48 -178.7(18) no . . .
C32 C43 C47 C49 -178.2(11) no . . .
C32 C43 C47 C55 -173(3) no . . .
C32 C43 C55 N5 -6(3) no . . .
C32 C43 C55 N6 -22(7) no . . .
C32 C43 C55 N7 -6(4) no . . .
C32 C43 C55 C35 168(6) no . . .
C32 C43 C55 C47 168(5) no . . .
C32 C43 C55 C50 179.1(16) no . . .
C35 C43 C47 C35 0.0(15) no . . .
C35 C43 C47 C42 175(3) no . . .
C35 C43 C47 C46 -3.4(16) no . . .
C35 C43 C47 C48 175(4) no . . .
C35 C43 C47 C49 176(3) no . . .
C35 C43 C47 C55 -179(3) no . . .
C35 C43 C55 N5 -174(4) no . . .
C35 C43 C55 N6 170.7(16) no . . .
C35 C43 C55 N7 -173(3) no . . .
C35 C43 C55 C35 0.0(8) no . . .
C35 C43 C55 C47 0.5(14) no . . .
C35 C43 C55 C50 11(6) no . . .
C42 C43 C47 C35 -175.3(17) no . . .
C42 C43 C47 C42 0.0(7) no . . .
C42 C43 C47 C46 -178.7(12) no . . .
C42 C43 C47 C48 -0(3) no . . .
C42 C43 C47 C49 0.2(19) no . . .
C42 C43 C47 C55 5.7(11) no . . .
C47 C43 C55 N5 -174(3) no . . .
C47 C43 C55 N6 170(3) no . . .
C47 C43 C55 N7 -174(2) no . . .
C47 C43 C55 C35 -0.5(14) no . . .
C47 C43 C55 C47 0.0(8) no . . .
C47 C43 C55 C50 11(5) no . . .
C55 C43 C47 C35 179(3) no . . .
C55 C43 C47 C42 -5.7(16) no . . .
C55 C43 C47 C46 176(3) no . . .
C55 C43 C47 C48 -6(4) no . . .
C55 C43 C47 C49 -5(3) no . . .
C55 C43 C47 C55 0.0(14) no . . .
N5 C44 C45 C32 2.5(12) no . . .
N5 C44 C45 C33 -178(2) no . . .
N5 C44 C45 C35 -1.7(19) no . . .
N5 C44 C45 C46 0(4) no . . .
N7 C44 C45 C32 1.6(14) no . . .
N7 C44 C45 C33 -178.7(19) no . . .
N7 C44 C45 C35 -2.6(17) no . . .
N7 C44 C45 C46 -1(3) no . . .
C32 C44 C45 C32 0.0(18) no . . .
C32 C44 C45 C33 180(4) no . . .
C32 C44 C45 C35 -4(3) no . . .
C32 C44 C45 C46 -2(4) no . . .
C33 C44 C45 C32 -180(4) no . . .
C33 C44 C45 C33 0(3) no . . .
C33 C44 C45 C35 176(4) no . . .
C33 C44 C45 C46 178(5) no . . .
C32 C45 C46 C34 -174(3) no . . .
C32 C45 C46 C35 -5(3) no . . .
C32 C45 C46 C36 -7(5) no . . .
C32 C45 C46 C47 -2(3) no . . .
C33 C45 C46 C34 4(6) no . . .
C33 C45 C46 C35 173(6) no . . .
C33 C45 C46 C36 171(5) no . . .
C33 C45 C46 C47 176(6) no . . .
C34 C45 C46 C34 0(4) no . . .
C34 C45 C46 C35 168(5) no . . .
C34 C45 C46 C36 167(6) no . . .
C34 C45 C46 C47 172(5) no . . .
C35 C45 C46 C34 -168(4) no . . .
C35 C45 C46 C35 0.0(14) no . . .
C35 C45 C46 C36 -2(3) no . . .
C35 C45 C46 C47 3.1(15) no . . .
C44 C45 C46 C34 -173(4) no . . .
C44 C45 C46 C35 -4(4) no . . .
C44 C45 C46 C36 -6(6) no . . .
C44 C45 C46 C47 -1(4) no . . .
C33 C46 C47 C36 -175.4(15) no . . .
C33 C46 C47 C42 -1(4) no . . .
C33 C46 C47 C43 0(2) no . . .
C33 C46 C47 C48 -178.7(14) no . . .
C33 C46 C47 C49 -178.5(15) no . . .
C33 C46 C47 C55 2(3) no . . .
C34 C46 C47 C36 -167(6) no . . .
C34 C46 C47 C42 7(7) no . . .
C34 C46 C47 C43 8(6) no . . .
C34 C46 C47 C48 -171(6) no . . .
C34 C46 C47 C49 -170(5) no . . .
C34 C46 C47 C55 11(7) no . . .
C36 C46 C47 C36 -0.0(11) no . . .
C36 C46 C47 C42 174(3) no . . .
C36 C46 C47 C43 176(2) no . . .
C36 C46 C47 C48 -3.3(12) no . . .
C36 C46 C47 C49 -3.1(15) no . . .
C36 C46 C47 C55 178(3) no . . .
C45 C46 C47 C36 -176.4(17) no . . .
C45 C46 C47 C42 -2(4) no . . .
C45 C46 C47 C43 -1(2) no . . .
C45 C46 C47 C48 -179.7(16) no . . .
C45 C46 C47 C49 -179.5(17) no . . .
C45 C46 C47 C55 1(3) no . . .
C35 C47 C48 C36 2(4) no . . .
C35 C47 C48 C37 -180(3) no . . .
C35 C47 C48 C49 175(4) no . . .
C35 C47 C48 C50 175(4) no . . .
C35 C47 C49 C36 -2(4) no . . .
C35 C47 C49 C37 -175(5) no . . .
C35 C47 C49 C39 174(5) no . . .
C35 C47 C49 C48 -7(5) no . . .
C35 C47 C49 C50 172(5) no . . .
C35 C47 C55 N5 3(3) no . . .
C35 C47 C55 N6 -163(4) no . . .
C35 C47 C55 N7 4(3) no . . .
C35 C47 C55 C35 0.0(16) no . . .
C35 C47 C55 C42 -170(3) no . . .
C35 C47 C55 C43 -1(3) no . . .
C35 C47 C55 C50 -175(3) no . . .
C35 C47 C55 C54 -175(3) no . . .
C36 C47 C48 C36 0(2) no . . .
C36 C47 C48 C37 178(4) no . . .
C36 C47 C48 C49 173(4) no . . .
C36 C47 C48 C50 172(3) no . . .
C36 C47 C49 C36 0.0(14) no . . .
C36 C47 C49 C37 -172(4) no . . .
C36 C47 C49 C39 176.0(19) no . . .
C36 C47 C49 C48 -4.8(19) no . . .
C36 C47 C49 C50 175(2) no . . .
C36 C47 C55 N5 175(4) no . . .
C36 C47 C55 N6 9(7) no . . .
C36 C47 C55 N7 176(3) no . . .
C36 C47 C55 C35 172(6) no . . .
C36 C47 C55 C42 2(5) no . . .
C36 C47 C55 C43 171(4) no . . .
C36 C47 C55 C50 -3(4) no . . .
C36 C47 C55 C54 -3(5) no . . .
C42 C47 C48 C36 -171.7(17) no . . .
C42 C47 C48 C37 6.5(18) no . . .
C42 C47 C48 C49 1(3) no . . .
C42 C47 C48 C50 0.7(9) no . . .
C42 C47 C49 C36 -174.0(14) no . . .
C42 C47 C49 C37 14(3) no . . .
C42 C47 C49 C39 2.0(9) no . . .
C42 C47 C49 C48 -179(3) no . . .
C42 C47 C49 C50 0.6(9) no . . .
C42 C47 C55 N5 173(3) no . . .
C42 C47 C55 N6 7(3) no . . .
C42 C47 C55 N7 174(4) no . . .
C42 C47 C55 C35 170(3) no . . .
C42 C47 C55 C42 0.0(15) no . . .
C42 C47 C55 C43 169(4) no . . .
C42 C47 C55 C50 -5(2) no . . .
C42 C47 C55 C54 -5.5(16) no . . .
C43 C47 C48 C36 -171(3) no . . .
C43 C47 C48 C37 7(4) no . . .
C43 C47 C48 C49 1(5) no . . .
C43 C47 C48 C50 1(3) no . . .
C43 C47 C49 C36 -174(3) no . . .
C43 C47 C49 C37 13(4) no . . .
C43 C47 C49 C39 2(2) no . . .
C43 C47 C49 C48 -179(3) no . . .
C43 C47 C49 C50 0.5(19) no . . .
C43 C47 C55 N5 4.1(18) no . . .
C43 C47 C55 N6 -162(5) no . . .
C43 C47 C55 N7 5.5(18) no . . .
C43 C47 C55 C35 1(3) no . . .
C43 C47 C55 C42 -169(4) no . . .
C43 C47 C55 C43 0.0(16) no . . .
C43 C47 C55 C50 -174(3) no . . .
C43 C47 C55 C54 -174(3) no . . .
C46 C47 C48 C36 7(2) no . . .
C46 C47 C48 C37 -175.2(15) no . . .
C46 C47 C48 C49 180(3) no . . .
C46 C47 C48 C50 179.1(16) no . . .
C46 C47 C49 C36 4.2(19) no . . .
C46 C47 C49 C37 -168(3) no . . .
C46 C47 C49 C39 -180(2) no . . .
C46 C47 C49 C48 -1(3) no . . .
C46 C47 C49 C50 179(2) no . . .
C46 C47 C55 N5 -1(2) no . . .
C46 C47 C55 N6 -167(3) no . . .
C46 C47 C55 N7 0(3) no . . .
C46 C47 C55 C35 -4.0(11) no . . .
C46 C47 C55 C42 -173.6(19) no . . .
C46 C47 C55 C43 -5(2) no . . .
C46 C47 C55 C50 -179.1(16) no . . .
C46 C47 C55 C54 -179.1(14) no . . .
C48 C47 C55 N5 -179.9(13) no . . .
C48 C47 C55 N6 14(5) no . . .
C48 C47 C55 N7 -178.5(14) no . . .
C48 C47 C55 C35 177(4) no . . .
C48 C47 C55 C42 7(3) no . . .
C48 C47 C55 C43 176(2) no . . .
C48 C47 C55 C50 1.9(15) no . . .
C48 C47 C55 C54 2(3) no . . .
C55 C47 C48 C36 -174(2) no . . .
C55 C47 C48 C37 4(3) no . . .
C55 C47 C48 C49 -2(4) no . . .
C55 C47 C48 C50 -1.9(16) no . . .
C49 C47 C55 N5 179.6(10) no . . .
C49 C47 C55 N6 14(5) no . . .
C49 C47 C55 N7 -179.0(12) no . . .
C49 C47 C55 C35 177(3) no . . .
C49 C47 C55 C42 7(3) no . . .
C49 C47 C55 C43 175.5(17) no . . .
C49 C47 C55 C50 1.4(10) no . . .
C49 C47 C55 C54 1.4(19) no . . .
C55 C47 C49 C36 -176.5(17) no . . .
C55 C47 C49 C37 11(3) no . . .
C55 C47 C49 C39 -0.5(14) no . . .
C55 C47 C49 C48 179(3) no . . .
C55 C47 C49 C50 -1.9(13) no . . .
C35 C48 C49 C39 3(7) no . . .
C35 C48 C49 C47 2.0(13) no . . .
C35 C48 C49 C50 1(6) no . . .
C35 C48 C50 C37 173.1(14) no . . .
C35 C48 C50 C39 175(3) no . . .
C35 C48 C50 C42 0.4(13) no . . .
C35 C48 C50 C51 -179.9(17) no . . .
C35 C48 C50 C54 3.9(18) no . . .
C35 C48 C50 C55 2.7(9) no . . .
C36 C48 C50 C37 180(4) no . . .
C36 C48 C50 C39 -178(4) no . . .
C36 C48 C50 C42 7(4) no . . .
C36 C48 C50 C51 -173(3) no . . .
C36 C48 C50 C54 11(4) no . . .
C36 C48 C50 C55 10(4) no . . .
C37 C48 C50 C37 0.0(14) no . . .
C37 C48 C50 C39 2(3) no . . .
C37 C48 C50 C42 -173(2) no . . .
C37 C48 C50 C51 7(2) no . . .
C37 C48 C50 C54 -169(3) no . . .
C37 C48 C50 C55 -170.4(19) no . . .
C47 C48 C49 C39 1(6) no . . .
C47 C48 C49 C47 0.0(9) no . . .
C47 C48 C49 C50 -1(5) no . . .
C47 C48 C50 C37 171.7(16) no . . .
C47 C48 C50 C39 173(3) no . . .
C47 C48 C50 C42 -1.0(13) no . . .
C47 C48 C50 C51 178.7(19) no . . .
C47 C48 C50 C54 2.4(18) no . . .
C47 C48 C50 C55 1.3(10) no . . .
C49 C48 C50 C37 -8(3) no . . .
C49 C48 C50 C39 -6(5) no . . .
C49 C48 C50 C42 180(4) no . . .
C49 C48 C50 C51 -1(4) no . . .
C49 C48 C50 C54 -177(4) no . . .
C49 C48 C50 C55 -178(4) no . . .
C50 C48 C49 C39 1.9(14) no . . .
C50 C48 C49 C47 1(5) no . . .
C50 C48 C49 C50 0.0(8) no . . .
C36 C49 C50 C37 172(3) no . . .
C36 C49 C50 C39 179(3) no . . .
C36 C49 C50 C42 3(3) no . . .
C36 C49 C50 C51 -177.3(15) no . . .
C36 C49 C50 C54 7(4) no . . .
C36 C49 C50 C55 5.1(19) no . . .
C37 C49 C50 C37 0(2) no . . .
C37 C49 C50 C39 7(3) no . . .
C37 C49 C50 C42 -169(3) no . . .
C37 C49 C50 C51 11(3) no . . .
C37 C49 C50 C54 -165(4) no . . .
C37 C49 C50 C55 -167(3) no . . .
C47 C49 C50 C37 168.1(18) no . . .
C47 C49 C50 C39 175(3) no . . .
C47 C49 C50 C42 -1.0(14) no . . .
C47 C49 C50 C51 179.0(15) no . . .
C47 C49 C50 C54 3(3) no . . .
C47 C49 C50 C55 1.4(9) no . . .
C48 C49 C50 C37 169(4) no . . .
C48 C49 C50 C39 176(4) no . . .
C48 C49 C50 C42 -1(4) no . . .
C48 C49 C50 C51 179(3) no . . .
C48 C49 C50 C54 4(5) no . . .
C48 C49 C50 C55 2(4) no . . .
C37 C50 C51 C37 0.0(11) no . . .
C37 C50 C51 C38 -162(8) no . . .
C37 C50 C51 C40 179.4(19) no . . .
C37 C50 C51 C52 -174.6(19) no . . .
C37 C50 C55 N6 175(2) no . . .
C37 C50 C55 N7 171(4) no . . .
C37 C50 C55 C35 -11(3) no . . .
C37 C50 C55 C42 178(3) no . . .
C37 C50 C55 C43 -20(5) no . . .
C37 C50 C55 C47 -10(2) no . . .
C37 C50 C55 C54 170(3) no . . .
C39 C50 C54 N8 12(4) no . . .
C39 C50 C54 C39 0.0(17) no . . .
C39 C50 C54 C41 9(3) no . . .
C39 C50 C54 C42 177(3) no . . .
C39 C50 C54 C55 -176(3) no . . .
C39 C50 C55 N6 10(4) no . . .
C39 C50 C55 N7 6(6) no . . .
C39 C50 C55 C35 -176(4) no . . .
C39 C50 C55 C42 13(4) no . . .
C39 C50 C55 C43 175(4) no . . .
C39 C50 C55 C47 -175(4) no . . .
C39 C50 C55 C54 5(4) no . . .
C42 C50 C51 C37 175(3) no . . .
C42 C50 C51 C38 12(9) no . . .
C42 C50 C51 C40 -6(3) no . . .
C42 C50 C51 C52 -0(3) no . . .
C42 C50 C54 N8 -165(5) no . . .
C42 C50 C54 C39 -177(3) no . . .
C42 C50 C54 C41 -168(3) no . . .
C42 C50 C54 C42 0.0(15) no . . .
C42 C50 C54 C55 6.5(17) no . . .
C42 C50 C55 N6 -3(3) no . . .
C42 C50 C55 N7 -7(4) no . . .
C42 C50 C55 C35 171(3) no . . .
C42 C50 C55 C42 -0(2) no . . .
C42 C50 C55 C43 162(5) no . . .
C42 C50 C55 C47 172(3) no . . .
C42 C50 C55 C54 -8(3) no . . .
C48 C50 C51 C37 -5.1(16) no . . .
C48 C50 C51 C38 -167(7) no . . .
C48 C50 C51 C40 174.3(16) no . . .
C48 C50 C51 C52 -179.7(15) no . . .
C48 C50 C54 N8 -173(3) no . . .
C48 C50 C54 C39 175(3) no . . .
C48 C50 C54 C41 -176.1(12) no . . .
C48 C50 C54 C42 -8(3) no . . .
C48 C50 C54 C55 -1.5(19) no . . .
C48 C50 C55 N6 -176.5(10) no . . .
C48 C50 C55 N7 180(4) no . . .
C48 C50 C55 C35 -3.0(10) no . . .
C48 C50 C55 C42 -173.6(19) no . . .
C48 C50 C55 C43 -11(4) no . . .
C48 C50 C55 C47 -1.3(9) no . . .
C48 C50 C55 C54 178.7(13) no . . .
C49 C50 C51 C37 -5.3(11) no . . .
C49 C50 C51 C38 -168(8) no . . .
C49 C50 C51 C40 174.1(16) no . . .
C49 C50 C51 C52 -180.0(15) no . . .
C49 C50 C54 N8 -175(3) no . . .
C49 C50 C54 C39 173(4) no . . .
C49 C50 C54 C41 -177(2) no . . .
C49 C50 C54 C42 -9(4) no . . .
C49 C50 C54 C55 -3(3) no . . .
C49 C50 C55 N6 -177.0(12) no . . .
C49 C50 C55 N7 179(4) no . . .
C49 C50 C55 C35 -3.6(13) no . . .
C49 C50 C55 C42 -174(2) no . . .
C49 C50 C55 C43 -12(4) no . . .
C49 C50 C55 C47 -1.8(12) no . . .
C49 C50 C55 C54 178.2(16) no . . .
C51 C50 C54 N8 9(4) no . . .
C51 C50 C54 C39 -2.8(11) no . . .
C51 C50 C54 C41 6.3(19) no . . .
C51 C50 C54 C42 174.4(19) no . . .
C51 C50 C54 C55 -179.1(14) no . . .
C54 C50 C51 C37 171.8(19) no . . .
C54 C50 C51 C38 10(9) no . . .
C54 C50 C51 C40 -9(3) no . . .
C54 C50 C51 C52 -3(3) no . . .
C51 C50 C55 N6 6(3) no . . .
C51 C50 C55 N7 2(5) no . . .
C51 C50 C55 C35 180(3) no . . .
C51 C50 C55 C42 9(3) no . . .
C51 C50 C55 C43 171(4) no . . .
C51 C50 C55 C47 -179(3) no . . .
C51 C50 C55 C54 1(2) no . . .
C55 C50 C51 C37 171(3) no . . .
C55 C50 C51 C38 9(10) no . . .
C55 C50 C51 C40 -10(4) no . . .
C55 C50 C51 C52 -4(4) no . . .
C54 C50 C55 N6 4.8(12) no . . .
C54 C50 C55 N7 1(4) no . . .
C54 C50 C55 C35 178.3(16) no . . .
C54 C50 C55 C42 7.7(14) no . . .
C54 C50 C55 C43 170(4) no . . .
C54 C50 C55 C47 180.0(17) no . . .
C54 C50 C55 C54 0.0(11) no . . .
C55 C50 C54 N8 -172(4) no . . .
C55 C50 C54 C39 176.3(17) no . . .
C55 C50 C54 C41 -175(2) no . . .
C55 C50 C54 C42 -6.5(11) no . . .
C55 C50 C54 C55 0.0(7) no . . .
C38 C51 C52 C40 164(7) no . . .
C38 C51 C52 C41 -173(6) no . . .
C38 C51 C52 C53 -173(6) no . . .
C39 C51 C52 C40 -28(4) no . . .
C39 C51 C52 C41 -6(4) no . . .
C39 C51 C52 C53 -6(4) no . . .
C50 C51 C52 C40 -25(4) no . . .
C50 C51 C52 C41 -2(3) no . . .
C50 C51 C52 C53 -2(3) no . . .
C38 C52 C53 N6 0(3) no . . .
C38 C52 C53 N8 3(4) no . . .
C38 C52 C53 C40 -11.4(14) no . . .
C38 C52 C53 C41 -2(4) no . . .
C40 C52 C53 N6 12(3) no . . .
C40 C52 C53 N8 14(3) no . . .
C40 C52 C53 C40 -0.0(16) no . . .
C40 C52 C53 C41 9(4) no . . .
C51 C52 C53 N6 2(3) no . . .
C51 C52 C53 N8 5(3) no . . .
C51 C52 C53 C40 -9.5(12) no . . .
C51 C52 C53 C41 -0(4) no . . .
N6 C54 C55 N5 -6(3) no . . .
N6 C54 C55 N6 0.0(8) no . . .
N6 C54 C55 N7 -8(2) no . . .
N6 C54 C55 C35 169.0(19) no . . .
N6 C54 C55 C47 171.8(15) no . . .
N6 C54 C55 C50 172(2) no . . .
N8 C54 C55 N5 -3(3) no . . .
N8 C54 C55 N6 3.1(8) no . . .
N8 C54 C55 N7 -5(3) no . . .
N8 C54 C55 C35 172.0(16) no . . .
N8 C54 C55 C47 174.9(13) no . . .
N8 C54 C55 C50 175(3) no . . .
C39 C54 C55 N5 -179.7(14) no . . .
C39 C54 C55 N6 -174(3) no . . .
C39 C54 C55 N7 178.4(15) no . . .
C39 C54 C55 C35 -5(4) no . . .
C39 C54 C55 C47 -2(3) no . . .
C39 C54 C55 C50 -2.0(11) no . . .
C41 C54 C55 N5 -7(4) no . . .
C41 C54 C55 N6 -0.9(18) no . . .
C41 C54 C55 N7 -9(4) no . . .
C41 C54 C55 C35 168.1(18) no . . .
C41 C54 C55 C47 171(2) no . . .
C41 C54 C55 C50 171(4) no . . .
C50 C54 C55 N5 -177.7(15) no . . .
C50 C54 C55 N6 -172(2) no . . .
C50 C54 C55 N7 -179.6(14) no . . .
C50 C54 C55 C35 -3(3) no . . .
C50 C54 C55 C47 -0(2) no . . .
C50 C54 C55 C50 0.0(8) no . . .
C57 C56 C58 C57 4(3) no . 2_766 2_766
C58 C56 C57 C58 -4(3) no 2_766 . .
C56 C57 C58 C56 4(3) no . . 2_766
C60 C59 C61 C60 1.5(12) no . 2_577 2_577
C61 C59 C60 C61 -1.6(12) no 2_577 . .
C59 C60 C61 C59 1.6(12) no . . 2_577
